data_7112009
loop_
_publ_author_name
'Zhan-Guo Jiang'
'Kang Shi'
'Yu-Mei Lin'
'Quan-Ming Wang'

_publ_section_title
;
 Ag70(PW9O34)2(tBuC[triple bond, length as m-dash]C)44(H2O)2]8+:
 ionothermal synthesis of a silver cluster encapsulating lacunary
 polyoxometalate ions
;
_journal_name_full Chem.Commun.
_journal_page_first 2353
_journal_paper_doi 10.1039/c3cc49290g
_journal_volume 50
_journal_year 2014
_chemical_formula_sum 'C280 H436 Ag70 B10 F40 N4 O73 P2 W18'
_chemical_formula_weight 16816.33
_chemical_name_systematic
;
 ?
;
_space_group_IT_number 14
_symmetry_cell_setting monoclinic
_symmetry_space_group_name_Hall '-P 2ybc'
_symmetry_space_group_name_H-M 'P 1 21/c 1'
_atom_sites_solution_hydrogens geom
_atom_sites_solution_primary direct
_atom_sites_solution_secondary difmap
_audit_creation_method SHELXL-97
_cell_angle_alpha 90.00
_cell_angle_beta 106.426(3)
_cell_angle_gamma 90.00
_cell_formula_units_Z 2
_cell_length_a 24.1791(5)
_cell_length_b 22.4480(5)
_cell_length_c 39.8847(12)
_cell_measurement_reflns_used 10511
_cell_measurement_temperature 173(2)
_cell_measurement_theta_max 26.5530
_cell_measurement_theta_min 3.1640
_cell_volume 20764.8(9)
_computing_structure_refinement 'SHELXL-97 (Sheldrick, 2008)'
_diffrn_ambient_temperature 173(2)
_diffrn_measured_fraction_theta_full 0.998
_diffrn_measured_fraction_theta_max 0.998
_diffrn_radiation_monochromator graphite
_diffrn_radiation_source 'fine-focus sealed tube'
_diffrn_radiation_type MoK\a
_diffrn_radiation_wavelength 0.71073
_diffrn_reflns_av_R_equivalents 0.0664
_diffrn_reflns_av_sigmaI/netI 0.0957
_diffrn_reflns_limit_h_max 17
_diffrn_reflns_limit_h_min -28
_diffrn_reflns_limit_k_max 26
_diffrn_reflns_limit_k_min -24
_diffrn_reflns_limit_l_max 47
_diffrn_reflns_limit_l_min -47
_diffrn_reflns_number 87201
_diffrn_reflns_theta_full 25.00
_diffrn_reflns_theta_max 25.00
_diffrn_reflns_theta_min 2.95
_exptl_absorpt_coefficient_mu 8.253
_exptl_absorpt_correction_T_max 1.00000
_exptl_absorpt_correction_T_min 0.87550
_exptl_absorpt_correction_type multi-scan
_exptl_crystal_colour colorless
_exptl_crystal_density_diffrn 2.688
_exptl_crystal_density_method 'not measured'
_exptl_crystal_description block
_exptl_crystal_F_000 15560
_exptl_crystal_size_max 0.15
_exptl_crystal_size_mid 0.15
_exptl_crystal_size_min 0.10
_refine_diff_density_max 1.532
_refine_diff_density_min -1.743
_refine_diff_density_rms 0.236
_refine_ls_extinction_method none
_refine_ls_goodness_of_fit_ref 0.978
_refine_ls_hydrogen_treatment constr
_refine_ls_matrix_type full
_refine_ls_number_parameters 2188
_refine_ls_number_reflns 36502
_refine_ls_number_restraints 250
_refine_ls_restrained_S_all 0.978
_refine_ls_R_factor_all 0.0915
_refine_ls_R_factor_gt 0.0532
_refine_ls_shift/su_max 0.098
_refine_ls_shift/su_mean 0.001
_refine_ls_structure_factor_coef Fsqd
_refine_ls_weighting_details 'calc w=1/[\s^2^(Fo^2^)+(0.0249P)^2^+0.0000P] where P=(Fo^2^+2Fc^2^)/3'
_refine_ls_weighting_scheme calc
_refine_ls_wR_factor_gt 0.0864
_refine_ls_wR_factor_ref 0.0971
_reflns_number_gt 25248
_reflns_number_total 36502
_reflns_threshold_expression >2\s(I)
_cod_data_source_file c3cc49290g.txt
_cod_data_source_block p
_cod_original_sg_symbol_H-M P2(1)/c
_cod_database_code 7112009

loop_
_symmetry_equiv_pos_as_xyz
'x, y, z'
'-x, y+1/2, -z+1/2'
'-x, -y, -z'
'x, -y-1/2, z-1/2'

loop_
_atom_site_label
_atom_site_type_symbol
_atom_site_fract_x
_atom_site_fract_y
_atom_site_fract_z
_atom_site_U_iso_or_equiv
_atom_site_adp_type
_atom_site_occupancy
_atom_site_symmetry_multiplicity
_atom_site_calc_flag
_atom_site_refinement_flags
_atom_site_disorder_assembly
_atom_site_disorder_group
Ag1 Ag 0.10042(3) 0.67439(5) 0.19413(2) 0.0316(2) Uani 1 1 d . E .
Ag2 Ag -0.03920(4) 0.69364(5) 0.12795(3) 0.0358(3) Uani 1 1 d . E .
Ag3 Ag -0.01395(3) 0.46287(5) 0.04371(2) 0.0324(2) Uani 1 1 d . . .
Ag4 Ag 0.29397(4) 0.65193(5) -0.02078(3) 0.0394(3) Uani 1 1 d . E .
Ag5 Ag 0.16295(4) 0.69031(5) -0.07341(3) 0.0409(3) Uani 1 1 d . . .
Ag6 Ag 0.21998(4) 0.31094(5) 0.09738(3) 0.0399(3) Uani 1 1 d . E .
Ag7 Ag 0.20273(4) 0.77711(5) -0.01209(3) 0.0387(3) Uani 1 1 d . E .
Ag8 Ag 0.33407(4) 0.52860(5) 0.04730(3) 0.0405(3) Uani 1 1 d . E .
Ag9 Ag 0.14930(3) 0.45333(5) 0.20206(2) 0.0327(2) Uani 1 1 d . E .
Ag10 Ag 0.20272(4) 0.56247(5) 0.19115(3) 0.0358(2) Uani 1 1 d . E .
Ag11 Ag 0.27619(4) 0.41326(4) 0.16698(2) 0.0335(2) Uani 1 1 d . E .
Ag12 Ag -0.08820(4) 0.44937(5) 0.10300(3) 0.0399(3) Uani 1 1 d . . .
Ag13 Ag 0.08457(4) 0.32743(5) 0.03009(3) 0.0440(3) Uani 1 1 d . . .
Ag14 Ag -0.09911(4) 0.58035(5) 0.12493(3) 0.0390(3) Uani 1 1 d . E .
Ag15 Ag 0.25183(4) 0.83070(5) 0.06336(3) 0.0460(3) Uani 1 1 d . E .
Ag16 Ag 0.33883(4) 0.40924(5) 0.11296(3) 0.0385(3) Uani 1 1 d . E .
Ag17 Ag 0.13361(4) 0.80665(5) 0.06361(3) 0.0372(3) Uani 1 1 d . E .
Ag18 Ag 0.19320(4) 0.84000(5) 0.13481(3) 0.0440(3) Uani 1 1 d . E .
Ag19 Ag 0.07736(4) 0.77824(5) 0.14490(3) 0.0371(3) Uani 1 1 d . E .
Ag20 Ag -0.10983(4) 0.59840(5) 0.05076(3) 0.0391(3) Uani 1 1 d . . .
Ag21 Ag -0.01544(4) 0.46862(5) 0.17238(3) 0.0433(3) Uani 1 1 d . E .
Ag22 Ag 0.42073(4) 0.52879(5) 0.11535(3) 0.0479(3) Uani 1 1 d . E .
Ag23 Ag 0.31679(4) 0.67699(5) 0.14140(3) 0.0465(3) Uani 1 1 d . E .
Ag24 Ag 0.32715(4) 0.80798(5) 0.13604(3) 0.0445(3) Uani 1 1 d . E .
Ag25 Ag 0.32127(4) 0.52914(5) 0.21249(3) 0.0420(3) Uani 1 1 d . . .
Ag26 Ag 0.39586(4) 0.64685(5) 0.04750(3) 0.0453(3) Uani 1 1 d . E .
Ag27 Ag 0.43098(4) 0.66514(5) 0.12701(3) 0.0460(3) Uani 1 1 d . . .
Ag28 Ag 0.23277(4) 0.70210(5) 0.22358(3) 0.0425(3) Uani 1 1 d . . .
Ag29 Ag 0.37745(4) 0.76377(5) 0.08121(3) 0.0491(3) Uani 1 1 d . E .
Ag30 Ag 0.06314(4) 0.35915(5) 0.17446(3) 0.0459(3) Uani 1 1 d . E .
Ag31 Ag -0.00697(4) 0.35732(6) 0.09793(3) 0.0528(3) Uani 1 1 d . . .
Ag32 Ag 0.41761(4) 0.58336(6) 0.18630(3) 0.0576(3) Uani 1 1 d . E .
Ag33 Ag 0.10618(4) 0.28220(5) 0.11025(3) 0.0520(3) Uani 1 1 d . E .
Ag34 Ag 0.35102(4) 0.67283(6) 0.21908(3) 0.0624(4) Uani 1 1 d . E .
Ag35 Ag 0.29401(5) 0.79952(6) 0.19916(3) 0.0589(3) Uani 1 1 d . E .
P1 P 0.12104(9) 0.56471(12) 0.05370(6) 0.0093(6) Uani 1 1 d . . .
W1 W 0.173469(16) 0.66754(2) 0.122522(11) 0.01661(11) Uani 1 1 d . . .
W2 W 0.257858(16) 0.54666(2) 0.113640(11) 0.01653(11) Uani 1 1 d . . .
W3 W 0.052821(16) 0.56005(2) 0.122100(11) 0.01743(11) Uani 1 1 d . . .
W4 W 0.234551(16) 0.66227(2) 0.054408(11) 0.01758(11) Uani 1 1 d . . .
W5 W 0.203883(16) 0.43894(2) 0.039075(11) 0.01808(11) Uani 1 1 d . . .
W6 W 0.133892(16) 0.44349(2) 0.111464(11) 0.01732(11) Uani 1 1 d . . .
W7 W 0.026494(16) 0.68715(2) 0.058760(12) 0.01831(11) Uani 1 1 d . . .
W8 W 0.177970(17) 0.55223(2) -0.018392(11) 0.01900(11) Uani 1 1 d . . .
W9 W 0.085083(17) 0.68121(2) -0.007911(12) 0.01898(11) Uani 1 1 d . . .
O1 O 0.1408(3) 0.5250(3) 0.02817(18) 0.0191(18) Uani 1 1 d . E .
O2 O 0.0780(2) 0.6132(3) 0.03535(17) 0.0154(16) Uani 1 1 d . E .
O3 O 0.0957(2) 0.5270(3) 0.07813(17) 0.0147(16) Uani 1 1 d . E .
O4 O 0.1766(2) 0.5981(3) 0.07759(16) 0.0150(17) Uani 1 1 d . E .
O5 O 0.2254(2) 0.4867(3) 0.00532(17) 0.0186(18) Uani 1 1 d . E .
O6 O 0.1281(3) 0.6188(3) -0.02195(17) 0.0193(17) Uani 1 1 d . E .
O7 O 0.0567(3) 0.7265(3) 0.02476(18) 0.0218(18) Uani 1 1 d . E .
O8 O 0.0279(2) 0.6274(3) 0.09270(18) 0.0207(18) Uani 1 1 d . . .
O9 O 0.1035(3) 0.4941(3) 0.14145(18) 0.0198(18) Uani 1 1 d . E .
O10 O 0.1707(3) 0.4255(3) 0.07724(18) 0.0220(18) Uani 1 1 d . E .
O11 O 0.2553(3) 0.3851(3) 0.04688(18) 0.0221(18) Uani 1 1 d . E .
O12 O 0.1438(2) 0.4048(3) 0.00909(18) 0.0203(18) Uani 1 1 d . . .
O13 O 0.2150(3) 0.5725(4) -0.0477(2) 0.029(2) Uani 1 1 d . E .
O14 O 0.1222(3) 0.5067(3) -0.04457(18) 0.0243(19) Uani 1 1 d . . .
O15 O 0.0951(3) 0.7379(3) -0.03437(19) 0.0254(19) Uani 1 1 d . E .
O16 O 0.0181(3) 0.6525(3) -0.03221(19) 0.0254(19) Uani 1 1 d . . .
O17 O -0.0025(3) 0.7459(3) 0.07535(19) 0.0272(19) Uani 1 1 d . . .
O18 O -0.0343(2) 0.6567(3) 0.02769(17) 0.0189(18) Uani 1 1 d . . .
O19 O 0.0323(3) 0.5780(3) 0.15865(18) 0.0239(19) Uani 1 1 d . . .
O20 O -0.0053(3) 0.5158(3) 0.09899(18) 0.0231(19) Uani 1 1 d . . .
O21 O 0.1630(3) 0.3899(3) 0.14285(18) 0.0248(19) Uani 1 1 d . E .
O22 O 0.0676(3) 0.4101(3) 0.08959(18) 0.0229(18) Uani 1 1 d . E .
O23 O 0.2039(3) 0.5022(3) 0.12653(17) 0.0187(17) Uani 1 1 d . E .
O24 O 0.2523(3) 0.4999(3) 0.07540(18) 0.0185(17) Uani 1 1 d . E .
O25 O 0.2309(2) 0.6027(3) 0.02220(18) 0.0224(19) Uani 1 1 d . E .
O26 O 0.1658(3) 0.6936(3) 0.02936(17) 0.0192(17) Uani 1 1 d . E .
O27 O 0.1107(3) 0.6990(3) 0.09007(17) 0.0182(17) Uani 1 1 d . . .
O28 O 0.1302(2) 0.6088(3) 0.13589(17) 0.0168(17) Uani 1 1 d . . .
O29 O 0.1878(2) 0.7182(3) 0.15642(18) 0.0188(17) Uani 1 1 d . . .
O30 O 0.2413(2) 0.6135(3) 0.14230(17) 0.0146(17) Uani 1 1 d . E .
O31 O 0.3219(3) 0.5228(3) 0.14290(18) 0.0229(18) Uani 1 1 d . E .
O32 O 0.2873(2) 0.6101(3) 0.08990(17) 0.0193(18) Uani 1 1 d . E .
O33 O 0.2850(3) 0.7119(4) 0.04619(19) 0.027(2) Uani 1 1 d . E .
O34 O 0.2236(3) 0.7014(3) 0.09620(17) 0.0204(18) Uani 1 1 d . E .
O35 O -0.0353(3) 0.5454(4) 0.0021(2) 0.045(3) Uani 1 1 d . . .
C11 C 0.3880(5) 0.7278(6) 0.1644(3) 0.036(3) Uani 1 1 d . E .
C12 C 0.4293(4) 0.7543(6) 0.1799(3) 0.029(3) Uani 1 1 d . . .
C13 C 0.4818(6) 0.7876(8) 0.2008(4) 0.066(5) Uani 1 1 d . E .
C14 C 0.5282(6) 0.7880(10) 0.1816(6) 0.130(10) Uani 1 1 d . . .
H14B H 0.5136 0.8076 0.1594 0.194 Uiso 1 1 calc R E .
H14C H 0.5385 0.7478 0.1778 0.194 Uiso 1 1 calc R . .
H14D H 0.5616 0.8088 0.1953 0.194 Uiso 1 1 calc R . .
C15 C 0.4638(8) 0.8495(8) 0.2057(5) 0.116(9) Uani 1 1 d . . .
H15B H 0.4506 0.8688 0.1834 0.174 Uiso 1 1 calc R E .
H15C H 0.4959 0.8711 0.2203 0.174 Uiso 1 1 calc R . .
H15D H 0.4331 0.8487 0.2166 0.174 Uiso 1 1 calc R . .
C16 C 0.5033(7) 0.7580(9) 0.2366(4) 0.110(8) Uani 1 1 d . . .
H16B H 0.4736 0.7595 0.2482 0.165 Uiso 1 1 calc R E .
H16C H 0.5368 0.7786 0.2504 0.165 Uiso 1 1 calc R . .
H16D H 0.5130 0.7172 0.2337 0.165 Uiso 1 1 calc R . .
C21 C 0.3170(5) 0.7431(7) 0.2442(3) 0.039(4) Uani 1 1 d . E .
C22 C 0.3393(5) 0.7734(7) 0.2702(4) 0.047(4) Uani 1 1 d . . .
C23 C 0.3627(7) 0.8136(11) 0.3004(5) 0.109(7) Uani 1 1 d U E .
C24 C 0.3978(13) 0.7651(13) 0.3314(8) 0.234(14) Uani 1 1 d U . .
H24A H 0.4152 0.7862 0.3527 0.350 Uiso 1 1 calc R E .
H24B H 0.4272 0.7451 0.3237 0.350 Uiso 1 1 calc R . .
H24C H 0.3710 0.7363 0.3353 0.350 Uiso 1 1 calc R . .
C25 C 0.3247(9) 0.8237(17) 0.3186(7) 0.253(16) Uani 1 1 d U . .
H25A H 0.2967 0.8524 0.3065 0.380 Uiso 1 1 calc R E .
H25B H 0.3446 0.8387 0.3413 0.380 Uiso 1 1 calc R . .
H25C H 0.3056 0.7871 0.3210 0.380 Uiso 1 1 calc R . .
C26 C 0.4133(11) 0.8427(15) 0.3002(7) 0.235(14) Uani 1 1 d U . .
H26A H 0.4044 0.8752 0.2839 0.352 Uiso 1 1 calc R E .
H26B H 0.4386 0.8153 0.2933 0.352 Uiso 1 1 calc R . .
H26C H 0.4318 0.8577 0.3231 0.352 Uiso 1 1 calc R . .
C31 C 0.2811(5) 0.8686(7) 0.1624(3) 0.037(3) Uani 1 1 d . . .
C32 C 0.2690(6) 0.9205(7) 0.1632(5) 0.061(5) Uani 1 1 d . E .
C33 C 0.2613(9) 0.9860(9) 0.1660(9) 0.143(9) Uani 1 1 d U . .
C34 C 0.3182(11) 1.0156(11) 0.1794(9) 0.253(16) Uani 1 1 d U E .
H34A H 0.3394 1.0120 0.1625 0.379 Uiso 1 1 calc R . .
H34B H 0.3394 0.9969 0.2009 0.379 Uiso 1 1 calc R . .
H34C H 0.3126 1.0570 0.1836 0.379 Uiso 1 1 calc R . .
C35 C 0.2257(15) 0.9937(14) 0.1940(9) 0.255(14) Uani 1 1 d U E .
H35B H 0.2194 1.0353 0.1971 0.383 Uiso 1 1 calc R . .
H35C H 0.2472 0.9767 0.2159 0.383 Uiso 1 1 calc R . .
H35D H 0.1893 0.9737 0.1858 0.383 Uiso 1 1 calc R . .
C36 C 0.2287(10) 1.0115(10) 0.1343(8) 0.195(12) Uani 1 1 d U E .
H36A H 0.2498 1.0084 0.1172 0.292 Uiso 1 1 calc R . .
H36B H 0.2215 1.0527 0.1379 0.292 Uiso 1 1 calc R . .
H36C H 0.1927 0.9907 0.1260 0.292 Uiso 1 1 calc R . .
C41 C 0.3393(5) 0.8506(6) 0.0876(3) 0.041(4) Uani 1 1 d . . .
C42 C 0.3739(6) 0.8850(7) 0.0839(4) 0.051(4) Uani 1 1 d . E .
C43 C 0.4160(9) 0.9319(11) 0.0806(6) 0.112(7) Uani 1 1 d U . .
C44 C 0.4122(11) 0.9401(13) 0.0440(6) 0.208(13) Uani 1 1 d U E .
H44A H 0.3730 0.9484 0.0311 0.312 Uiso 1 1 calc R . .
H44B H 0.4248 0.9045 0.0350 0.312 Uiso 1 1 calc R . .
H44C H 0.4364 0.9728 0.0415 0.312 Uiso 1 1 calc R . .
C45 C 0.4773(8) 0.9190(15) 0.1029(7) 0.216(13) Uani 1 1 d U E .
H45A H 0.5025 0.9505 0.1000 0.324 Uiso 1 1 calc R . .
H45B H 0.4902 0.8819 0.0958 0.324 Uiso 1 1 calc R . .
H45C H 0.4779 0.9165 0.1271 0.324 Uiso 1 1 calc R . .
C46 C 0.3962(14) 0.9887(12) 0.0951(9) 0.235(13) Uani 1 1 d U E .
H46A H 0.3579 0.9988 0.0813 0.352 Uiso 1 1 calc R . .
H46B H 0.4220 1.0208 0.0942 0.352 Uiso 1 1 calc R . .
H46C H 0.3962 0.9822 0.1189 0.352 Uiso 1 1 calc R . .
C51 C 0.4500(5) 0.7104(6) 0.0821(3) 0.037(3) Uani 1 1 d . E .
C52 C 0.4960(6) 0.7178(7) 0.0761(4) 0.055(4) Uani 1 1 d . . .
C53 C 0.5534(8) 0.7268(13) 0.0703(7) 0.127(9) Uani 1 1 d U E .
C54 C 0.5486(11) 0.7292(19) 0.0347(8) 0.275(16) Uani 1 1 d U . .
H54A H 0.5862 0.7341 0.0314 0.413 Uiso 1 1 calc R E .
H54B H 0.5246 0.7623 0.0243 0.413 Uiso 1 1 calc R . .
H54C H 0.5317 0.6929 0.0237 0.413 Uiso 1 1 calc R . .
C55 C 0.5853(7) 0.7768(10) 0.0910(6) 0.122(8) Uani 1 1 d U . .
H55A H 0.6226 0.7799 0.0871 0.183 Uiso 1 1 calc R E .
H55B H 0.5898 0.7699 0.1153 0.183 Uiso 1 1 calc R . .
H55C H 0.5644 0.8132 0.0839 0.183 Uiso 1 1 calc R . .
C56 C 0.5879(9) 0.6707(14) 0.0827(11) 0.254(14) Uani 1 1 d U . .
H56A H 0.6257 0.6750 0.0797 0.381 Uiso 1 1 calc R E .
H56B H 0.5688 0.6374 0.0692 0.381 Uiso 1 1 calc R . .
H56C H 0.5909 0.6641 0.1069 0.381 Uiso 1 1 calc R . .
C61 C 0.4761(5) 0.5846(7) 0.1532(4) 0.050(4) Uani 1 1 d . E .
C62 C 0.5239(5) 0.5788(6) 0.1707(4) 0.051(4) Uani 1 1 d . . .
C63 C 0.5859(7) 0.5685(12) 0.1921(7) 0.114(9) Uani 1 1 d . E .
C64 C 0.6099(8) 0.6276(14) 0.2125(8) 0.225(19) Uani 1 1 d . . .
H64A H 0.6491 0.6216 0.2262 0.337 Uiso 1 1 calc R E .
H64B H 0.5868 0.6380 0.2277 0.337 Uiso 1 1 calc R . .
H64C H 0.6084 0.6593 0.1961 0.337 Uiso 1 1 calc R . .
C65 C 0.6155(8) 0.5475(13) 0.1672(8) 0.186(15) Uani 1 1 d . . .
H65A H 0.5983 0.5109 0.1569 0.278 Uiso 1 1 calc R E .
H65B H 0.6555 0.5409 0.1791 0.278 Uiso 1 1 calc R . .
H65C H 0.6122 0.5769 0.1492 0.278 Uiso 1 1 calc R . .
C66 C 0.5837(8) 0.5229(14) 0.2192(7) 0.182(14) Uani 1 1 d . . .
H66A H 0.5699 0.4858 0.2080 0.274 Uiso 1 1 calc R E .
H66B H 0.5582 0.5364 0.2322 0.274 Uiso 1 1 calc R . .
H66C H 0.6216 0.5173 0.2348 0.274 Uiso 1 1 calc R . .
C71 C 0.3942(5) 0.5875(6) 0.2342(4) 0.043(4) Uani 1 1 d . E .
C72 C 0.4253(5) 0.5783(7) 0.2623(4) 0.050(4) Uani 1 1 d . . .
C73 C 0.4613(7) 0.5638(14) 0.2979(5) 0.114(9) Uani 1 1 d . E .
C74 C 0.4337(9) 0.5123(19) 0.3125(9) 0.28(3) Uani 1 1 d . . .
H74A H 0.4331 0.4774 0.2985 0.417 Uiso 1 1 calc R E .
H74B H 0.3950 0.5229 0.3120 0.417 Uiso 1 1 calc R . .
H74C H 0.4558 0.5044 0.3361 0.417 Uiso 1 1 calc R . .
C75 C 0.5208(6) 0.5519(13) 0.2972(5) 0.169(13) Uani 1 1 d . . .
H75A H 0.5352 0.5857 0.2876 0.253 Uiso 1 1 calc R E .
H75B H 0.5213 0.5175 0.2830 0.253 Uiso 1 1 calc R . .
H75C H 0.5446 0.5447 0.3205 0.253 Uiso 1 1 calc R . .
C76 C 0.4589(9) 0.6139(17) 0.3224(7) 0.22(2) Uani 1 1 d . . .
H76A H 0.4759 0.6489 0.3157 0.329 Uiso 1 1 calc R E .
H76B H 0.4799 0.6029 0.3458 0.329 Uiso 1 1 calc R . .
H76C H 0.4195 0.6219 0.3215 0.329 Uiso 1 1 calc R . .
C81 C 0.1725(5) 0.6271(5) 0.2260(3) 0.030(3) Uani 1 1 d . E .
C82 C 0.2017(4) 0.6165(6) 0.2557(3) 0.033(3) Uani 1 1 d . E .
C83 C 0.2306(5) 0.5990(7) 0.2921(4) 0.047(4) Uani 1 1 d . . .
C84 C 0.1927(6) 0.6133(8) 0.3153(4) 0.075(5) Uani 1 1 d . E .
H84A H 0.1857 0.6555 0.3149 0.112 Uiso 1 1 calc R . .
H84B H 0.2116 0.6010 0.3388 0.112 Uiso 1 1 calc R . .
H84C H 0.1567 0.5926 0.3070 0.112 Uiso 1 1 calc R . .
C85 C 0.2892(6) 0.6301(9) 0.3054(4) 0.103(8) Uani 1 1 d . E .
H85A H 0.2837 0.6724 0.3045 0.155 Uiso 1 1 calc R . .
H85B H 0.3132 0.6191 0.2909 0.155 Uiso 1 1 calc R . .
H85C H 0.3073 0.6181 0.3291 0.155 Uiso 1 1 calc R . .
C86 C 0.2408(7) 0.5307(7) 0.2942(4) 0.075(5) Uani 1 1 d . E .
H86A H 0.2044 0.5105 0.2862 0.113 Uiso 1 1 calc R . .
H86B H 0.2594 0.5195 0.3179 0.113 Uiso 1 1 calc R . .
H86C H 0.2648 0.5198 0.2797 0.113 Uiso 1 1 calc R . .
C91 C 0.2465(4) 0.4713(5) 0.2088(3) 0.023(3) Uani 1 1 d . E .
C92 C 0.2490(4) 0.4242(6) 0.2240(3) 0.032(3) Uani 1 1 d . . .
C93 C 0.2259(9) 0.3141(7) 0.2218(5) 0.109(7) Uani 1 1 d . . .
H93A H 0.1851 0.3214 0.2139 0.164 Uiso 1 1 calc R E .
H93B H 0.2330 0.2780 0.2352 0.164 Uiso 1 1 calc R . .
H93C H 0.2407 0.3103 0.2020 0.164 Uiso 1 1 calc R . .
C94 C 0.2274(6) 0.3709(8) 0.2741(4) 0.079(6) Uani 1 1 d . . .
H94A H 0.2446 0.4025 0.2898 0.119 Uiso 1 1 calc R E .
H94B H 0.2322 0.3338 0.2865 0.119 Uiso 1 1 calc R . .
H94C H 0.1871 0.3789 0.2642 0.119 Uiso 1 1 calc R . .
C95 C 0.2564(5) 0.3672(7) 0.2451(4) 0.049(4) Uani 1 1 d . E .
C96 C 0.3199(7) 0.3534(9) 0.2583(5) 0.094(6) Uiso 1 1 d . . .
H96A H 0.3392 0.3852 0.2731 0.141 Uiso 1 1 calc R E .
H96B H 0.3356 0.3496 0.2388 0.141 Uiso 1 1 calc R . .
H96C H 0.3254 0.3168 0.2712 0.141 Uiso 1 1 calc R . .
C101 C 0.3015(5) 0.3426(6) 0.1368(3) 0.035(3) Uani 1 1 d . . .
C102 C 0.3074(5) 0.2893(6) 0.1428(3) 0.037(3) Uani 1 1 d . E .
C103 C 0.3251(8) 0.2247(7) 0.1513(5) 0.076(5) Uani 1 1 d U . .
C104 C 0.3340(10) 0.1909(9) 0.1225(5) 0.138(9) Uani 1 1 d U E .
H10B H 0.3455 0.1511 0.1301 0.208 Uiso 1 1 calc R . .
H10C H 0.3637 0.2095 0.1144 0.208 Uiso 1 1 calc R . .
H10D H 0.2989 0.1897 0.1038 0.208 Uiso 1 1 calc R . .
C105 C 0.3734(10) 0.2239(12) 0.1827(7) 0.166(10) Uiso 1 1 d U E .
H10E H 0.3856 0.1836 0.1884 0.248 Uiso 1 1 calc R . .
H10F H 0.3618 0.2412 0.2017 0.248 Uiso 1 1 calc R . .
H10G H 0.4048 0.2465 0.1789 0.248 Uiso 1 1 calc R . .
C106 C 0.2798(11) 0.1937(9) 0.1633(7) 0.170(11) Uani 1 1 d U E .
H10H H 0.2908 0.1530 0.1686 0.255 Uiso 1 1 calc R . .
H10I H 0.2439 0.1951 0.1452 0.255 Uiso 1 1 calc R . .
H10J H 0.2754 0.2131 0.1838 0.255 Uiso 1 1 calc R . .
C111 C 0.3876(5) 0.4585(7) 0.0800(4) 0.048(4) Uani 1 1 d . . .
C112 C 0.4045(5) 0.4078(8) 0.0752(4) 0.045(4) Uani 1 1 d . E .
C113 C 0.4262(5) 0.3491(7) 0.0684(4) 0.047(4) Uani 1 1 d U . .
C114 C 0.4728(8) 0.3591(9) 0.0512(5) 0.110(7) Uiso 1 1 d U E .
H11C H 0.4566 0.3772 0.0287 0.165 Uiso 1 1 calc R . .
H11D H 0.4900 0.3217 0.0483 0.165 Uiso 1 1 calc R . .
H11E H 0.5016 0.3850 0.0654 0.165 Uiso 1 1 calc R . .
C115 C 0.4559(8) 0.3205(9) 0.1030(5) 0.125(9) Uani 1 1 d . E .
H11F H 0.4282 0.3123 0.1155 0.188 Uiso 1 1 calc R . .
H11G H 0.4849 0.3470 0.1165 0.188 Uiso 1 1 calc R . .
H11H H 0.4737 0.2839 0.0990 0.188 Uiso 1 1 calc R . .
C116 C 0.3797(6) 0.3106(7) 0.0473(5) 0.090(7) Uani 1 1 d . E .
H11I H 0.3510 0.3049 0.0595 0.135 Uiso 1 1 calc R . .
H11J H 0.3955 0.2727 0.0437 0.135 Uiso 1 1 calc R . .
H11K H 0.3624 0.3292 0.0252 0.135 Uiso 1 1 calc R . .
C121 C 0.3608(5) 0.5881(6) 0.0076(3) 0.035(3) Uani 1 1 d . . .
C122 C 0.3595(5) 0.5543(7) -0.0161(4) 0.050(4) Uani 1 1 d . E .
C123 C 0.3638(6) 0.5121(8) -0.0442(5) 0.062(5) Uani 1 1 d . . .
C124 C 0.4258(7) 0.4911(9) -0.0367(6) 0.123(9) Uani 1 1 d . E .
H12B H 0.4503 0.5246 -0.0373 0.184 Uiso 1 1 calc R . .
H12C H 0.4287 0.4627 -0.0542 0.184 Uiso 1 1 calc R . .
H12D H 0.4378 0.4729 -0.0141 0.184 Uiso 1 1 calc R . .
C125 C 0.3252(7) 0.4586(7) -0.0446(5) 0.088(6) Uani 1 1 d . E .
H12E H 0.2858 0.4714 -0.0500 0.133 Uiso 1 1 calc R . .
H12F H 0.3360 0.4398 -0.0220 0.133 Uiso 1 1 calc R . .
H12G H 0.3293 0.4307 -0.0619 0.133 Uiso 1 1 calc R . .
C126 C 0.3449(8) 0.5440(9) -0.0788(5) 0.101(7) Uani 1 1 d . E .
H12H H 0.3056 0.5567 -0.0831 0.152 Uiso 1 1 calc R . .
H12I H 0.3479 0.5176 -0.0971 0.152 Uiso 1 1 calc R . .
H12J H 0.3690 0.5781 -0.0782 0.152 Uiso 1 1 calc R . .
C131 C 0.2441(5) 0.7323(6) -0.0476(3) 0.034(3) Uani 1 1 d . . .
C132 C 0.2902(5) 0.7510(6) -0.0487(3) 0.039(3) Uani 1 1 d . E .
C133 C 0.3413(5) 0.7794(8) -0.0540(4) 0.062(5) Uani 1 1 d U . .
C134 C 0.3219(7) 0.8240(11) -0.0832(6) 0.157(12) Uani 1 1 d U E .
H13C H 0.2987 0.8541 -0.0766 0.235 Uiso 1 1 calc R . .
H13D H 0.2996 0.8042 -0.1040 0.235 Uiso 1 1 calc R . .
H13E H 0.3550 0.8423 -0.0877 0.235 Uiso 1 1 calc R . .
C135 C 0.3765(7) 0.7338(10) -0.0668(6) 0.130(9) Uani 1 1 d . E .
H13F H 0.3905 0.7043 -0.0491 0.195 Uiso 1 1 calc R . .
H13G H 0.4085 0.7532 -0.0720 0.195 Uiso 1 1 calc R . .
H13H H 0.3528 0.7151 -0.0876 0.195 Uiso 1 1 calc R . .
C136 C 0.3750(8) 0.8049(12) -0.0218(6) 0.172(12) Uani 1 1 d U E .
H13I H 0.3872 0.7740 -0.0046 0.258 Uiso 1 1 calc R . .
H13J H 0.3521 0.8335 -0.0137 0.258 Uiso 1 1 calc R . .
H13K H 0.4082 0.8243 -0.0254 0.258 Uiso 1 1 calc R . .
C141 C 0.1727(5) 0.8399(6) 0.0243(3) 0.035(3) Uani 1 1 d . . .
C142 C 0.1646(6) 0.8714(7) -0.0002(4) 0.056(4) Uani 1 1 d . E .
C143 C 0.1569(7) 0.9183(8) -0.0293(5) 0.076(6) Uani 1 1 d . . .
C144 C 0.2184(7) 0.9373(10) -0.0315(6) 0.142(11) Uani 1 1 d . E .
H14F H 0.2145 0.9670 -0.0494 0.213 Uiso 1 1 calc R . .
H14G H 0.2380 0.9031 -0.0372 0.213 Uiso 1 1 calc R . .
H14H H 0.2403 0.9532 -0.0094 0.213 Uiso 1 1 calc R . .
C145 C 0.1212(8) 0.8939(9) -0.0639(5) 0.126(9) Uani 1 1 d . E .
H14I H 0.0835 0.8836 -0.0623 0.189 Uiso 1 1 calc R . .
H14J H 0.1395 0.8590 -0.0697 0.189 Uiso 1 1 calc R . .
H14K H 0.1178 0.9235 -0.0818 0.189 Uiso 1 1 calc R . .
C146 C 0.1273(9) 0.9715(10) -0.0188(6) 0.146(10) Uani 1 1 d . E .
H14L H 0.0896 0.9600 -0.0176 0.219 Uiso 1 1 calc R . .
H14M H 0.1237 1.0026 -0.0358 0.219 Uiso 1 1 calc R . .
H14N H 0.1496 0.9856 0.0037 0.219 Uiso 1 1 calc R . .
C151 C 0.1041(5) 0.8401(6) 0.1067(3) 0.034(3) Uani 1 1 d . . .
C152 C 0.0637(5) 0.8696(6) 0.1097(3) 0.036(3) Uani 1 1 d . E .
C153 C 0.0151(5) 0.9120(6) 0.1100(4) 0.046(4) Uani 1 1 d . . .
C154 C -0.0408(6) 0.8809(8) 0.0992(5) 0.080(6) Uani 1 1 d . E .
H15F H -0.0477 0.8669 0.0756 0.120 Uiso 1 1 calc R . .
H15G H -0.0710 0.9078 0.1004 0.120 Uiso 1 1 calc R . .
H15H H -0.0402 0.8476 0.1144 0.120 Uiso 1 1 calc R . .
C155 C 0.0171(7) 0.9630(8) 0.0855(5) 0.093(7) Uani 1 1 d . E .
H15I H 0.0104 0.9481 0.0622 0.140 Uiso 1 1 calc R . .
H15J H 0.0543 0.9817 0.0928 0.140 Uiso 1 1 calc R . .
H15K H -0.0121 0.9917 0.0861 0.140 Uiso 1 1 calc R . .
C156 C 0.0251(6) 0.9348(8) 0.1472(4) 0.078(6) Uani 1 1 d . E .
H15L H 0.0232 0.9022 0.1623 0.117 Uiso 1 1 calc R . .
H15M H -0.0040 0.9636 0.1477 0.117 Uiso 1 1 calc R . .
H15N H 0.0624 0.9532 0.1549 0.117 Uiso 1 1 calc R . .
C161 C 0.0285(5) 0.7316(6) 0.1744(3) 0.037(3) Uani 1 1 d . . .
C162 C -0.0152(5) 0.7423(6) 0.1835(3) 0.037(3) Uani 1 1 d . E .
C163 C -0.0624(5) 0.7569(8) 0.1998(4) 0.053(4) Uani 1 1 d . . .
C164 C -0.0374(6) 0.7866(8) 0.2338(4) 0.084(6) Uani 1 1 d . E .
H16F H -0.0125 0.7593 0.2497 0.126 Uiso 1 1 calc R . .
H16G H -0.0679 0.7990 0.2433 0.126 Uiso 1 1 calc R . .
H16H H -0.0157 0.8208 0.2306 0.126 Uiso 1 1 calc R . .
C165 C -0.1039(5) 0.8003(8) 0.1745(4) 0.081(6) Uani 1 1 d . E .
H16I H -0.0839 0.8365 0.1727 0.122 Uiso 1 1 calc R . .
H16J H -0.1361 0.8090 0.1834 0.122 Uiso 1 1 calc R . .
H16K H -0.1176 0.7822 0.1519 0.122 Uiso 1 1 calc R . .
C166 C -0.0942(6) 0.6993(9) 0.2032(4) 0.083(6) Uani 1 1 d . E .
H16L H -0.0685 0.6729 0.2192 0.124 Uiso 1 1 calc R . .
H16M H -0.1074 0.6804 0.1807 0.124 Uiso 1 1 calc R . .
H16N H -0.1266 0.7083 0.2117 0.124 Uiso 1 1 calc R . .
C171 C 0.0651(5) 0.4287(7) 0.2086(3) 0.038(4) Uani 1 1 d . . .
C172 C 0.0506(5) 0.4593(6) 0.2305(4) 0.037(3) Uani 1 1 d . E .
C173 C 0.0354(5) 0.4933(7) 0.2586(3) 0.045(4) Uani 1 1 d . . .
C174 C 0.0382(6) 0.5598(8) 0.2528(4) 0.073(5) Uani 1 1 d . E .
H17C H 0.0122 0.5701 0.2305 0.109 Uiso 1 1 calc R . .
H17D H 0.0768 0.5707 0.2533 0.109 Uiso 1 1 calc R . .
H17E H 0.0272 0.5807 0.2709 0.109 Uiso 1 1 calc R . .
C175 C 0.0779(6) 0.4755(8) 0.2943(4) 0.074(5) Uani 1 1 d . E .
H17F H 0.1164 0.4867 0.2947 0.110 Uiso 1 1 calc R . .
H17G H 0.0764 0.4331 0.2974 0.110 Uiso 1 1 calc R . .
H17H H 0.0673 0.4955 0.3128 0.110 Uiso 1 1 calc R . .
C176 C -0.0260(5) 0.4755(7) 0.2589(4) 0.059(5) Uani 1 1 d . E .
H17I H -0.0530 0.4868 0.2371 0.088 Uiso 1 1 calc R . .
H17J H -0.0356 0.4955 0.2778 0.088 Uiso 1 1 calc R . .
H17K H -0.0278 0.4332 0.2619 0.088 Uiso 1 1 calc R . .
C181 C 0.0617(7) 0.2793(9) 0.1495(6) 0.081(6) Uani 1 1 d . . .
C182 C 0.0685(7) 0.2269(9) 0.1553(5) 0.063(5) Uani 1 1 d . E .
C183 C 0.0744(9) 0.1641(10) 0.1665(6) 0.097(6) Uani 1 1 d U . .
C184 C 0.1301(10) 0.1381(13) 0.1650(8) 0.207(13) Uani 1 1 d U E .
H18D H 0.1613 0.1602 0.1801 0.310 Uiso 1 1 calc R . .
H18E H 0.1327 0.1401 0.1415 0.310 Uiso 1 1 calc R . .
H18F H 0.1323 0.0973 0.1725 0.310 Uiso 1 1 calc R . .
C185 C 0.0697(11) 0.1583(11) 0.2027(6) 0.163(10) Uani 1 1 d U E .
H18G H 0.1005 0.1799 0.2185 0.244 Uiso 1 1 calc R . .
H18H H 0.0722 0.1170 0.2092 0.244 Uiso 1 1 calc R . .
H18I H 0.0334 0.1741 0.2037 0.244 Uiso 1 1 calc R . .
C186 C 0.0264(11) 0.1270(10) 0.1452(7) 0.175(11) Uani 1 1 d U E .
H18J H 0.0315 0.0865 0.1531 0.263 Uiso 1 1 calc R . .
H18K H 0.0262 0.1288 0.1211 0.263 Uiso 1 1 calc R . .
H18L H -0.0096 0.1419 0.1475 0.263 Uiso 1 1 calc R . .
C191 C 0.1458(5) 0.2645(6) 0.0678(4) 0.045(4) Uani 1 1 d . . .
C192 C 0.1169(6) 0.2234(7) 0.0539(4) 0.047(4) Uani 1 1 d . E .
C193 C 0.0848(6) 0.1677(7) 0.0370(4) 0.061(4) Uani 1 1 d U . .
C194 C 0.1142(6) 0.1144(6) 0.0593(4) 0.070(5) Uani 1 1 d . E .
H19B H 0.1536 0.1119 0.0588 0.104 Uiso 1 1 calc R . .
H19C H 0.0943 0.0784 0.0500 0.104 Uiso 1 1 calc R . .
H19D H 0.1129 0.1198 0.0830 0.104 Uiso 1 1 calc R . .
C195 C 0.0895(10) 0.1617(9) 0.0008(5) 0.124(8) Uani 1 1 d U E .
H19E H 0.1295 0.1603 0.0014 0.187 Uiso 1 1 calc R . .
H19F H 0.0713 0.1951 -0.0129 0.187 Uiso 1 1 calc R . .
H19G H 0.0708 0.1256 -0.0094 0.187 Uiso 1 1 calc R . .
C196 C 0.0206(6) 0.1683(8) 0.0380(6) 0.137(11) Uani 1 1 d . E .
H19H H 0.0005 0.2006 0.0239 0.206 Uiso 1 1 calc R . .
H19I H 0.0194 0.1734 0.0616 0.206 Uiso 1 1 calc R . .
H19J H 0.0025 0.1313 0.0289 0.206 Uiso 1 1 calc R . .
C201 C -0.0855(5) 0.3512(6) 0.1111(3) 0.038(3) Uani 1 1 d . . .
C202 C -0.1055(5) 0.3233(6) 0.1318(3) 0.033(3) Uani 1 1 d . . .
C203 C -0.1197(5) 0.2960(8) 0.1617(3) 0.048(4) Uani 1 1 d . . .
C204 C -0.1839(5) 0.2944(8) 0.1571(4) 0.067(5) Uani 1 1 d . . .
H20B H -0.2023 0.2710 0.1369 0.100 Uiso 1 1 calc R . .
H20C H -0.1989 0.3342 0.1541 0.100 Uiso 1 1 calc R . .
H20D H -0.1911 0.2769 0.1774 0.100 Uiso 1 1 calc R . .
C205 C -0.0908(6) 0.3330(9) 0.1946(4) 0.083(6) Uani 1 1 d . . .
H20E H -0.0498 0.3335 0.1981 0.125 Uiso 1 1 calc R . .
H20F H -0.0992 0.3155 0.2145 0.125 Uiso 1 1 calc R . .
H20G H -0.1053 0.3730 0.1915 0.125 Uiso 1 1 calc R . .
C206 C -0.0933(7) 0.2340(8) 0.1676(5) 0.098(7) Uani 1 1 d . . .
H20H H -0.1101 0.2096 0.1475 0.147 Uiso 1 1 calc R . .
H20I H -0.1007 0.2165 0.1878 0.147 Uiso 1 1 calc R . .
H20J H -0.0524 0.2367 0.1710 0.147 Uiso 1 1 calc R . .
C211 C -0.1022(5) 0.4975(6) 0.1522(3) 0.035(3) Uani 1 1 d . . .
C212 C -0.1444(5) 0.5108(6) 0.1604(4) 0.041(4) Uani 1 1 d . E .
C213 C -0.1975(6) 0.5248(8) 0.1706(5) 0.069(5) Uani 1 1 d U . .
C214 C -0.2338(6) 0.5658(9) 0.1424(6) 0.115(9) Uani 1 1 d . E .
H21C H -0.2136 0.6026 0.1424 0.172 Uiso 1 1 calc R . .
H21D H -0.2699 0.5737 0.1471 0.172 Uiso 1 1 calc R . .
H21E H -0.2407 0.5470 0.1200 0.172 Uiso 1 1 calc R . .
C215 C -0.2294(6) 0.4664(8) 0.1713(6) 0.104(8) Uani 1 1 d . E .
H21F H -0.2067 0.4415 0.1896 0.156 Uiso 1 1 calc R . .
H21G H -0.2356 0.4465 0.1492 0.156 Uiso 1 1 calc R . .
H21H H -0.2658 0.4746 0.1754 0.156 Uiso 1 1 calc R . .
C216 C -0.1805(8) 0.5518(10) 0.2062(5) 0.123(9) Uani 1 1 d U E .
H21I H -0.1589 0.5233 0.2227 0.185 Uiso 1 1 calc R . .
H21J H -0.2144 0.5631 0.2126 0.185 Uiso 1 1 calc R . .
H21K H -0.1571 0.5864 0.2062 0.185 Uiso 1 1 calc R . .
C221 C -0.1184(5) 0.6578(6) 0.0939(3) 0.031(3) Uani 1 1 d . . .
C222 C -0.1565(5) 0.6877(6) 0.0761(4) 0.046(4) Uani 1 1 d . E .
C223 C -0.2028(6) 0.7259(7) 0.0544(4) 0.064(5) Uani 1 1 d U . .
C224 C -0.2580(6) 0.7059(11) 0.0578(7) 0.164(13) Uani 1 1 d U E .
H22B H -0.2654 0.6661 0.0490 0.246 Uiso 1 1 calc R . .
H22C H -0.2879 0.7319 0.0448 0.246 Uiso 1 1 calc R . .
H22D H -0.2572 0.7066 0.0820 0.246 Uiso 1 1 calc R . .
C225 C -0.1919(7) 0.7904(7) 0.0687(5) 0.098(7) Uani 1 1 d . E .
H22E H -0.1919 0.7910 0.0928 0.147 Uiso 1 1 calc R . .
H22F H -0.2219 0.8161 0.0554 0.147 Uiso 1 1 calc R . .
H22G H -0.1553 0.8041 0.0668 0.147 Uiso 1 1 calc R . .
C226 C -0.2036(9) 0.7283(9) 0.0155(4) 0.122(8) Uani 1 1 d U E .
H22H H -0.2105 0.6892 0.0056 0.182 Uiso 1 1 calc R . .
H22I H -0.1672 0.7427 0.0137 0.182 Uiso 1 1 calc R . .
H22J H -0.2338 0.7547 0.0031 0.182 Uiso 1 1 calc R . .
B1 B 0.5058(11) 0.6398(15) 0.4322(8) 0.093(8) Uiso 1 1 d . . .
F11A F 0.489(2) 0.584(3) 0.4142(15) 0.18(2) Uiso 0.35(2) 1 d P A 1
F12A F 0.548(3) 0.604(4) 0.429(2) 0.27(4) Uiso 0.35(2) 1 d P A 1
F13A F 0.4934(15) 0.624(2) 0.4646(11) 0.135(17) Uiso 0.35(2) 1 d P A 1
F14A F 0.4672(17) 0.676(2) 0.4056(11) 0.142(18) Uiso 0.35(2) 1 d P A 1
F11B F 0.4538(8) 0.6349(10) 0.4072(5) 0.104(7) Uiso 0.65(2) 1 d P A 2
F12B F 0.5491(8) 0.6412(11) 0.4126(6) 0.122(8) Uiso 0.65(2) 1 d P A 2
F13B F 0.5173(11) 0.5842(13) 0.4469(7) 0.156(10) Uiso 0.65(2) 1 d P A 2
F14B F 0.5183(7) 0.6838(9) 0.4506(5) 0.109(8) Uiso 0.65(2) 1 d P A 2
B2 B 0.1863(11) 0.0322(12) 0.8848(7) 0.087(7) Uiso 1 1 d . . .
F21A F 0.1357(11) 0.0021(13) 0.8795(7) 0.085(10) Uiso 0.57(5) 1 d P B 1
F22A F 0.1765(12) 0.0811(14) 0.8608(6) 0.107(10) Uiso 0.57(5) 1 d P B 1
F23A F 0.1946(15) 0.0592(11) 0.9167(6) 0.102(9) Uiso 0.57(5) 1 d P B 1
F24A F 0.2272(9) -0.0025(13) 0.8825(6) 0.090(9) Uiso 0.57(5) 1 d P B 1
F21B F 0.1344(19) 0.017(2) 0.8873(13) 0.130(19) Uiso 0.43(5) 1 d P B 2
F22B F 0.1979(14) 0.0563(17) 0.8547(8) 0.095(12) Uiso 0.43(5) 1 d P B 2
F23B F 0.2214(16) 0.0631(12) 0.9159(7) 0.080(10) Uiso 0.43(5) 1 d P B 2
F24B F 0.2227(15) -0.027(2) 0.8917(11) 0.136(16) Uiso 0.43(5) 1 d P B 2
B3 B 0.2777(15) 0.2833(18) 0.8205(10) 0.130(11) Uiso 1 1 d . . .
F31A F 0.3068(10) 0.3181(13) 0.8536(9) 0.157(12) Uiso 0.59(3) 1 d P C 1
F32A F 0.3214(8) 0.2343(11) 0.8282(6) 0.092(7) Uiso 0.59(3) 1 d P C 1
F33A F 0.2582(16) 0.3022(18) 0.7899(10) 0.200(17) Uiso 0.59(3) 1 d P C 1
F34A F 0.249(2) 0.244(3) 0.8377(14) 0.25(3) Uiso 0.59(3) 1 d P C 1
F31B F 0.2997(9) 0.3390(12) 0.8265(8) 0.078(11) Uiso 0.41(3) 1 d P C 2
F32B F 0.3289(13) 0.2573(18) 0.8146(11) 0.119(13) Uiso 0.41(3) 1 d P C 2
F33B F 0.2354(14) 0.2813(16) 0.7915(9) 0.102(12) Uiso 0.41(3) 1 d P C 2
F34B F 0.2484(18) 0.264(2) 0.8449(12) 0.120(17) Uiso 0.41(3) 1 d P C 2
B4 B 0.1607(5) 0.8367(7) 0.2285(4) 0.024(3) Uiso 1 1 d . . .
F41A F 0.1878(9) 0.8783(9) 0.2512(5) 0.133(8) Uiso 0.72(2) 1 d P D 1
F42A F 0.1031(6) 0.8481(7) 0.2219(4) 0.084(6) Uiso 0.72(2) 1 d P D 1
F43A F 0.1783(6) 0.8233(7) 0.2010(4) 0.070(5) Uiso 0.72(2) 1 d P D 1
F44A F 0.1788(8) 0.7918(9) 0.2515(5) 0.097(7) Uiso 0.72(2) 1 d P D 1
F41B F 0.2274(14) 0.8790(15) 0.2430(8) 0.070(13) Uiso 0.28(2) 1 d P D 2
F42B F 0.133(2) 0.881(2) 0.2349(12) 0.117(18) Uiso 0.28(2) 1 d P D 2
F43B F 0.1601(19) 0.850(2) 0.1947(12) 0.108(16) Uiso 0.28(2) 1 d P D 2
F44B F 0.1596(14) 0.7768(15) 0.2455(8) 0.047(10) Uiso 0.28(2) 1 d P D 2
B5 B 0.4377(8) 0.4170(10) 0.2036(5) 0.058(5) Uiso 1 1 d . . .
F51A F 0.3871(9) 0.4277(13) 0.2139(7) 0.071(8) Uiso 0.54(5) 1 d P E 1
F52A F 0.4327(8) 0.4547(14) 0.1777(7) 0.073(8) Uiso 0.54(5) 1 d P E 1
F53A F 0.4445(9) 0.3613(11) 0.1967(7) 0.075(8) Uiso 0.54(5) 1 d P E 1
F54A F 0.4765(11) 0.4464(12) 0.2331(7) 0.084(8) Uiso 0.54(5) 1 d P E 1
F51B F 0.3879(11) 0.4456(16) 0.2050(9) 0.083(10) Uiso 0.46(5) 1 d P E 2
F52B F 0.4406(9) 0.4302(15) 0.1669(8) 0.072(9) Uiso 0.46(5) 1 d P E 2
F53B F 0.4347(12) 0.3600(15) 0.2088(10) 0.096(11) Uiso 0.46(5) 1 d P E 2
F54B F 0.4907(11) 0.4340(13) 0.2247(7) 0.072(9) Uiso 0.46(5) 1 d P E 2
N1 N 0.3769(7) 0.0152(9) 0.9236(5) 0.087(5) Uiso 1 1 d . . .
N2 N 0.3738(7) 0.0800(9) 0.9613(5) 0.096(5) Uiso 1 1 d . G .
C300 C 0.3622(8) -0.0141(11) 0.8909(6) 0.135(9) Uani 1 1 d . . .
H30A H 0.3259 0.0008 0.8767 0.203 Uiso 1 1 calc R . .
H30B H 0.3591 -0.0561 0.8944 0.203 Uiso 1 1 calc R . .
H30C H 0.3915 -0.0068 0.8795 0.203 Uiso 1 1 calc R . .
C301 C 0.4216(10) 0.0098(14) 0.9513(8) 0.134(12) Uani 1 1 d . . .
H30D H 0.4490 -0.0201 0.9536 0.161 Uiso 1 1 calc R . .
C302 C 0.3494(10) 0.0621(11) 0.9307(6) 0.125(9) Uani 1 1 d . . .
H30E H 0.3170 0.0794 0.9155 0.149 Uiso 1 1 calc R . .
C303 C 0.4242(11) 0.0508(14) 0.9758(8) 0.135(11) Uani 1 1 d . . .
H30F H 0.4524 0.0575 0.9967 0.162 Uiso 1 1 calc R . .
C304 C 0.3569(11) 0.1304(13) 0.9793(7) 0.150(9) Uani 1 1 d DU . .
H1A H 0.3360 0.1606 0.9632 0.180 Uiso 0.6(5) 1 calc PR F 1
H1B H 0.3895 0.1483 0.9963 0.180 Uiso 0.6(5) 1 calc PR F 1
H1C H 0.3913 0.1549 0.9865 0.180 Uiso 0.4(5) 1 d PR F 2
H1D H 0.3303 0.1526 0.9607 0.180 Uiso 0.4(5) 1 d PR F 2
C305 C 0.317(3) 0.0956(19) 0.9967(16) 0.149(14) Uani 0.45(3) 1 d PDU G 1
H30G H 0.3362 0.0589 1.0068 0.179 Uiso 0.45(3) 1 calc PR G 1
H30H H 0.2816 0.0855 0.9794 0.179 Uiso 0.45(3) 1 calc PR G 1
C306 C 0.305(2) 0.1352(19) 1.0255(11) 0.161(15) Uani 0.45(3) 1 d PDU G 1
H30I H 0.3406 0.1408 1.0443 0.193 Uiso 0.45(3) 1 calc PR G 1
H30J H 0.2915 0.1739 1.0160 0.193 Uiso 0.45(3) 1 calc PR G 1
C315 C 0.334(2) 0.135(2) 1.0061(12) 0.126(12) Uani 0.55(3) 1 d PU G 2
H31B H 0.3158 0.1732 1.0057 0.151 Uiso 0.55(3) 1 calc PR G 2
H31C H 0.3642 0.1310 1.0280 0.151 Uiso 0.55(3) 1 calc PR G 2
C316 C 0.291(2) 0.087(2) 1.0038(14) 0.132(14) Uani 0.55(3) 1 d PU G 2
H31D H 0.3091 0.0484 1.0069 0.158 Uiso 0.55(3) 1 calc PR G 2
H31E H 0.2618 0.0884 0.9814 0.158 Uiso 0.55(3) 1 calc PR G 2
C307 C 0.2598(10) 0.1039(16) 1.0393(6) 0.200(13) Uani 1 1 d DU . .
H32A H 0.2514 0.1280 1.0572 0.241 Uiso 0.6(3) 1 calc PR G 1
H32B H 0.2741 0.0659 1.0489 0.241 Uiso 0.6(3) 1 calc PR G 1
H32C H 0.2252 0.0984 1.0205 0.241 Uiso 0.6(3) 1 calc PR G 1
H32D H 0.2310 0.0746 1.0397 0.241 Uiso 0.4(3) 1 d PR G 2
H32E H 0.2423 0.1427 1.0356 0.241 Uiso 0.4(3) 1 d PR G 2
H32F H 0.2893 0.1034 1.0613 0.241 Uiso 0.4(3) 1 d PR G 2
O100 O 0.2790(7) 0.1455(8) 0.8722(5) 0.162(7) Uiso 1 1 d . . .
O101 O 0.3627(11) 0.1078(14) 0.8527(8) 0.127(10) Uiso 0.50 1 d P . .

loop_
_atom_site_aniso_label
_atom_site_aniso_U_11
_atom_site_aniso_U_22
_atom_site_aniso_U_33
_atom_site_aniso_U_23
_atom_site_aniso_U_13
_atom_site_aniso_U_12
Ag1 0.0271(4) 0.0373(6) 0.0296(5) 0.0017(5) 0.0064(4) 0.0025(5)
Ag2 0.0292(4) 0.0413(7) 0.0360(6) -0.0120(5) 0.0076(4) 0.0004(5)
Ag3 0.0296(4) 0.0376(6) 0.0288(5) -0.0023(5) 0.0063(4) -0.0029(5)
Ag4 0.0333(5) 0.0432(7) 0.0443(6) 0.0050(5) 0.0151(4) -0.0081(5)
Ag5 0.0371(5) 0.0493(7) 0.0378(6) 0.0037(5) 0.0131(4) -0.0129(5)
Ag6 0.0376(5) 0.0279(6) 0.0468(6) 0.0003(5) 0.0001(5) 0.0000(5)
Ag7 0.0407(5) 0.0387(7) 0.0393(6) 0.0013(5) 0.0155(5) -0.0083(5)
Ag8 0.0339(5) 0.0409(7) 0.0494(7) 0.0018(5) 0.0163(5) -0.0035(5)
Ag9 0.0263(4) 0.0413(7) 0.0302(5) 0.0065(5) 0.0077(4) 0.0000(5)
Ag10 0.0416(5) 0.0291(6) 0.0353(6) 0.0052(5) 0.0084(4) 0.0038(5)
Ag11 0.0324(5) 0.0317(6) 0.0352(6) 0.0005(5) 0.0073(4) 0.0064(5)
Ag12 0.0509(6) 0.0340(6) 0.0325(6) 0.0045(5) 0.0080(5) -0.0021(5)
Ag13 0.0338(5) 0.0350(6) 0.0484(7) 0.0188(5) -0.0126(5) -0.0072(5)
Ag14 0.0442(5) 0.0381(7) 0.0362(6) 0.0054(5) 0.0135(5) 0.0068(5)
Ag15 0.0409(5) 0.0417(7) 0.0508(7) -0.0029(6) 0.0055(5) -0.0057(5)
Ag16 0.0333(5) 0.0357(6) 0.0474(7) 0.0061(5) 0.0131(5) 0.0049(5)
Ag17 0.0376(5) 0.0370(6) 0.0385(6) -0.0015(5) 0.0133(4) -0.0049(5)
Ag18 0.0339(5) 0.0441(7) 0.0503(7) -0.0058(6) 0.0058(5) -0.0021(5)
Ag19 0.0385(5) 0.0299(6) 0.0446(6) 0.0011(5) 0.0147(5) 0.0007(5)
Ag20 0.0484(5) 0.0413(7) 0.0291(6) -0.0126(5) 0.0135(5) -0.0137(5)
Ag21 0.0297(5) 0.0607(8) 0.0384(6) 0.0150(6) 0.0079(4) 0.0050(5)
Ag22 0.0349(5) 0.0480(7) 0.0603(8) -0.0151(6) 0.0126(5) 0.0001(5)
Ag23 0.0251(5) 0.0379(7) 0.0651(8) -0.0132(6) -0.0059(5) -0.0125(5)
Ag24 0.0440(5) 0.0391(7) 0.0495(7) 0.0040(6) 0.0118(5) -0.0004(5)
Ag25 0.0358(5) 0.0447(7) 0.0405(6) 0.0016(5) 0.0024(5) -0.0118(5)
Ag26 0.0404(5) 0.0493(7) 0.0471(7) -0.0140(6) 0.0138(5) -0.0114(6)
Ag27 0.0452(5) 0.0453(7) 0.0475(7) -0.0064(6) 0.0134(5) -0.0074(6)
Ag28 0.0374(5) 0.0473(7) 0.0387(6) 0.0006(5) 0.0044(5) -0.0107(5)
Ag29 0.0380(5) 0.0477(8) 0.0605(8) -0.0051(6) 0.0119(5) -0.0038(6)
Ag30 0.0392(5) 0.0537(8) 0.0455(7) 0.0071(6) 0.0133(5) -0.0042(6)
Ag31 0.0259(5) 0.0968(11) 0.0390(7) -0.0113(6) 0.0144(4) -0.0067(6)
Ag32 0.0517(6) 0.0725(10) 0.0537(8) -0.0087(7) 0.0232(6) -0.0084(7)
Ag33 0.0438(6) 0.0432(7) 0.0686(8) -0.0048(6) 0.0153(6) 0.0082(6)
Ag34 0.0458(6) 0.0563(8) 0.0734(9) -0.0248(7) -0.0024(6) 0.0084(6)
Ag35 0.0616(7) 0.0576(9) 0.0557(8) 0.0236(7) 0.0134(6) -0.0018(7)
P1 0.0092(11) 0.0086(15) 0.0108(13) -0.0009(12) 0.0040(10) -0.0001(12)
W1 0.01432(19) 0.0156(3) 0.0186(2) -0.0017(2) 0.00250(17) -0.0012(2)
W2 0.01303(19) 0.0164(3) 0.0182(2) -0.0006(2) 0.00125(17) -0.0005(2)
W3 0.0148(2) 0.0187(3) 0.0187(2) 0.0008(2) 0.00467(17) -0.0013(2)
W4 0.0150(2) 0.0176(3) 0.0194(2) 0.0005(2) 0.00372(18) -0.0042(2)
W5 0.0163(2) 0.0176(3) 0.0196(2) -0.0020(2) 0.00381(18) -0.0003(2)
W6 0.0173(2) 0.0154(3) 0.0184(2) 0.0015(2) 0.00361(18) -0.0015(2)
W7 0.0153(2) 0.0175(3) 0.0207(2) 0.0010(2) 0.00272(18) 0.0011(2)
W8 0.0168(2) 0.0217(3) 0.0184(2) -0.0010(2) 0.00486(18) -0.0030(2)
W9 0.0171(2) 0.0191(3) 0.0189(2) 0.0025(2) 0.00220(18) -0.0018(2)
O1 0.015(3) 0.013(4) 0.025(4) -0.002(3) -0.003(3) 0.000(3)
O2 0.016(3) 0.014(4) 0.018(4) -0.002(3) 0.008(3) -0.002(3)
O3 0.015(3) 0.014(4) 0.018(4) 0.010(3) 0.010(3) 0.002(3)
O4 0.013(3) 0.018(4) 0.012(4) -0.002(3) 0.000(3) 0.004(3)
O5 0.011(3) 0.025(5) 0.021(4) -0.011(4) 0.006(3) 0.002(3)
O6 0.019(3) 0.021(5) 0.016(4) 0.002(3) 0.003(3) -0.002(3)
O7 0.016(3) 0.023(5) 0.026(4) 0.001(4) 0.005(3) -0.003(4)
O8 0.014(3) 0.021(5) 0.026(4) -0.007(4) 0.005(3) -0.002(3)
O9 0.018(3) 0.016(4) 0.027(4) 0.003(4) 0.009(3) -0.001(3)
O10 0.030(4) 0.019(5) 0.016(4) -0.002(3) 0.006(3) -0.002(4)
O11 0.026(4) 0.015(4) 0.022(4) -0.003(3) 0.001(3) 0.000(4)
O12 0.016(3) 0.017(4) 0.026(4) -0.005(4) 0.004(3) -0.002(3)
O13 0.024(4) 0.028(5) 0.035(5) -0.001(4) 0.008(3) -0.004(4)
O14 0.021(4) 0.030(5) 0.017(4) 0.004(4) -0.001(3) -0.003(4)
O15 0.027(4) 0.023(5) 0.025(5) 0.000(4) 0.006(3) -0.001(4)
O16 0.025(4) 0.026(5) 0.026(4) 0.003(4) 0.007(3) 0.006(4)
O17 0.033(4) 0.016(5) 0.032(5) 0.001(4) 0.009(4) 0.002(4)
O18 0.012(3) 0.022(5) 0.021(4) -0.003(3) 0.001(3) -0.001(3)
O19 0.025(4) 0.021(5) 0.023(4) 0.006(4) 0.003(3) 0.000(4)
O20 0.018(3) 0.025(5) 0.026(4) 0.000(4) 0.005(3) -0.002(4)
O21 0.030(4) 0.028(5) 0.016(4) 0.008(4) 0.007(3) -0.002(4)
O22 0.024(4) 0.021(5) 0.023(4) -0.005(4) 0.005(3) -0.010(4)
O23 0.020(3) 0.018(4) 0.016(4) -0.006(3) 0.001(3) 0.000(3)
O24 0.015(3) 0.016(4) 0.023(4) 0.007(3) 0.003(3) -0.001(3)
O25 0.014(3) 0.031(5) 0.020(4) 0.013(4) 0.002(3) -0.001(4)
O26 0.029(4) 0.014(4) 0.014(4) -0.001(3) 0.005(3) -0.008(4)
O27 0.020(3) 0.012(4) 0.021(4) -0.001(3) 0.004(3) -0.004(3)
O28 0.015(3) 0.014(4) 0.020(4) -0.002(3) 0.003(3) 0.000(3)
O29 0.016(3) 0.014(4) 0.025(4) 0.000(3) 0.004(3) -0.001(3)
O30 0.012(3) 0.009(4) 0.020(4) -0.003(3) 0.000(3) -0.008(3)
O31 0.026(4) 0.012(4) 0.027(4) 0.008(4) 0.001(3) 0.006(4)
O32 0.017(3) 0.024(5) 0.020(4) -0.006(4) 0.009(3) -0.004(3)
O33 0.017(3) 0.031(5) 0.033(5) -0.004(4) 0.005(3) -0.004(4)
O34 0.020(3) 0.022(5) 0.018(4) 0.002(4) 0.003(3) 0.001(4)
O35 0.031(4) 0.047(6) 0.050(6) -0.021(5) 0.001(4) -0.013(5)
C11 0.026(6) 0.045(9) 0.033(8) -0.002(7) 0.002(6) -0.004(7)
C12 0.021(6) 0.039(8) 0.019(6) 0.002(6) -0.007(5) 0.004(6)
C13 0.060(9) 0.059(12) 0.063(11) -0.040(10) -0.008(8) -0.023(9)
C14 0.037(9) 0.17(3) 0.17(2) -0.018(19) 0.025(12) -0.053(13)
C15 0.158(18) 0.076(15) 0.080(15) -0.025(12) -0.022(13) -0.064(15)
C16 0.093(12) 0.13(2) 0.061(13) 0.012(12) -0.045(10) -0.037(13)
C21 0.026(6) 0.058(10) 0.037(8) 0.003(7) 0.018(6) -0.003(7)
C22 0.027(7) 0.063(11) 0.050(10) -0.001(8) 0.007(6) 0.000(7)
C23 0.066(10) 0.17(2) 0.081(13) -0.102(12) 0.011(9) -0.037(11)
C24 0.28(3) 0.17(3) 0.17(3) -0.069(16) -0.06(2) -0.028(19)
C25 0.114(16) 0.46(4) 0.19(3) -0.25(3) 0.049(14) -0.007(18)
C26 0.25(2) 0.31(3) 0.15(2) -0.152(19) 0.073(19) -0.22(2)
C31 0.030(7) 0.042(9) 0.040(8) -0.012(7) 0.010(6) -0.007(7)
C32 0.037(8) 0.035(10) 0.113(15) 0.006(10) 0.023(8) -0.008(8)
C33 0.087(13) 0.044(13) 0.28(3) 0.030(17) 0.015(14) 0.024(11)
C34 0.19(2) 0.069(18) 0.41(4) -0.02(2) -0.06(2) -0.059(18)
C35 0.33(3) 0.13(3) 0.33(3) -0.06(3) 0.13(3) 0.10(3)
C36 0.16(2) 0.072(17) 0.31(3) 0.08(2) -0.011(17) 0.011(17)
C41 0.047(8) 0.044(10) 0.033(8) 0.001(7) 0.010(6) -0.009(8)
C42 0.042(8) 0.057(11) 0.053(10) 0.005(8) 0.011(7) -0.008(8)
C43 0.122(12) 0.115(16) 0.097(14) 0.012(14) 0.028(12) -0.074(14)
C44 0.26(3) 0.27(3) 0.091(13) 0.002(17) 0.030(15) -0.20(2)
C45 0.098(12) 0.32(3) 0.20(2) 0.07(2) 0.001(14) -0.129(16)
C46 0.36(3) 0.085(18) 0.31(3) -0.03(2) 0.17(3) -0.103(19)
C51 0.031(6) 0.041(9) 0.037(8) -0.008(7) 0.010(6) -0.013(7)
C52 0.043(8) 0.072(12) 0.052(10) -0.033(9) 0.016(7) -0.010(8)
C53 0.074(12) 0.18(2) 0.157(18) -0.102(17) 0.083(14) -0.057(11)
C54 0.17(2) 0.53(5) 0.171(19) -0.17(2) 0.12(2) -0.21(3)
C55 0.072(11) 0.158(18) 0.157(19) -0.061(16) 0.067(13) -0.059(12)
C56 0.086(16) 0.18(2) 0.53(4) -0.11(3) 0.14(2) -0.025(16)
C61 0.030(7) 0.050(10) 0.067(11) -0.003(8) 0.010(7) 0.006(7)
C62 0.041(8) 0.037(9) 0.087(12) 0.005(9) 0.039(8) 0.010(7)
C63 0.036(9) 0.13(2) 0.18(3) 0.04(2) 0.032(13) 0.011(13)
C64 0.062(13) 0.27(4) 0.30(4) -0.13(3) -0.027(18) -0.04(2)
C65 0.073(13) 0.20(3) 0.31(4) -0.05(3) 0.09(2) 0.041(17)
C66 0.065(13) 0.23(4) 0.22(3) 0.07(3) -0.018(17) 0.027(19)
C71 0.030(7) 0.039(9) 0.058(10) -0.005(8) 0.007(7) -0.013(7)
C72 0.020(6) 0.065(12) 0.064(11) 0.006(9) 0.010(7) 0.003(7)
C73 0.061(11) 0.22(3) 0.055(13) 0.050(16) 0.002(10) 0.050(15)
C74 0.091(17) 0.47(7) 0.24(4) 0.30(5) 0.01(2) 0.01(3)
C75 0.038(9) 0.34(4) 0.100(18) 0.04(2) -0.026(10) 0.039(16)
C76 0.097(17) 0.42(6) 0.10(2) -0.10(3) -0.034(15) 0.10(3)
C81 0.034(6) 0.026(8) 0.032(8) -0.005(6) 0.011(6) -0.007(6)
C82 0.024(6) 0.041(9) 0.040(8) 0.009(7) 0.017(6) -0.005(6)
C83 0.043(7) 0.052(10) 0.044(9) 0.016(8) 0.010(7) 0.004(8)
C84 0.090(11) 0.086(14) 0.042(10) -0.012(9) 0.009(9) 0.034(11)
C85 0.082(11) 0.16(2) 0.043(11) 0.039(12) -0.018(9) -0.059(13)
C86 0.117(13) 0.067(13) 0.044(10) 0.020(9) 0.026(9) 0.027(12)
C91 0.027(6) 0.022(7) 0.019(6) -0.003(6) 0.005(5) -0.006(6)
C92 0.027(6) 0.040(9) 0.032(8) 0.003(7) 0.016(5) -0.001(6)
C93 0.20(2) 0.032(11) 0.104(17) 0.007(11) 0.061(16) -0.012(14)
C94 0.092(12) 0.067(13) 0.086(14) 0.054(11) 0.038(10) 0.013(11)
C95 0.047(8) 0.059(11) 0.048(9) 0.035(8) 0.024(7) 0.011(8)
C101 0.042(7) 0.023(8) 0.041(8) 0.016(7) 0.012(6) 0.008(7)
C102 0.034(7) 0.039(9) 0.037(8) 0.003(7) 0.006(6) -0.009(7)
C103 0.120(14) 0.027(9) 0.067(12) 0.000(8) 0.005(9) 0.010(9)
C104 0.27(3) 0.057(14) 0.108(17) 0.012(11) 0.080(16) 0.083(17)
C106 0.26(3) 0.057(15) 0.25(3) 0.090(18) 0.16(2) 0.055(16)
C111 0.031(7) 0.062(11) 0.053(10) -0.019(9) 0.012(6) -0.013(8)
C112 0.031(7) 0.062(11) 0.040(9) -0.004(8) 0.007(6) -0.014(8)
C113 0.040(7) 0.047(10) 0.059(10) -0.016(8) 0.024(7) 0.008(8)
C115 0.127(16) 0.095(18) 0.13(2) -0.008(15) -0.009(14) 0.071(15)
C116 0.065(10) 0.049(11) 0.142(18) -0.059(12) 0.008(11) -0.007(10)
C121 0.026(6) 0.047(9) 0.030(8) -0.008(7) 0.007(6) 0.002(7)
C122 0.024(6) 0.050(10) 0.069(11) 0.009(9) 0.005(7) -0.017(7)
C123 0.069(10) 0.057(12) 0.076(13) -0.033(10) 0.045(9) -0.021(10)
C124 0.071(12) 0.13(2) 0.19(2) -0.088(18) 0.070(14) -0.018(13)
C125 0.091(12) 0.055(12) 0.125(17) -0.044(12) 0.040(12) -0.019(11)
C126 0.137(16) 0.108(19) 0.084(15) -0.033(13) 0.072(13) -0.049(15)
C131 0.032(6) 0.049(9) 0.024(7) 0.008(6) 0.012(5) -0.006(7)
C132 0.040(7) 0.035(9) 0.042(8) 0.004(7) 0.014(6) -0.013(7)
C133 0.028(7) 0.073(13) 0.084(12) 0.011(10) 0.013(7) -0.032(8)
C134 0.083(13) 0.18(3) 0.21(3) 0.12(2) 0.048(15) -0.043(16)
C135 0.099(14) 0.12(2) 0.22(3) -0.002(19) 0.119(17) -0.026(15)
C136 0.133(17) 0.25(3) 0.132(19) -0.06(2) 0.033(15) -0.16(2)
C141 0.049(7) 0.016(7) 0.033(8) 0.001(6) 0.001(6) 0.003(7)
C142 0.053(9) 0.048(10) 0.054(10) -0.004(9) -0.005(8) -0.001(8)
C143 0.077(11) 0.064(13) 0.084(14) 0.037(11) 0.019(10) -0.001(11)
C144 0.100(14) 0.13(2) 0.19(3) 0.092(19) 0.024(15) -0.041(15)
C145 0.155(18) 0.12(2) 0.061(14) 0.046(13) -0.035(13) -0.026(16)
C146 0.17(2) 0.079(17) 0.17(3) 0.027(17) 0.021(19) 0.056(18)
C151 0.024(6) 0.024(8) 0.056(9) -0.015(7) 0.014(6) -0.004(6)
C152 0.034(7) 0.041(9) 0.029(7) -0.009(7) 0.004(6) -0.008(7)
C153 0.048(8) 0.033(9) 0.060(10) -0.011(8) 0.020(7) 0.003(8)
C154 0.058(9) 0.069(13) 0.114(16) -0.015(12) 0.026(10) 0.011(10)
C155 0.103(13) 0.080(15) 0.109(16) 0.055(13) 0.049(12) 0.049(12)
C156 0.076(10) 0.083(14) 0.074(13) -0.034(11) 0.020(9) 0.033(10)
C161 0.036(7) 0.017(7) 0.057(9) 0.001(7) 0.010(6) 0.007(6)
C162 0.038(7) 0.032(8) 0.032(8) -0.012(6) -0.009(6) -0.010(7)
C163 0.035(7) 0.083(13) 0.043(9) -0.006(9) 0.014(7) -0.013(8)
C164 0.071(10) 0.112(17) 0.069(13) -0.053(12) 0.019(9) -0.018(11)
C165 0.045(8) 0.132(18) 0.077(13) -0.003(12) 0.033(8) 0.046(10)
C166 0.081(11) 0.128(19) 0.056(11) -0.020(11) 0.048(9) -0.039(12)
C171 0.026(6) 0.057(11) 0.031(8) 0.030(7) 0.008(6) 0.001(7)
C172 0.028(6) 0.041(9) 0.039(9) 0.005(7) 0.004(6) -0.006(7)
C173 0.050(8) 0.049(10) 0.033(8) 0.005(7) 0.008(6) -0.012(8)
C174 0.088(11) 0.084(15) 0.050(11) -0.003(10) 0.027(9) -0.005(11)
C175 0.060(9) 0.110(16) 0.043(10) 0.003(10) 0.003(8) -0.013(10)
C176 0.038(7) 0.094(14) 0.053(10) -0.019(9) 0.028(7) -0.014(8)
C181 0.066(11) 0.063(13) 0.136(19) -0.020(14) 0.063(11) -0.027(11)
C182 0.054(9) 0.072(14) 0.069(12) 0.000(11) 0.026(8) 0.002(11)
C183 0.117(13) 0.077(15) 0.125(16) -0.009(13) 0.081(14) 0.006(11)
C184 0.181(16) 0.20(3) 0.28(3) 0.10(3) 0.15(2) 0.105(19)
C185 0.25(3) 0.13(2) 0.134(16) 0.029(17) 0.096(17) 0.04(2)
C186 0.216(19) 0.064(16) 0.23(2) -0.038(18) 0.03(2) -0.016(17)
C191 0.049(8) 0.023(8) 0.043(9) 0.008(7) -0.019(7) -0.010(7)
C192 0.048(8) 0.044(10) 0.050(10) 0.024(8) 0.017(7) 0.027(8)
C193 0.068(10) 0.040(10) 0.065(9) 0.001(9) 0.003(8) -0.013(9)
C194 0.081(10) 0.038(10) 0.069(12) 0.003(9) -0.013(9) 0.014(9)
C195 0.23(2) 0.063(14) 0.069(12) -0.006(12) 0.034(15) -0.030(16)
C196 0.054(10) 0.061(14) 0.27(3) 0.024(17) -0.003(14) -0.021(11)
C201 0.038(7) 0.042(9) 0.030(8) -0.006(7) 0.004(6) -0.005(7)
C202 0.040(7) 0.030(8) 0.027(7) 0.004(6) 0.010(6) -0.002(7)
C203 0.038(7) 0.085(13) 0.027(8) 0.011(8) 0.017(6) 0.003(8)
C204 0.047(8) 0.106(16) 0.053(10) -0.001(10) 0.021(7) -0.016(9)
C205 0.079(11) 0.14(2) 0.040(10) 0.006(11) 0.031(9) -0.030(12)
C206 0.111(14) 0.067(14) 0.15(2) 0.054(14) 0.092(14) 0.024(12)
C211 0.033(7) 0.038(9) 0.031(8) -0.002(6) 0.008(6) -0.006(7)
C212 0.019(6) 0.037(9) 0.066(10) -0.002(7) 0.009(6) -0.006(6)
C213 0.033(7) 0.068(13) 0.125(14) -0.009(11) 0.052(9) 0.000(9)
C214 0.045(9) 0.088(16) 0.21(3) 0.025(16) 0.039(12) 0.037(11)
C215 0.063(10) 0.074(15) 0.20(2) 0.047(15) 0.079(13) 0.011(11)
C216 0.112(14) 0.16(2) 0.142(18) -0.052(16) 0.103(14) 0.014(15)
C221 0.029(6) 0.028(8) 0.040(8) -0.010(6) 0.014(6) -0.007(6)
C222 0.044(7) 0.023(8) 0.059(10) 0.002(7) -0.004(7) -0.003(7)
C223 0.056(9) 0.055(11) 0.066(9) -0.017(9) -0.010(8) 0.029(9)
C224 0.027(8) 0.20(3) 0.27(3) 0.13(2) 0.036(13) 0.021(13)
C225 0.104(13) 0.047(11) 0.102(16) -0.007(11) -0.039(12) 0.025(11)
C226 0.175(19) 0.102(17) 0.062(10) -0.018(12) -0.009(13) 0.077(16)
C300 0.100(15) 0.16(3) 0.13(2) -0.017(19) -0.001(14) -0.028(16)
C301 0.065(13) 0.16(3) 0.15(3) 0.04(2) -0.011(17) -0.008(17)
C302 0.137(18) 0.12(2) 0.093(19) 0.009(16) -0.002(15) 0.024(18)
C303 0.091(16) 0.17(3) 0.13(3) 0.06(2) -0.002(17) 0.03(2)
C304 0.17(2) 0.18(2) 0.10(2) 0.008(18) 0.043(14) 0.02(2)
C305 0.14(3) 0.19(3) 0.12(3) -0.02(2) 0.032(19) 0.00(3)
C306 0.13(3) 0.24(4) 0.11(3) -0.03(3) 0.034(19) -0.02(3)
C315 0.13(3) 0.13(3) 0.11(3) 0.01(2) 0.034(18) 0.03(2)
C316 0.16(4) 0.13(3) 0.10(3) -0.01(2) 0.02(2) 0.01(2)
C307 0.15(2) 0.31(4) 0.15(2) -0.02(2) 0.060(16) -0.03(2)

loop_
_atom_type_symbol
_atom_type_description
_atom_type_scat_dispersion_real
_atom_type_scat_dispersion_imag
_atom_type_scat_source
C C 0.0033 0.0016 'International Tables Vol C Tables 4.2.6.8 and 6.1.1.4'
H H 0.0000 0.0000 'International Tables Vol C Tables 4.2.6.8 and 6.1.1.4'
N N 0.0061 0.0033 'International Tables Vol C Tables 4.2.6.8 and 6.1.1.4'
O O 0.0106 0.0060 'International Tables Vol C Tables 4.2.6.8 and 6.1.1.4'
P P 0.1023 0.0942 'International Tables Vol C Tables 4.2.6.8 and 6.1.1.4'
Ag Ag -0.8971 1.1015 'International Tables Vol C Tables 4.2.6.8 and 6.1.1.4'
W W -0.8490 6.8722 'International Tables Vol C Tables 4.2.6.8 and 6.1.1.4'
F F 0.0171 0.0103 'International Tables Vol C Tables 4.2.6.8 and 6.1.1.4'
B B 0.0013 0.0007 'International Tables Vol C Tables 4.2.6.8 and 6.1.1.4'

loop_
_geom_angle_atom_site_label_1
_geom_angle_atom_site_label_2
_geom_angle_atom_site_label_3
_geom_angle
_geom_angle_site_symmetry_1
_geom_angle_site_symmetry_3
C161 Ag1 C81 165.6(5) . .
C161 Ag1 Ag19 46.1(4) . .
C81 Ag1 Ag19 138.5(3) . .
C161 Ag1 Ag28 131.2(3) . .
C81 Ag1 Ag28 45.6(3) . .
Ag19 Ag1 Ag28 94.13(4) . .
C221 Ag2 C161 163.7(5) . .
C221 Ag2 C162 133.7(4) . .
C161 Ag2 C162 30.6(4) . .
C221 Ag2 Ag14 46.2(3) . .
C161 Ag2 Ag14 126.8(3) . .
C162 Ag2 Ag14 115.1(3) . .
C221 Ag2 Ag19 153.3(3) . .
C161 Ag2 Ag19 40.4(4) . .
C162 Ag2 Ag19 65.1(3) . .
Ag14 Ag2 Ag19 153.56(4) . .
O35 Ag3 O35 66.7(3) . 3_565
O35 Ag3 O20 101.0(3) . .
O35 Ag3 O20 140.1(2) 3_565 .
O35 Ag3 O22 143.7(2) . .
O35 Ag3 O22 93.4(2) 3_565 .
O20 Ag3 O22 74.4(2) . .
O35 Ag3 Ag31 170.91(18) . .
O35 Ag3 Ag31 120.4(2) 3_565 .
O20 Ag3 Ag31 77.04(18) . .
O22 Ag3 Ag31 44.71(15) . .
O35 Ag3 Ag12 119.6(2) . .
O35 Ag3 Ag12 170.0(2) 3_565 .
O20 Ag3 Ag12 48.75(16) . .
O22 Ag3 Ag12 84.96(16) . .
Ag31 Ag3 Ag12 52.47(3) . .
C121 Ag4 C131 166.1(4) . .
C121 Ag4 C132 137.7(4) . .
C131 Ag4 C132 29.0(4) . .
C121 Ag4 C122 26.4(4) . .
C131 Ag4 C122 155.6(5) . .
C132 Ag4 C122 135.4(4) . .
C121 Ag4 Ag26 41.2(3) . .
C131 Ag4 Ag26 128.8(3) . .
C132 Ag4 Ag26 110.2(3) . .
C122 Ag4 Ag26 66.6(3) . .
C131 Ag5 C201 167.0(5) . 3_565
C131 Ag5 C202 136.6(4) . 3_565
C201 Ag5 C202 31.0(4) 3_565 3_565
C131 Ag5 Ag7 45.8(3) . .
C201 Ag5 Ag7 144.4(3) 3_565 .
C202 Ag5 Ag7 146.2(3) 3_565 .
C191 Ag6 C101 167.3(5) . .
C191 Ag6 C102 138.0(5) . .
C101 Ag6 C102 30.1(4) . .
C191 Ag6 Ag33 47.1(4) . .
C101 Ag6 Ag33 127.5(3) . .
C102 Ag6 Ag33 118.5(3) . .
C131 Ag7 C141 167.8(5) . .
C131 Ag7 C142 143.0(5) . .
C141 Ag7 C142 28.9(4) . .
C131 Ag7 Ag5 44.8(3) . .
C141 Ag7 Ag5 144.7(3) . .
C142 Ag7 Ag5 131.7(3) . .
C131 Ag7 Ag15 132.5(3) . .
C141 Ag7 Ag15 42.1(3) . .
C142 Ag7 Ag15 62.5(3) . .
Ag5 Ag7 Ag15 162.97(5) . .
C111 Ag8 C121 125.9(5) . .
C111 Ag8 Ag22 46.2(4) . .
C121 Ag8 Ag22 111.8(3) . .
C111 Ag8 Ag26 114.4(3) . .
C121 Ag8 Ag26 42.5(3) . .
Ag22 Ag8 Ag26 76.93(4) . .
C171 Ag9 C91 166.3(4) . .
C171 Ag9 C92 139.0(4) . .
C91 Ag9 C92 29.6(4) . .
C171 Ag9 O9 92.0(3) . .
C91 Ag9 O9 101.7(3) . .
C92 Ag9 O9 124.6(3) . .
C171 Ag9 Ag10 135.0(4) . .
C91 Ag9 Ag10 51.9(3) . .
C92 Ag9 Ag10 80.8(3) . .
O9 Ag9 Ag10 68.86(15) . .
C171 Ag9 Ag30 44.3(4) . .
C91 Ag9 Ag30 138.7(3) . .
C92 Ag9 Ag30 117.9(3) . .
O9 Ag9 Ag30 80.24(15) . .
Ag10 Ag9 Ag30 149.07(4) . .
C81 Ag10 C91 125.2(4) . .
C81 Ag10 Ag25 117.1(3) . .
C91 Ag10 Ag25 49.0(3) . .
C81 Ag10 Ag9 102.5(3) . .
C91 Ag10 Ag9 52.1(3) . .
Ag25 Ag10 Ag9 100.90(4) . .
C101 Ag11 C91 166.4(4) . .
C101 Ag11 C92 138.2(5) . .
C91 Ag11 C92 28.2(4) . .
C101 Ag11 Ag16 45.2(3) . .
C91 Ag11 Ag16 147.4(3) . .
C92 Ag11 Ag16 164.6(2) . .
C101 Ag11 Ag25 143.6(3) . .
C91 Ag11 Ag25 43.6(3) . .
C92 Ag11 Ag25 63.0(3) . .
Ag16 Ag11 Ag25 106.04(4) . .
C201 Ag12 C211 109.8(5) . .
C201 Ag12 O14 121.7(4) . 3_565
C211 Ag12 O14 121.4(4) . 3_565
C201 Ag12 O20 126.8(3) . .
C211 Ag12 O20 94.9(3) . .
O14 Ag12 O20 76.2(2) 3_565 .
C201 Ag12 Ag21 91.4(3) . .
C211 Ag12 Ag21 46.9(3) . .
O14 Ag12 Ag21 143.97(17) 3_565 .
O20 Ag12 Ag21 72.05(16) . .
C201 Ag12 Ag31 46.5(3) . .
C211 Ag12 Ag31 130.4(3) . .
O14 Ag12 Ag31 105.82(18) 3_565 .
O20 Ag12 Ag31 81.45(17) . .
Ag21 Ag12 Ag31 86.08(4) . .
C201 Ag12 Ag14 154.1(3) . .
C211 Ag12 Ag14 44.2(3) . .
O14 Ag12 Ag14 81.60(18) 3_565 .
O20 Ag12 Ag14 65.96(17) . .
Ag21 Ag12 Ag14 70.25(4) . .
Ag31 Ag12 Ag14 144.06(4) . .
C201 Ag12 Ag3 101.1(3) . .
C211 Ag12 Ag3 141.1(3) . .
O14 Ag12 Ag3 52.90(16) 3_565 .
O20 Ag12 Ag3 46.75(17) . .
Ag21 Ag12 Ag3 111.22(4) . .
Ag31 Ag12 Ag3 60.52(3) . .
Ag14 Ag12 Ag3 102.58(4) . .
C191 Ag13 O18 144.6(4) . 3_565
C191 Ag13 O12 108.7(4) . .
O18 Ag13 O12 75.7(2) 3_565 .
C191 Ag13 O16 123.1(4) . 3_565
O18 Ag13 O16 76.3(2) 3_565 3_565
O12 Ag13 O16 122.4(2) . 3_565
C191 Ag13 C192 27.8(4) . .
O18 Ag13 C192 122.1(4) 3_565 .
O12 Ag13 C192 127.3(3) . .
O16 Ag13 C192 110.3(3) 3_565 .
C191 Ag13 Ag33 42.6(4) . .
O18 Ag13 Ag33 157.20(16) 3_565 .
O12 Ag13 Ag33 126.08(15) . .
O16 Ag13 Ag33 84.82(16) 3_565 .
C192 Ag13 Ag33 53.3(3) . .
C221 Ag14 C211 165.7(4) . .
C221 Ag14 C212 140.5(4) . .
C211 Ag14 C212 27.8(4) . .
C221 Ag14 Ag2 47.9(3) . .
C211 Ag14 Ag2 144.7(3) . .
C212 Ag14 Ag2 142.9(3) . .
C221 Ag14 Ag20 49.5(3) . .
C211 Ag14 Ag20 128.4(3) . .
C212 Ag14 Ag20 135.8(3) . .
Ag2 Ag14 Ag20 79.73(4) . .
C221 Ag14 Ag12 129.7(3) . .
C211 Ag14 Ag12 49.1(3) . .
C212 Ag14 Ag12 70.1(3) . .
Ag2 Ag14 Ag12 139.37(4) . .
Ag20 Ag14 Ag12 80.57(4) . .
C141 Ag15 C41 154.2(5) . .
C141 Ag15 Ag17 48.2(4) . .
C41 Ag15 Ag17 153.6(4) . .
C141 Ag15 Ag24 155.1(4) . .
C41 Ag15 Ag24 48.5(4) . .
Ag17 Ag15 Ag24 107.07(5) . .
C141 Ag15 Ag7 46.6(4) . .
C41 Ag15 Ag7 125.3(4) . .
Ag17 Ag15 Ag7 80.04(3) . .
Ag24 Ag15 Ag7 145.24(5) . .
C141 Ag15 Ag29 142.8(4) . .
C41 Ag15 Ag29 41.5(4) . .
Ag17 Ag15 Ag29 139.80(5) . .
Ag24 Ag15 Ag29 55.99(3) . .
Ag7 Ag15 Ag29 96.21(4) . .
C101 Ag16 C111 163.7(6) . .
C101 Ag16 C112 134.0(5) . .
C111 Ag16 C112 29.9(5) . .
C101 Ag16 Ag11 47.3(4) . .
C111 Ag16 Ag11 148.9(4) . .
C112 Ag16 Ag11 171.4(3) . .
C101 Ag16 Ag22 152.7(4) . .
C111 Ag16 Ag22 39.2(4) . .
C112 Ag16 Ag22 63.2(4) . .
Ag11 Ag16 Ag22 112.19(4) . .
C151 Ag17 C141 139.2(5) . .
C151 Ag17 Ag18 47.0(3) . .
C141 Ag17 Ag18 114.8(3) . .
C151 Ag17 Ag15 118.7(3) . .
C141 Ag17 Ag15 46.2(3) . .
Ag18 Ag17 Ag15 74.85(4) . .
C151 Ag18 C31 162.9(5) . .
C151 Ag18 C32 135.5(5) . .
C31 Ag18 C32 27.5(4) . .
C151 Ag18 Ag17 48.3(3) . .
C31 Ag18 Ag17 135.2(4) . .
C32 Ag18 Ag17 134.6(4) . .
C151 Ag18 Ag35 150.3(4) . .
C31 Ag18 Ag35 41.9(4) . .
C32 Ag18 Ag35 63.6(4) . .
Ag17 Ag18 Ag35 141.67(5) . .
C151 Ag18 Ag19 44.5(4) . .
C31 Ag18 Ag19 144.0(4) . .
C32 Ag18 Ag19 140.4(4) . .
Ag17 Ag18 Ag19 78.70(3) . .
Ag35 Ag18 Ag19 105.83(4) . .
C151 Ag18 Ag24 148.2(3) . .
C31 Ag18 Ag24 41.4(4) . .
C32 Ag18 Ag24 64.9(3) . .
Ag17 Ag18 Ag24 99.91(4) . .
Ag35 Ag18 Ag24 52.59(3) . .
Ag19 Ag18 Ag24 141.32(5) . .
C161 Ag19 C151 163.6(4) . .
C161 Ag19 C152 135.4(4) . .
C151 Ag19 C152 29.4(4) . .
C161 Ag19 Ag1 45.1(3) . .
C151 Ag19 Ag1 150.9(3) . .
C152 Ag19 Ag1 174.2(3) . .
C161 Ag19 Ag18 153.8(3) . .
C151 Ag19 Ag18 40.7(3) . .
C152 Ag19 Ag18 63.5(3) . .
Ag1 Ag19 Ag18 113.94(4) . .
C161 Ag19 Ag2 42.8(3) . .
C151 Ag19 Ag2 126.7(3) . .
C152 Ag19 Ag2 113.2(3) . .
Ag1 Ag19 Ag2 71.16(3) . .
Ag18 Ag19 Ag2 159.10(4) . .
C221 Ag20 O12 137.4(4) . 3_565
C221 Ag20 O14 129.4(4) . 3_565
O12 Ag20 O14 82.2(2) 3_565 3_565
C221 Ag20 C222 26.8(4) . .
O12 Ag20 C222 110.9(3) 3_565 .
O14 Ag20 C222 137.5(3) 3_565 .
C221 Ag20 Ag14 45.9(3) . .
O12 Ag20 Ag14 162.01(17) 3_565 .
O14 Ag20 Ag14 86.58(17) 3_565 .
C222 Ag20 Ag14 69.1(3) . .
C211 Ag21 C171 160.8(5) . .
C211 Ag21 C172 134.5(5) . .
C171 Ag21 C172 30.4(4) . .
C211 Ag21 Ag12 53.8(3) . .
C171 Ag21 Ag12 138.0(4) . .
C172 Ag21 Ag12 166.1(4) . .
C211 Ag21 Ag30 141.8(4) . .
C171 Ag21 Ag30 41.8(4) . .
C172 Ag21 Ag30 70.9(4) . .
Ag12 Ag21 Ag30 96.37(4) . .
C111 Ag22 C61 163.4(5) . .
C111 Ag22 Ag8 48.9(4) . .
C61 Ag22 Ag8 143.6(4) . .
C111 Ag22 Ag27 146.7(4) . .
C61 Ag22 Ag27 45.7(4) . .
Ag8 Ag22 Ag27 98.44(4) . .
C111 Ag22 Ag32 143.1(4) . .
C61 Ag22 Ag32 44.8(4) . .
Ag8 Ag22 Ag32 130.65(4) . .
Ag27 Ag22 Ag32 59.62(4) . .
C111 Ag22 Ag16 43.0(4) . .
C61 Ag22 Ag16 138.5(4) . .
Ag8 Ag22 Ag16 72.96(3) . .
Ag27 Ag22 Ag16 145.62(4) . .
Ag32 Ag22 Ag16 100.20(4) . .
C11 Ag23 O30 153.8(4) . .
C11 Ag23 O32 135.6(4) . .
O30 Ag23 O32 66.3(2) . .
C11 Ag23 O34 131.9(4) . .
O30 Ag23 O34 66.2(2) . .
O32 Ag23 O34 63.2(2) . .
C11 Ag23 Ag24 53.4(4) . .
O30 Ag23 Ag24 133.81(17) . .
O32 Ag23 Ag24 123.46(17) . .
O34 Ag23 Ag24 79.00(17) . .
C11 Ag23 Ag34 66.5(4) . .
O30 Ag23 Ag34 87.31(17) . .
O32 Ag23 Ag34 140.69(18) . .
O34 Ag23 Ag34 133.04(17) . .
Ag24 Ag23 Ag34 95.85(4) . .
C11 Ag23 Ag27 55.3(4) . .
O30 Ag23 Ag27 136.15(17) . .
O32 Ag23 Ag27 81.46(14) . .
O34 Ag23 Ag27 124.82(17) . .
Ag24 Ag23 Ag27 88.45(4) . .
Ag34 Ag23 Ag27 101.38(4) . .
C11 Ag23 W2 150.3(4) . .
O30 Ag23 W2 36.51(17) . .
O32 Ag23 W2 36.01(16) . .
O34 Ag23 W2 74.86(17) . .
Ag24 Ag23 W2 153.03(4) . .
Ag34 Ag23 W2 106.73(4) . .
Ag27 Ag23 W2 101.02(4) . .
C11 Ag23 Ag32 73.5(4) . .
O30 Ag23 Ag32 93.63(16) . .
O32 Ag23 Ag32 93.33(16) . .
O34 Ag23 Ag32 153.31(17) . .
Ag24 Ag23 Ag32 126.92(4) . .
Ag34 Ag23 Ag32 58.28(4) . .
Ag27 Ag23 Ag32 58.09(3) . .
W2 Ag23 Ag32 78.59(3) . .
C31 Ag24 C41 110.7(5) . .
C31 Ag24 C11 124.4(5) . .
C41 Ag24 C11 120.9(5) . .
C31 Ag24 Ag35 46.8(4) . .
C41 Ag24 Ag35 157.4(4) . .
C11 Ag24 Ag35 79.8(3) . .
C31 Ag24 Ag29 158.2(4) . .
C41 Ag24 Ag29 47.7(4) . .
C11 Ag24 Ag29 76.7(3) . .
Ag35 Ag24 Ag29 154.94(5) . .
C31 Ag24 Ag23 120.9(4) . .
C41 Ag24 Ag23 121.2(4) . .
C11 Ag24 Ag23 43.4(3) . .
Ag35 Ag24 Ag23 79.63(5) . .
Ag29 Ag24 Ag23 77.37(4) . .
C31 Ag24 Ag15 96.0(3) . .
C41 Ag24 Ag15 44.6(3) . .
C11 Ag24 Ag15 135.0(3) . .
Ag35 Ag24 Ag15 128.19(4) . .
Ag29 Ag24 Ag15 66.84(4) . .
Ag23 Ag24 Ag15 101.41(4) . .
C31 Ag24 Ag18 41.2(3) . .
C41 Ag24 Ag18 105.1(3) . .
C11 Ag24 Ag18 129.7(3) . .
Ag35 Ag24 Ag18 60.63(3) . .
Ag29 Ag24 Ag18 131.92(4) . .
Ag23 Ag24 Ag18 96.57(4) . .
Ag15 Ag24 Ag18 67.91(3) . .
C71 Ag25 C91 160.6(5) . .
C71 Ag25 F51B 91.3(8) . .
C91 Ag25 F51B 95.3(8) . .
C71 Ag25 Ag10 126.6(4) . .
C91 Ag25 Ag10 52.8(3) . .
F51B Ag25 Ag10 140.8(6) . .
C71 Ag25 Ag32 44.5(4) . .
C91 Ag25 Ag32 154.6(3) . .
F51B Ag25 Ag32 71.7(8) . .
Ag10 Ag25 Ag32 126.28(5) . .
C71 Ag25 Ag11 146.1(4) . .
C91 Ag25 Ag11 48.4(3) . .
F51B Ag25 Ag11 57.1(6) . .
Ag10 Ag25 Ag11 83.74(3) . .
Ag32 Ag25 Ag11 107.53(4) . .
C71 Ag25 Ag34 40.9(4) . .
C91 Ag25 Ag34 137.7(3) . .
F51B Ag25 Ag34 126.8(8) . .
Ag10 Ag25 Ag34 86.87(4) . .
Ag32 Ag25 Ag34 57.91(4) . .
Ag11 Ag25 Ag34 151.20(5) . .
C121 Ag26 C51 164.7(5) . .
C121 Ag26 Ag29 144.8(3) . .
C51 Ag26 Ag29 44.1(3) . .
C121 Ag26 Ag8 49.0(4) . .
C51 Ag26 Ag8 142.1(4) . .
Ag29 Ag26 Ag8 128.39(5) . .
C121 Ag26 Ag27 144.9(4) . .
C51 Ag26 Ag27 46.3(4) . .
Ag29 Ag26 Ag27 57.30(4) . .
Ag8 Ag26 Ag27 96.40(4) . .
C121 Ag26 Ag4 45.3(4) . .
C51 Ag26 Ag4 136.3(4) . .
Ag29 Ag26 Ag4 100.17(4) . .
Ag8 Ag26 Ag4 76.32(3) . .
Ag27 Ag26 Ag4 144.84(4) . .
C61 Ag27 C51 124.6(5) . .
C61 Ag27 C11 114.4(5) . .
C51 Ag27 C11 116.3(5) . .
C61 Ag27 Ag29 169.5(4) . .
C51 Ag27 Ag29 46.0(3) . .
C11 Ag27 Ag29 76.1(3) . .
C61 Ag27 Ag23 109.9(4) . .
C51 Ag27 Ag23 121.9(3) . .
C11 Ag27 Ag23 42.9(3) . .
Ag29 Ag27 Ag23 77.47(4) . .
C61 Ag27 Ag26 109.5(4) . .
C51 Ag27 Ag26 44.5(3) . .
C11 Ag27 Ag26 131.0(3) . .
Ag29 Ag27 Ag26 60.81(4) . .
Ag23 Ag27 Ag26 102.11(4) . .
C61 Ag27 Ag32 45.3(4) . .
C51 Ag27 Ag32 169.5(3) . .
C11 Ag27 Ag32 74.0(3) . .
Ag29 Ag27 Ag32 143.63(5) . .
Ag23 Ag27 Ag32 66.57(4) . .
Ag26 Ag27 Ag32 130.89(5) . .
C61 Ag27 Ag22 43.3(4) . .
C51 Ag27 Ag22 111.0(3) . .
C11 Ag27 Ag22 128.4(3) . .
Ag29 Ag27 Ag22 130.65(5) . .
Ag23 Ag27 Ag22 94.47(4) . .
Ag26 Ag27 Ag22 74.07(4) . .
Ag32 Ag27 Ag22 60.33(4) . .
C21 Ag28 C81 148.3(5) . .
C21 Ag28 C82 120.6(4) . .
C81 Ag28 C82 28.7(4) . .
C21 Ag28 Ag35 46.3(3) . .
C81 Ag28 Ag35 163.7(3) . .
C82 Ag28 Ag35 166.8(3) . .
C21 Ag28 Ag34 46.0(4) . .
C81 Ag28 Ag34 118.8(3) . .
C82 Ag28 Ag34 106.8(3) . .
Ag35 Ag28 Ag34 64.27(4) . .
C21 Ag28 Ag1 166.2(4) . .
C81 Ag28 Ag1 42.6(3) . .
C82 Ag28 Ag1 67.9(2) . .
Ag35 Ag28 Ag1 125.10(4) . .
Ag34 Ag28 Ag1 145.52(5) . .
C51 Ag29 C41 150.6(5) . .
C51 Ag29 O33 110.1(4) . .
C41 Ag29 O33 97.8(4) . .
C51 Ag29 Ag27 49.0(4) . .
C41 Ag29 Ag27 136.3(3) . .
O33 Ag29 Ag27 99.22(18) . .
C51 Ag29 Ag24 133.6(3) . .
C41 Ag29 Ag24 49.0(4) . .
O33 Ag29 Ag24 94.47(17) . .
Ag27 Ag29 Ag24 89.66(4) . .
C51 Ag29 Ag26 45.1(3) . .
C41 Ag29 Ag26 159.1(3) . .
O33 Ag29 Ag26 65.15(17) . .
Ag27 Ag29 Ag26 61.89(4) . .
Ag24 Ag29 Ag26 139.39(5) . .
C51 Ag29 Ag15 167.1(3) . .
C41 Ag29 Ag15 39.4(3) . .
O33 Ag29 Ag15 58.49(17) . .
Ag27 Ag29 Ag15 134.44(5) . .
Ag24 Ag29 Ag15 57.17(3) . .
Ag26 Ag29 Ag15 122.82(4) . .
C181 Ag30 C171 168.0(7) . .
C181 Ag30 Ag9 136.1(4) . .
C171 Ag30 Ag9 48.0(3) . .
C181 Ag30 Ag31 64.7(6) . .
C171 Ag30 Ag31 125.0(3) . .
Ag9 Ag30 Ag31 121.16(5) . .
C181 Ag30 Ag21 139.2(5) . .
C171 Ag30 Ag21 46.8(3) . .
Ag9 Ag30 Ag21 78.73(4) . .
Ag31 Ag30 Ag21 79.64(4) . .
C201 Ag31 O22 151.8(4) . .
C201 Ag31 O16 114.0(4) . 3_565
O22 Ag31 O16 75.6(2) . 3_565
C201 Ag31 Ag12 49.8(4) . .
O22 Ag31 Ag12 102.77(19) . .
O16 Ag31 Ag12 104.79(16) 3_565 .
C201 Ag31 Ag30 92.1(3) . .
O22 Ag31 Ag30 84.22(17) . .
O16 Ag31 Ag30 153.20(15) 3_565 .
Ag12 Ag31 Ag30 96.70(4) . .
C201 Ag31 Ag33 137.1(4) . .
O22 Ag31 Ag33 66.90(18) . .
O16 Ag31 Ag33 87.04(15) 3_565 .
Ag12 Ag31 Ag33 162.26(5) . .
Ag30 Ag31 Ag33 68.65(4) . .
C201 Ag31 Ag3 109.8(4) . .
O22 Ag31 Ag3 53.14(18) . .
O16 Ag31 Ag3 53.10(17) 3_565 .
Ag12 Ag31 Ag3 67.01(4) . .
Ag30 Ag31 Ag3 125.41(5) . .
Ag33 Ag31 Ag3 112.58(4) . .
C71 Ag32 C61 156.2(5) . .
C71 Ag32 Ag25 45.1(3) . .
C61 Ag32 Ag25 153.4(4) . .
C71 Ag32 Ag27 140.4(4) . .
C61 Ag32 Ag27 45.9(4) . .
Ag25 Ag32 Ag27 138.90(5) . .
C71 Ag32 Ag34 45.0(4) . .
C61 Ag32 Ag34 138.6(4) . .
Ag25 Ag32 Ag34 64.90(4) . .
Ag27 Ag32 Ag34 96.77(5) . .
C71 Ag32 Ag22 155.6(3) . .
C61 Ag32 Ag22 43.1(4) . .
Ag25 Ag32 Ag22 111.78(5) . .
Ag27 Ag32 Ag22 60.05(4) . .
Ag34 Ag32 Ag22 142.48(5) . .
C71 Ag32 Ag23 96.6(4) . .
C61 Ag32 Ag23 99.6(4) . .
Ag25 Ag32 Ag23 85.56(4) . .
Ag27 Ag32 Ag23 55.34(4) . .
Ag34 Ag32 Ag23 55.05(4) . .
Ag22 Ag32 Ag23 87.80(4) . .
C181 Ag33 C191 167.3(6) . .
C181 Ag33 C182 27.9(6) . .
C191 Ag33 C182 140.5(6) . .
C181 Ag33 C192 141.9(6) . .
C191 Ag33 C192 26.1(4) . .
C182 Ag33 C192 119.2(5) . .
C181 Ag33 Ag6 143.7(5) . .
C191 Ag33 Ag6 44.8(3) . .
C182 Ag33 Ag6 138.6(3) . .
C192 Ag33 Ag6 69.7(3) . .
C181 Ag33 Ag31 62.2(6) . .
C191 Ag33 Ag31 121.8(3) . .
C182 Ag33 Ag31 84.4(4) . .
C192 Ag33 Ag31 114.9(3) . .
Ag6 Ag33 Ag31 131.17(5) . .
C181 Ag33 Ag13 139.1(6) . .
C191 Ag33 Ag13 44.4(3) . .
C182 Ag33 Ag13 148.5(4) . .
C192 Ag33 Ag13 50.0(3) . .
Ag6 Ag33 Ag13 70.48(4) . .
Ag31 Ag33 Ag13 77.72(4) . .
C21 Ag34 C71 136.8(5) . .
C21 Ag34 Ag23 115.6(3) . .
C71 Ag34 Ag23 106.6(4) . .
C21 Ag34 Ag28 46.6(3) . .
C71 Ag34 Ag28 124.5(3) . .
Ag23 Ag34 Ag28 93.81(4) . .
C21 Ag34 Ag32 171.0(3) . .
C71 Ag34 Ag32 44.0(4) . .
Ag23 Ag34 Ag32 66.67(4) . .
Ag28 Ag34 Ag32 142.29(5) . .
C21 Ag34 Ag35 42.4(4) . .
C71 Ag34 Ag35 177.3(3) . .
Ag23 Ag34 Ag35 74.74(4) . .
Ag28 Ag34 Ag35 57.38(4) . .
Ag32 Ag34 Ag35 136.16(6) . .
C21 Ag34 Ag25 130.5(3) . .
C71 Ag34 Ag25 40.6(3) . .
Ag23 Ag34 Ag25 87.56(4) . .
Ag28 Ag34 Ag25 91.66(4) . .
Ag32 Ag34 Ag25 57.19(4) . .
Ag35 Ag34 Ag25 142.14(4) . .
C31 Ag35 C21 167.9(5) . .
C31 Ag35 Ag24 50.0(4) . .
C21 Ag35 Ag24 135.1(3) . .
C31 Ag35 Ag28 142.0(3) . .
C21 Ag35 Ag28 47.2(3) . .
Ag24 Ag35 Ag28 129.13(6) . .
C31 Ag35 Ag18 44.3(3) . .
C21 Ag35 Ag18 144.7(3) . .
Ag24 Ag35 Ag18 66.78(4) . .
Ag28 Ag35 Ag18 97.95(4) . .
C31 Ag35 Ag34 144.0(4) . .
C21 Ag35 Ag34 42.7(4) . .
Ag24 Ag35 Ag34 94.03(5) . .
Ag28 Ag35 Ag34 58.35(4) . .
Ag18 Ag35 Ag34 130.50(5) . .
O1 P1 O2 113.1(4) . .
O1 P1 O3 110.8(4) . .
O2 P1 O3 110.7(3) . .
O1 P1 O4 107.6(3) . .
O2 P1 O4 107.0(4) . .
O3 P1 O4 107.3(4) . .
O29 W1 O27 104.0(3) . .
O29 W1 O28 104.4(3) . .
O27 W1 O28 93.2(3) . .
O29 W1 O34 98.4(3) . .
O27 W1 O34 89.2(3) . .
O28 W1 O34 155.8(3) . .
O29 W1 O30 97.4(3) . .
O27 W1 O30 158.2(3) . .
O28 W1 O30 85.6(3) . .
O34 W1 O30 83.4(3) . .
O29 W1 O4 167.0(2) . .
O27 W1 O4 85.3(3) . .
O28 W1 O4 83.8(3) . .
O34 W1 O4 72.3(3) . .
O30 W1 O4 72.9(2) . .
O31 W2 O24 103.0(3) . .
O31 W2 O23 102.3(3) . .
O24 W2 O23 91.8(3) . .
O31 W2 O32 99.9(3) . .
O24 W2 O32 88.0(3) . .
O23 W2 O32 157.2(3) . .
O31 W2 O30 97.6(3) . .
O24 W2 O30 158.9(3) . .
O23 W2 O30 88.6(3) . .
O32 W2 O30 83.6(3) . .
O31 W2 O4 168.8(3) . .
O24 W2 O4 85.5(3) . .
O23 W2 O4 84.4(3) . .
O32 W2 O4 72.8(2) . .
O30 W2 O4 73.5(2) . .
O31 W2 Ag23 80.2(2) . .
O24 W2 Ag23 135.4(2) . .
O23 W2 Ag23 131.6(2) . .
O32 W2 Ag23 48.3(2) . .
O30 W2 Ag23 43.88(18) . .
O4 W2 Ag23 88.65(16) . .
O19 W3 O20 101.4(3) . .
O19 W3 O8 102.7(3) . .
O20 W3 O8 93.4(3) . .
O19 W3 O9 98.2(3) . .
O20 W3 O9 95.7(3) . .
O8 W3 O9 155.0(3) . .
O19 W3 O28 96.0(3) . .
O20 W3 O28 162.5(3) . .
O8 W3 O28 81.4(3) . .
O9 W3 O28 83.0(3) . .
O19 W3 O3 170.0(3) . .
O20 W3 O3 83.6(3) . .
O8 W3 O3 85.6(3) . .
O9 W3 O3 72.5(3) . .
O28 W3 O3 79.4(2) . .
O33 W4 O26 103.1(3) . .
O33 W4 O25 103.3(3) . .
O26 W4 O25 92.4(3) . .
O33 W4 O34 98.2(3) . .
O26 W4 O34 88.4(3) . .
O25 W4 O34 157.7(3) . .
O33 W4 O32 99.6(3) . .
O26 W4 O32 156.5(3) . .
O25 W4 O32 87.9(3) . .
O34 W4 O32 82.7(3) . .
O33 W4 O4 168.4(3) . .
O26 W4 O4 84.3(3) . .
O25 W4 O4 85.0(3) . .
O34 W4 O4 72.8(3) . .
O32 W4 O4 72.3(2) . .
O11 W5 O12 103.5(3) . .
O11 W5 O5 101.5(3) . .
O12 W5 O5 95.9(3) . .
O11 W5 O10 100.9(3) . .
O12 W5 O10 91.2(3) . .
O5 W5 O10 154.2(3) . .
O11 W5 O24 95.8(3) . .
O12 W5 O24 160.1(3) . .
O5 W5 O24 84.8(3) . .
O10 W5 O24 80.4(3) . .
O11 W5 O1 172.4(3) . .
O12 W5 O1 82.5(3) . .
O5 W5 O1 73.0(3) . .
O10 W5 O1 83.4(3) . .
O24 W5 O1 78.7(2) . .
O21 W6 O22 100.9(3) . .
O21 W6 O10 101.4(3) . .
O22 W6 O10 95.8(3) . .
O21 W6 O9 96.2(3) . .
O22 W6 O9 96.0(3) . .
O10 W6 O9 156.6(3) . .
O21 W6 O23 95.7(3) . .
O22 W6 O23 163.4(3) . .
O10 W6 O23 80.4(3) . .
O9 W6 O23 82.6(3) . .
O21 W6 O3 169.3(3) . .
O22 W6 O3 84.4(3) . .
O10 W6 O3 87.2(3) . .
O9 W6 O3 73.9(3) . .
O23 W6 O3 79.3(2) . .
O17 W7 O18 102.6(3) . .
O17 W7 O8 101.2(3) . .
O18 W7 O8 94.1(3) . .
O17 W7 O7 101.3(3) . .
O18 W7 O7 95.1(3) . .
O8 W7 O7 153.1(3) . .
O17 W7 O27 96.2(3) . .
O18 W7 O27 161.2(3) . .
O8 W7 O27 81.1(3) . .
O7 W7 O27 82.1(3) . .
O17 W7 O2 172.3(3) . .
O18 W7 O2 83.2(3) . .
O8 W7 O2 83.3(3) . .
O7 W7 O2 72.8(3) . .
O27 W7 O2 78.3(2) . .
O13 W8 O14 101.9(3) . .
O13 W8 O6 100.5(3) . .
O14 W8 O6 92.8(3) . .
O13 W8 O5 100.5(3) . .
O14 W8 O5 95.5(3) . .
O6 W8 O5 155.3(3) . .
O13 W8 O25 93.5(3) . .
O14 W8 O25 164.5(3) . .
O6 W8 O25 82.4(3) . .
O5 W8 O25 83.4(3) . .
O13 W8 O1 171.4(3) . .
O14 W8 O1 85.3(3) . .
O6 W8 O1 83.5(3) . .
O5 W8 O1 74.0(3) . .
O25 W8 O1 79.4(2) . .
O15 W9 O16 101.6(3) . .
O15 W9 O6 100.4(3) . .
O16 W9 O6 93.6(3) . .
O15 W9 O7 99.4(3) . .
O16 W9 O7 96.7(3) . .
O6 W9 O7 155.3(3) . .
O15 W9 O26 94.1(3) . .
O16 W9 O26 163.9(3) . .
O6 W9 O26 80.4(3) . .
O7 W9 O26 83.7(3) . .
O15 W9 O2 171.3(3) . .
O16 W9 O2 85.4(3) . .
O6 W9 O2 84.1(3) . .
O7 W9 O2 74.4(3) . .
O26 W9 O2 79.3(2) . .
P1 O1 W8 129.3(4) . .
P1 O1 W5 130.1(4) . .
W8 O1 W5 89.2(2) . .
P1 O2 W9 129.0(4) . .
P1 O2 W7 130.9(4) . .
W9 O2 W7 89.4(2) . .
P1 O3 W6 129.6(3) . .
P1 O3 W3 128.6(4) . .
W6 O3 W3 90.9(2) . .
P1 O4 W4 122.9(4) . .
P1 O4 W2 122.9(4) . .
W4 O4 W2 93.0(2) . .
P1 O4 W1 123.6(3) . .
W4 O4 W1 92.5(2) . .
W2 O4 W1 93.4(2) . .
W5 O5 W8 122.0(3) . .
W8 O6 W9 159.5(4) . .
W9 O7 W7 120.8(4) . .
W7 O8 W3 159.8(4) . .
W6 O9 W3 120.6(4) . .
W6 O9 Ag9 103.8(3) . .
W3 O9 Ag9 135.5(3) . .
W6 O10 W5 158.2(4) . .
W5 O12 Ag20 134.3(4) . 3_565
W5 O12 Ag13 120.3(3) . .
Ag20 O12 Ag13 104.6(2) 3_565 .
W8 O14 Ag20 133.1(3) . 3_565
W8 O14 Ag12 108.8(3) . 3_565
Ag20 O14 Ag12 107.6(3) 3_565 3_565
W9 O16 Ag13 132.2(4) . 3_565
W9 O16 Ag31 114.1(3) . 3_565
Ag13 O16 Ag31 103.2(2) 3_565 3_565
W7 O18 Ag13 137.6(4) . 3_565
W3 O20 Ag3 126.7(3) . .
W3 O20 Ag12 145.9(4) . .
Ag3 O20 Ag12 84.5(2) . .
W6 O22 Ag31 143.4(4) . .
W6 O22 Ag3 124.4(4) . .
Ag31 O22 Ag3 82.15(19) . .
W2 O23 W6 147.8(4) . .
W2 O24 W5 148.0(4) . .
W4 O25 W8 146.4(3) . .
W4 O26 W9 148.6(4) . .
W1 O27 W7 147.9(4) . .
W1 O28 W3 146.0(4) . .
W2 O30 W1 120.1(3) . .
W2 O30 Ag23 99.6(3) . .
W1 O30 Ag23 100.4(3) . .
W2 O32 W4 121.6(3) . .
W2 O32 Ag23 95.7(3) . .
W4 O32 Ag23 102.0(3) . .
W4 O33 Ag29 137.4(4) . .
W4 O34 W1 122.1(4) . .
W4 O34 Ag23 101.7(3) . .
W1 O34 Ag23 95.5(3) . .
Ag3 O35 Ag3 113.3(3) . 3_565
C12 C11 Ag23 174.7(12) . .
C12 C11 Ag24 100.6(10) . .
Ag23 C11 Ag24 83.1(4) . .
C12 C11 Ag27 99.6(9) . .
Ag23 C11 Ag27 81.8(4) . .
Ag24 C11 Ag27 116.6(5) . .
C11 C12 C13 178.3(15) . .
C15 C13 C12 107.6(12) . .
C15 C13 C16 108.7(14) . .
C12 C13 C16 108.2(14) . .
C15 C13 C14 110.1(18) . .
C12 C13 C14 110.4(13) . .
C16 C13 C14 111.7(15) . .
C13 C14 H14B 109.5 . .
C13 C14 H14C 109.5 . .
H14B C14 H14C 109.5 . .
C13 C14 H14D 109.5 . .
H14B C14 H14D 109.5 . .
H14C C14 H14D 109.5 . .
C13 C15 H15B 109.5 . .
C13 C15 H15C 109.5 . .
H15B C15 H15C 109.5 . .
C13 C15 H15D 109.5 . .
H15B C15 H15D 109.5 . .
H15C C15 H15D 109.5 . .
C13 C16 H16B 109.5 . .
C13 C16 H16C 109.5 . .
H16B C16 H16C 109.5 . .
C13 C16 H16D 109.5 . .
H16B C16 H16D 109.5 . .
H16C C16 H16D 109.5 . .
C22 C21 Ag35 109.1(12) . .
C22 C21 Ag34 131.5(10) . .
Ag35 C21 Ag34 94.9(5) . .
C22 C21 Ag28 134.0(10) . .
Ag35 C21 Ag28 86.6(4) . .
Ag34 C21 Ag28 87.4(5) . .
C21 C22 C23 175.4(17) . .
C25 C23 C26 132(2) . .
C25 C23 C22 112.3(16) . .
C26 C23 C22 114.5(17) . .
C25 C23 C24 90(2) . .
C26 C23 C24 92.7(19) . .
C22 C23 C24 101.5(18) . .
C23 C24 H24A 109.4 . .
C23 C24 H24B 109.4 . .
H24A C24 H24B 109.5 . .
C23 C24 H24C 109.5 . .
H24A C24 H24C 109.5 . .
H24B C24 H24C 109.5 . .
C23 C25 H25A 109.3 . .
C23 C25 H25B 109.5 . .
H25A C25 H25B 109.5 . .
C23 C25 H25C 109.6 . .
H25A C25 H25C 109.5 . .
H25B C25 H25C 109.5 . .
C23 C26 H26A 109.3 . .
C23 C26 H26B 109.6 . .
H26A C26 H26B 109.5 . .
C23 C26 H26C 109.5 . .
H26A C26 H26C 109.5 . .
H26B C26 H26C 109.5 . .
C32 C31 Ag35 133.3(13) . .
C32 C31 Ag18 95.1(10) . .
Ag35 C31 Ag18 93.8(5) . .
C32 C31 Ag24 140.3(14) . .
Ag35 C31 Ag24 83.2(5) . .
Ag18 C31 Ag24 97.4(5) . .
C31 C32 C33 173.4(16) . .
C31 C32 Ag18 57.4(8) . .
C33 C32 Ag18 129.2(11) . .
C36 C33 C34 112(2) . .
C36 C33 C32 113(2) . .
C34 C33 C32 110.2(17) . .
C36 C33 C35 108(2) . .
C34 C33 C35 109(3) . .
C32 C33 C35 105(2) . .
C33 C34 H34A 109.5 . .
C33 C34 H34B 109.5 . .
H34A C34 H34B 109.5 . .
C33 C34 H34C 109.5 . .
H34A C34 H34C 109.5 . .
H34B C34 H34C 109.5 . .
C33 C35 H35B 109.5 . .
C33 C35 H35C 109.5 . .
H35B C35 H35C 109.5 . .
C33 C35 H35D 109.5 . .
H35B C35 H35D 109.5 . .
H35C C35 H35D 109.5 . .
C33 C36 H36A 109.5 . .
C33 C36 H36B 109.5 . .
H36A C36 H36B 109.5 . .
C33 C36 H36C 109.5 . .
H36A C36 H36C 109.5 . .
H36B C36 H36C 109.5 . .
C42 C41 Ag15 137.6(12) . .
C42 C41 Ag29 103.3(11) . .
Ag15 C41 Ag29 99.1(6) . .
C42 C41 Ag24 130.9(11) . .
Ag15 C41 Ag24 86.9(5) . .
Ag29 C41 Ag24 83.3(5) . .
C41 C42 C43 175.9(18) . .
C44 C43 C42 109.2(17) . .
C44 C43 C45 113(2) . .
C42 C43 C45 112.8(19) . .
C44 C43 C46 110(2) . .
C42 C43 C46 104.9(19) . .
C45 C43 C46 107(2) . .
C43 C44 H44A 109.5 . .
C43 C44 H44B 109.5 . .
H44A C44 H44B 109.5 . .
C43 C44 H44C 109.5 . .
H44A C44 H44C 109.5 . .
H44B C44 H44C 109.5 . .
C43 C45 H45A 109.5 . .
C43 C45 H45B 109.5 . .
H45A C45 H45B 109.5 . .
C43 C45 H45C 109.5 . .
H45A C45 H45C 109.5 . .
H45B C45 H45C 109.5 . .
C43 C46 H46A 109.5 . .
C43 C46 H46B 109.5 . .
H46A C46 H46B 109.5 . .
C43 C46 H46C 109.5 . .
H46A C46 H46C 109.5 . .
H46B C46 H46C 109.5 . .
C52 C51 Ag29 136.2(13) . .
C52 C51 Ag26 113.0(11) . .
Ag29 C51 Ag26 90.8(4) . .
C52 C51 Ag27 129.2(11) . .
Ag29 C51 Ag27 85.0(5) . .
Ag26 C51 Ag27 89.2(5) . .
C51 C52 C53 177.8(17) . .
C54 C53 C55 115(3) . .
C54 C53 C52 110.7(19) . .
C55 C53 C52 112.5(16) . .
C54 C53 C56 104(2) . .
C55 C53 C56 107(2) . .
C52 C53 C56 107(2) . .
C53 C54 H54A 109.5 . .
C53 C54 H54B 109.5 . .
H54A C54 H54B 109.5 . .
C53 C54 H54C 109.5 . .
H54A C54 H54C 109.5 . .
H54B C54 H54C 109.5 . .
C53 C55 H55A 109.5 . .
C53 C55 H55B 109.5 . .
H55A C55 H55B 109.5 . .
C53 C55 H55C 109.5 . .
H55A C55 H55C 109.5 . .
H55B C55 H55C 109.5 . .
C53 C56 H56A 109.5 . .
C53 C56 H56B 109.5 . .
H56A C56 H56B 109.5 . .
C53 C56 H56C 109.5 . .
H56A C56 H56C 109.5 . .
H56B C56 H56C 109.5 . .
C62 C61 Ag22 132.3(13) . .
C62 C61 Ag32 109.7(12) . .
Ag22 C61 Ag32 92.1(5) . .
C62 C61 Ag27 129.8(13) . .
Ag22 C61 Ag27 91.1(5) . .
Ag32 C61 Ag27 88.8(5) . .
C61 C62 C63 177(2) . .
C65 C63 C66 113(3) . .
C65 C63 C62 105(2) . .
C66 C63 C62 106.2(16) . .
C65 C63 C64 116(2) . .
C66 C63 C64 107(3) . .
C62 C63 C64 108.8(18) . .
C63 C64 H64A 109.5 . .
C63 C64 H64B 109.5 . .
H64A C64 H64B 109.5 . .
C63 C64 H64C 109.5 . .
H64A C64 H64C 109.5 . .
H64B C64 H64C 109.5 . .
C63 C65 H65A 109.5 . .
C63 C65 H65B 109.5 . .
H65A C65 H65B 109.5 . .
C63 C65 H65C 109.5 . .
H65A C65 H65C 109.5 . .
H65B C65 H65C 109.5 . .
C63 C66 H66A 109.5 . .
C63 C66 H66B 109.5 . .
H66A C66 H66B 109.5 . .
C63 C66 H66C 109.5 . .
H66A C66 H66C 109.5 . .
H66B C66 H66C 109.5 . .
C72 C71 Ag32 125.6(11) . .
C72 C71 Ag25 120.2(12) . .
Ag32 C71 Ag25 90.4(5) . .
C72 C71 Ag34 122.9(12) . .
Ag32 C71 Ag34 91.0(6) . .
Ag25 C71 Ag34 98.5(5) . .
C71 C72 C73 175.9(17) . .
C75 C73 C72 109.6(16) . .
C75 C73 C76 111(2) . .
C72 C73 C76 110(2) . .
C75 C73 C74 114(2) . .
C72 C73 C74 109(2) . .
C76 C73 C74 103(2) . .
C73 C74 H74A 109.5 . .
C73 C74 H74B 109.5 . .
H74A C74 H74B 109.5 . .
C73 C74 H74C 109.5 . .
H74A C74 H74C 109.5 . .
H74B C74 H74C 109.5 . .
C73 C75 H75A 109.5 . .
C73 C75 H75B 109.5 . .
H75A C75 H75B 109.5 . .
C73 C75 H75C 109.5 . .
H75A C75 H75C 109.5 . .
H75B C75 H75C 109.5 . .
C73 C76 H76A 109.5 . .
C73 C76 H76B 109.5 . .
H76A C76 H76B 109.5 . .
C73 C76 H76C 109.5 . .
H76A C76 H76C 109.5 . .
H76B C76 H76C 109.5 . .
C82 C81 Ag1 146.0(11) . .
C82 C81 Ag28 89.1(8) . .
Ag1 C81 Ag28 91.8(5) . .
C82 C81 Ag10 105.8(9) . .
Ag1 C81 Ag10 107.7(5) . .
Ag28 C81 Ag10 97.3(4) . .
C81 C82 C83 172.6(12) . .
C81 C82 Ag28 62.2(8) . .
C83 C82 Ag28 124.9(8) . .
C82 C83 C84 110.1(11) . .
C82 C83 C85 110.7(11) . .
C84 C83 C85 110.7(14) . .
C82 C83 C86 109.8(12) . .
C84 C83 C86 107.0(13) . .
C85 C83 C86 108.3(13) . .
C83 C84 H84A 109.5 . .
C83 C84 H84B 109.5 . .
H84A C84 H84B 109.5 . .
C83 C84 H84C 109.5 . .
H84A C84 H84C 109.5 . .
H84B C84 H84C 109.5 . .
C83 C85 H85A 109.5 . .
C83 C85 H85B 109.5 . .
H85A C85 H85B 109.5 . .
C83 C85 H85C 109.5 . .
H85A C85 H85C 109.5 . .
H85B C85 H85C 109.5 . .
C83 C86 H86A 109.5 . .
C83 C86 H86B 109.5 . .
H86A C86 H86B 109.5 . .
C83 C86 H86C 109.5 . .
H86A C86 H86C 109.5 . .
H86B C86 H86C 109.5 . .
C92 C91 Ag25 123.9(9) . .
C92 C91 Ag10 151.1(10) . .
Ag25 C91 Ag10 78.2(4) . .
C92 C91 Ag9 79.2(8) . .
Ag25 C91 Ag9 153.8(6) . .
Ag10 C91 Ag9 76.0(3) . .
C92 C91 Ag11 83.7(9) . .
Ag25 C91 Ag11 88.0(4) . .
Ag10 C91 Ag11 118.2(5) . .
Ag9 C91 Ag11 108.6(4) . .
C91 C92 C95 175.5(14) . .
C91 C92 Ag9 71.2(8) . .
C95 C92 Ag9 112.3(8) . .
C91 C92 Ag11 68.1(8) . .
C95 C92 Ag11 113.3(9) . .
Ag9 C92 Ag11 100.7(4) . .
C95 C93 H93A 109.5 . .
C95 C93 H93B 109.5 . .
H93A C93 H93B 109.5 . .
C95 C93 H93C 109.5 . .
H93A C93 H93C 109.5 . .
H93B C93 H93C 109.5 . .
C95 C94 H94A 109.5 . .
C95 C94 H94B 109.5 . .
H94A C94 H94B 109.5 . .
C95 C94 H94C 109.5 . .
H94A C94 H94C 109.5 . .
H94B C94 H94C 109.5 . .
C96 C95 C94 113.1(13) . .
C96 C95 C92 108.3(12) . .
C94 C95 C92 111.7(13) . .
C96 C95 C93 108.3(15) . .
C94 C95 C93 104.7(13) . .
C92 C95 C93 110.7(12) . .
C95 C96 H96A 109.5 . .
C95 C96 H96B 109.5 . .
H96A C96 H96B 109.5 . .
C95 C96 H96C 109.5 . .
H96A C96 H96C 109.5 . .
H96B C96 H96C 109.5 . .
C102 C101 Ag16 138.1(12) . .
C102 C101 Ag11 129.7(11) . .
Ag16 C101 Ag11 87.5(5) . .
C102 C101 Ag6 81.8(9) . .
Ag16 C101 Ag6 108.0(5) . .
Ag11 C101 Ag6 106.6(5) . .
C101 C102 C103 170.6(15) . .
C101 C102 Ag6 68.1(8) . .
C103 C102 Ag6 119.3(9) . .
C104 C103 C105 114.6(19) . .
C104 C103 C106 107.5(18) . .
C105 C103 C106 101.6(19) . .
C104 C103 C102 115.0(15) . .
C105 C103 C102 108.0(16) . .
C106 C103 C102 109.2(15) . .
C103 C104 H10B 109.5 . .
C103 C104 H10C 109.5 . .
H10B C104 H10C 109.5 . .
C103 C104 H10D 109.5 . .
H10B C104 H10D 109.5 . .
H10C C104 H10D 109.5 . .
C103 C105 H10E 109.5 . .
C103 C105 H10F 109.5 . .
H10E C105 H10F 109.5 . .
C103 C105 H10G 109.5 . .
H10E C105 H10G 109.5 . .
H10F C105 H10G 109.5 . .
C103 C106 H10H 109.5 . .
C103 C106 H10I 109.5 . .
H10H C106 H10I 109.5 . .
C103 C106 H10J 109.5 . .
H10H C106 H10J 109.5 . .
H10I C106 H10J 109.5 . .
C112 C111 Ag22 134.9(11) . .
C112 C111 Ag8 136.4(12) . .
Ag22 C111 Ag8 84.9(6) . .
C112 C111 Ag16 83.7(11) . .
Ag22 C111 Ag16 97.9(6) . .
Ag8 C111 Ag16 111.9(5) . .
C111 C112 C113 177.2(16) . .
C111 C112 Ag16 66.4(10) . .
C113 C112 Ag16 116.5(10) . .
C112 C113 C116 112.0(11) . .
C112 C113 C114 107.7(15) . .
C116 C113 C114 112.2(15) . .
C112 C113 C115 108.5(13) . .
C116 C113 C115 111.1(15) . .
C114 C113 C115 105.0(13) . .
C113 C114 H11C 109.5 . .
C113 C114 H11D 109.5 . .
H11C C114 H11D 109.5 . .
C113 C114 H11E 109.5 . .
H11C C114 H11E 109.5 . .
H11D C114 H11E 109.5 . .
C113 C115 H11F 109.5 . .
C113 C115 H11G 109.5 . .
H11F C115 H11G 109.5 . .
C113 C115 H11H 109.5 . .
H11F C115 H11H 109.5 . .
H11G C115 H11H 109.5 . .
C113 C116 H11I 109.5 . .
C113 C116 H11J 109.5 . .
H11I C116 H11J 109.5 . .
C113 C116 H11K 109.5 . .
H11I C116 H11K 109.5 . .
H11J C116 H11K 109.5 . .
C122 C121 Ag26 157.6(11) . .
C122 C121 Ag4 98.8(10) . .
Ag26 C121 Ag4 93.5(6) . .
C122 C121 Ag8 102.9(11) . .
Ag26 C121 Ag8 88.5(5) . .
Ag4 C121 Ag8 114.9(5) . .
C121 C122 C123 174.7(14) . .
C121 C122 Ag4 54.9(9) . .
C123 C122 Ag4 129.1(11) . .
C122 C123 C126 108.6(15) . .
C122 C123 C124 108.9(13) . .
C126 C123 C124 110.7(15) . .
C122 C123 C125 109.6(13) . .
C126 C123 C125 109.9(14) . .
C124 C123 C125 109.1(15) . .
C123 C124 H12B 109.5 . .
C123 C124 H12C 109.5 . .
H12B C124 H12C 109.5 . .
C123 C124 H12D 109.5 . .
H12B C124 H12D 109.5 . .
H12C C124 H12D 109.5 . .
C123 C125 H12E 109.5 . .
C123 C125 H12F 109.5 . .
H12E C125 H12F 109.5 . .
C123 C125 H12G 109.5 . .
H12E C125 H12G 109.5 . .
H12F C125 H12G 109.5 . .
C123 C126 H12H 109.5 . .
C123 C126 H12I 109.5 . .
H12H C126 H12I 109.5 . .
C123 C126 H12J 109.5 . .
H12H C126 H12J 109.5 . .
H12I C126 H12J 109.5 . .
C132 C131 Ag5 149.4(11) . .
C132 C131 Ag7 117.4(11) . .
Ag5 C131 Ag7 89.4(4) . .
C132 C131 Ag4 85.4(9) . .
Ag5 C131 Ag4 99.7(5) . .
Ag7 C131 Ag4 109.9(5) . .
C131 C132 C133 171.8(15) . .
C131 C132 Ag4 65.6(9) . .
C133 C132 Ag4 122.1(10) . .
C136 C133 C132 109.6(15) . .
C136 C133 C135 110.1(16) . .
C132 C133 C135 109.6(14) . .
C136 C133 C134 113.7(19) . .
C132 C133 C134 108.1(12) . .
C135 C133 C134 105.6(18) . .
C133 C134 H13C 109.5 . .
C133 C134 H13D 109.5 . .
H13C C134 H13D 109.5 . .
C133 C134 H13E 109.5 . .
H13C C134 H13E 109.5 . .
H13D C134 H13E 109.5 . .
C133 C135 H13F 109.5 . .
C133 C135 H13G 109.5 . .
H13F C135 H13G 109.5 . .
C133 C135 H13H 109.5 . .
H13F C135 H13H 109.5 . .
H13G C135 H13H 109.5 . .
C133 C136 H13I 109.5 . .
C133 C136 H13J 109.5 . .
H13I C136 H13J 109.5 . .
C133 C136 H13K 109.5 . .
H13I C136 H13K 109.5 . .
H13J C136 H13K 109.5 . .
C142 C141 Ag15 125.1(12) . .
C142 C141 Ag17 143.1(12) . .
Ag15 C141 Ag17 85.6(5) . .
C142 C141 Ag7 81.4(11) . .
Ag15 C141 Ag7 91.4(5) . .
Ag17 C141 Ag7 121.8(6) . .
C141 C142 C143 173.5(17) . .
C141 C142 Ag7 69.7(10) . .
C143 C142 Ag7 115.2(12) . .
C145 C143 C146 110.3(15) . .
C145 C143 C142 111.0(15) . .
C146 C143 C142 107.4(17) . .
C145 C143 C144 110.6(18) . .
C146 C143 C144 109.4(18) . .
C142 C143 C144 108.2(14) . .
C143 C144 H14F 109.5 . .
C143 C144 H14G 109.5 . .
H14F C144 H14G 109.5 . .
C143 C144 H14H 109.5 . .
H14F C144 H14H 109.5 . .
H14G C144 H14H 109.5 . .
C143 C145 H14I 109.5 . .
C143 C145 H14J 109.5 . .
H14I C145 H14J 109.5 . .
C143 C145 H14K 109.5 . .
H14I C145 H14K 109.5 . .
H14J C145 H14K 109.5 . .
C143 C146 H14L 109.5 . .
C143 C146 H14M 109.5 . .
H14L C146 H14M 109.5 . .
C143 C146 H14N 109.5 . .
H14L C146 H14N 109.5 . .
H14M C146 H14N 109.5 . .
C152 C151 Ag18 132.3(10) . .
C152 C151 Ag17 136.0(10) . .
Ag18 C151 Ag17 84.6(4) . .
C152 C151 Ag19 83.0(9) . .
Ag18 C151 Ag19 94.8(5) . .
Ag17 C151 Ag19 122.3(6) . .
C151 C152 C153 172.5(14) . .
C151 C152 Ag19 67.6(9) . .
C153 C152 Ag19 119.9(9) . .
C154 C153 C155 111.3(14) . .
C154 C153 C152 110.4(12) . .
C155 C153 C152 107.6(12) . .
C154 C153 C156 109.1(13) . .
C155 C153 C156 110.3(14) . .
C152 C153 C156 108.1(11) . .
C153 C154 H15F 109.5 . .
C153 C154 H15G 109.5 . .
H15F C154 H15G 109.5 . .
C153 C154 H15H 109.5 . .
H15F C154 H15H 109.5 . .
H15G C154 H15H 109.5 . .
C153 C155 H15I 109.5 . .
C153 C155 H15J 109.5 . .
H15I C155 H15J 109.5 . .
C153 C155 H15K 109.5 . .
H15I C155 H15K 109.5 . .
H15J C155 H15K 109.5 . .
C153 C156 H15L 109.5 . .
C153 C156 H15M 109.5 . .
H15L C156 H15M 109.5 . .
C153 C156 H15N 109.5 . .
H15L C156 H15N 109.5 . .
H15M C156 H15N 109.5 . .
C162 C161 Ag1 133.5(11) . .
C162 C161 Ag19 135.3(11) . .
Ag1 C161 Ag19 88.8(5) . .
C162 C161 Ag2 80.4(8) . .
Ag1 C161 Ag2 113.7(6) . .
Ag19 C161 Ag2 96.7(5) . .
C161 C162 C163 171.7(12) . .
C161 C162 Ag2 69.0(8) . .
C163 C162 Ag2 119.0(8) . .
C164 C163 C162 109.4(11) . .
C164 C163 C166 112.6(13) . .
C162 C163 C166 108.4(13) . .
C164 C163 C165 109.5(15) . .
C162 C163 C165 106.8(12) . .
C166 C163 C165 109.9(11) . .
C163 C164 H16F 109.5 . .
C163 C164 H16G 109.5 . .
H16F C164 H16G 109.5 . .
C163 C164 H16H 109.5 . .
H16F C164 H16H 109.5 . .
H16G C164 H16H 109.5 . .
C163 C165 H16I 109.5 . .
C163 C165 H16J 109.5 . .
H16I C165 H16J 109.5 . .
C163 C165 H16K 109.5 . .
H16I C165 H16K 109.5 . .
H16J C165 H16K 109.5 . .
C163 C166 H16L 109.5 . .
C163 C166 H16M 109.5 . .
H16L C166 H16M 109.5 . .
C163 C166 H16N 109.5 . .
H16L C166 H16N 109.5 . .
H16M C166 H16N 109.5 . .
C172 C171 Ag30 158.0(10) . .
C172 C171 Ag9 113.7(10) . .
Ag30 C171 Ag9 87.8(5) . .
C172 C171 Ag21 82.3(9) . .
Ag30 C171 Ag21 91.3(5) . .
Ag9 C171 Ag21 119.1(5) . .
C171 C172 C173 176.2(14) . .
C171 C172 Ag21 67.3(8) . .
C173 C172 Ag21 116.2(9) . .
C172 C173 C174 111.1(12) . .
C172 C173 C176 108.5(11) . .
C174 C173 C176 109.8(13) . .
C172 C173 C175 108.6(12) . .
C174 C173 C175 110.3(12) . .
C176 C173 C175 108.4(11) . .
C173 C174 H17C 109.5 . .
C173 C174 H17D 109.5 . .
H17C C174 H17D 109.5 . .
C173 C174 H17E 109.5 . .
H17C C174 H17E 109.5 . .
H17D C174 H17E 109.5 . .
C173 C175 H17F 109.5 . .
C173 C175 H17G 109.5 . .
H17F C175 H17G 109.5 . .
C173 C175 H17H 109.5 . .
H17F C175 H17H 109.5 . .
H17G C175 H17H 109.5 . .
C173 C176 H17I 109.5 . .
C173 C176 H17J 109.5 . .
H17I C176 H17J 109.5 . .
C173 C176 H17K 109.5 . .
H17I C176 H17K 109.5 . .
H17J C176 H17K 109.5 . .
C182 C181 Ag30 141.3(19) . .
C182 C181 Ag33 96.0(15) . .
Ag30 C181 Ag33 112.8(8) . .
C181 C182 C183 173(2) . .
C181 C182 Ag33 56.2(13) . .
C183 C182 Ag33 130.9(13) . .
C182 C183 C184 112.0(19) . .
C182 C183 C185 110.6(19) . .
C184 C183 C185 109(2) . .
C182 C183 C186 112(2) . .
C184 C183 C186 109(2) . .
C185 C183 C186 104(2) . .
C183 C184 H18D 109.5 . .
C183 C184 H18E 109.5 . .
H18D C184 H18E 109.5 . .
C183 C184 H18F 109.5 . .
H18D C184 H18F 109.5 . .
H18E C184 H18F 109.5 . .
C183 C185 H18G 109.5 . .
C183 C185 H18H 109.5 . .
H18G C185 H18H 109.5 . .
C183 C185 H18I 109.5 . .
H18G C185 H18I 109.5 . .
H18H C185 H18I 109.5 . .
C183 C186 H18J 109.5 . .
C183 C186 H18K 109.5 . .
H18J C186 H18K 109.5 . .
C183 C186 H18L 109.5 . .
H18J C186 H18L 109.5 . .
H18K C186 H18L 109.5 . .
C192 C191 Ag6 158.3(11) . .
C192 C191 Ag33 99.7(12) . .
Ag6 C191 Ag33 88.1(5) . .
C192 C191 Ag13 89.3(9) . .
Ag6 C191 Ag13 110.6(6) . .
Ag33 C191 Ag13 93.0(5) . .
C191 C192 C193 175.0(14) . .
C191 C192 Ag13 62.9(8) . .
C193 C192 Ag13 121.3(9) . .
C191 C192 Ag33 54.2(10) . .
C193 C192 Ag33 128.1(10) . .
Ag13 C192 Ag33 76.7(4) . .
C195 C193 C192 109.7(14) . .
C195 C193 C194 109.9(15) . .
C192 C193 C194 106.6(11) . .
C195 C193 C196 112.0(15) . .
C192 C193 C196 111.5(14) . .
C194 C193 C196 106.9(14) . .
C193 C194 H19B 109.5 . .
C193 C194 H19C 109.5 . .
H19B C194 H19C 109.5 . .
C193 C194 H19D 109.5 . .
H19B C194 H19D 109.5 . .
H19C C194 H19D 109.5 . .
C193 C195 H19E 109.5 . .
C193 C195 H19F 109.5 . .
H19E C195 H19F 109.5 . .
C193 C195 H19G 109.5 . .
H19E C195 H19G 109.5 . .
H19F C195 H19G 109.5 . .
C193 C196 H19H 109.5 . .
C193 C196 H19I 109.5 . .
H19H C196 H19I 109.5 . .
C193 C196 H19J 109.5 . .
H19H C196 H19J 109.5 . .
H19I C196 H19J 109.5 . .
C202 C201 Ag31 138.3(10) . .
C202 C201 Ag12 126.6(11) . .
Ag31 C201 Ag12 83.7(5) . .
C202 C201 Ag5 80.1(8) . 3_565
Ag31 C201 Ag5 119.9(6) . 3_565
Ag12 C201 Ag5 109.1(5) . 3_565
C201 C202 C203 168.5(13) . .
C201 C202 Ag5 68.9(8) . 3_565
C203 C202 Ag5 122.6(9) . 3_565
C202 C203 C204 112.4(11) . .
C202 C203 C206 108.8(12) . .
C204 C203 C206 111.6(14) . .
C202 C203 C205 108.1(13) . .
C204 C203 C205 108.6(12) . .
C206 C203 C205 107.0(13) . .
C203 C204 H20B 109.5 . .
C203 C204 H20C 109.5 . .
H20B C204 H20C 109.5 . .
C203 C204 H20D 109.5 . .
H20B C204 H20D 109.5 . .
H20C C204 H20D 109.5 . .
C203 C205 H20E 109.5 . .
C203 C205 H20F 109.5 . .
H20E C205 H20F 109.5 . .
C203 C205 H20G 109.5 . .
H20E C205 H20G 109.5 . .
H20F C205 H20G 109.5 . .
C203 C206 H20H 109.5 . .
C203 C206 H20I 109.5 . .
H20H C206 H20I 109.5 . .
C203 C206 H20J 109.5 . .
H20H C206 H20J 109.5 . .
H20I C206 H20J 109.5 . .
C212 C211 Ag21 143.3(11) . .
C212 C211 Ag14 94.4(11) . .
Ag21 C211 Ag14 106.3(5) . .
C212 C211 Ag12 132.9(10) . .
Ag21 C211 Ag12 79.4(4) . .
Ag14 C211 Ag12 86.6(4) . .
C211 C212 C213 177.7(16) . .
C211 C212 Ag14 57.8(9) . .
C213 C212 Ag14 124.2(11) . .
C212 C213 C216 108.6(13) . .
C212 C213 C215 107.7(14) . .
C216 C213 C215 109.7(17) . .
C212 C213 C214 106.7(15) . .
C216 C213 C214 113.8(17) . .
C215 C213 C214 110.1(13) . .
C213 C214 H21C 109.5 . .
C213 C214 H21D 109.5 . .
H21C C214 H21D 109.5 . .
C213 C214 H21E 109.5 . .
H21C C214 H21E 109.5 . .
H21D C214 H21E 109.5 . .
C213 C215 H21F 109.5 . .
C213 C215 H21G 109.5 . .
H21F C215 H21G 109.5 . .
C213 C215 H21H 109.5 . .
H21F C215 H21H 109.5 . .
H21G C215 H21H 109.5 . .
C213 C216 H21I 109.5 . .
C213 C216 H21J 109.5 . .
H21I C216 H21J 109.5 . .
C213 C216 H21K 109.5 . .
H21I C216 H21K 109.5 . .
H21J C216 H21K 109.5 . .
C222 C221 Ag14 144.7(10) . .
C222 C221 Ag2 124.1(10) . .
Ag14 C221 Ag2 85.9(4) . .
C222 C221 Ag20 95.8(10) . .
Ag14 C221 Ag20 84.6(4) . .
Ag2 C221 Ag20 116.5(5) . .
C221 C222 C223 178.6(15) . .
C221 C222 Ag20 57.4(9) . .
C223 C222 Ag20 123.4(10) . .
C224 C223 C222 109.2(15) . .
C224 C223 C226 110.8(15) . .
C222 C223 C226 113.7(14) . .
C224 C223 C225 108.4(17) . .
C222 C223 C225 107.7(11) . .
C226 C223 C225 106.8(16) . .
C223 C224 H22B 109.5 . .
C223 C224 H22C 109.5 . .
H22B C224 H22C 109.5 . .
C223 C224 H22D 109.5 . .
H22B C224 H22D 109.5 . .
H22C C224 H22D 109.5 . .
C223 C225 H22E 109.5 . .
C223 C225 H22F 109.5 . .
H22E C225 H22F 109.5 . .
C223 C225 H22G 109.5 . .
H22E C225 H22G 109.5 . .
H22F C225 H22G 109.5 . .
C223 C226 H22H 109.5 . .
C223 C226 H22I 109.5 . .
H22H C226 H22I 109.5 . .
C223 C226 H22J 109.5 . .
H22H C226 H22J 109.5 . .
H22I C226 H22J 109.5 . .
F14B B1 F12A 118(4) . .
F14B B1 F11B 122(3) . .
F12A B1 F11B 117(4) . .
F14B B1 F13B 120(3) . .
F12A B1 F13B 55(4) . .
F11B B1 F13B 106(3) . .
F14B B1 F14A 89(3) . .
F12A B1 F14A 128(5) . .
F11B B1 F14A 40.5(19) . .
F13B B1 F14A 146(4) . .
F14B B1 F13A 75(3) . .
F12A B1 F13A 107(5) . .
F11B B1 F13A 105(3) . .
F13B B1 F13A 57(2) . .
F14A B1 F13A 123(3) . .
F14B B1 F11A 173(4) . .
F12A B1 F11A 63(4) . .
F11B B1 F11A 60(2) . .
F13B B1 F11A 54(2) . .
F14A B1 F11A 95(3) . .
F13A B1 F11A 97(3) . .
F14B B1 F12B 102(2) . .
F12A B1 F12B 44(4) . .
F11B B1 F12B 105(2) . .
F13B B1 F12B 99(2) . .
F14A B1 F12B 90(3) . .
F13A B1 F12B 147(3) . .
F11A B1 F12B 84(3) . .
B1 F11A F12A 54(4) . .
B1 F12A F11A 62(4) . .
F24A B2 F21B 128(3) . .
F24A B2 F21A 111(3) . .
F21B B2 F21A 20(3) . .
F24A B2 F23A 115(3) . .
F21B B2 F23A 86(3) . .
F21A B2 F23A 105(3) . .
F24A B2 F22B 80(2) . .
F21B B2 F22B 125(3) . .
F21A B2 F22B 116(2) . .
F23A B2 F22B 127(3) . .
F24A B2 F22A 114(3) . .
F21B B2 F22A 105(3) . .
F21A B2 F22A 108(2) . .
F23A B2 F22A 104(2) . .
F22B B2 F22A 34.3(14) . .
F24A B2 F23B 94(2) . .
F21B B2 F23B 113(3) . .
F21A B2 F23B 130(3) . .
F23A B2 F23B 26.9(13) . .
F22B B2 F23B 109(2) . .
F22A B2 F23B 99(2) . .
F24A B2 F24B 25.3(19) . .
F21B B2 F24B 105(3) . .
F21A B2 F24B 92(2) . .
F23A B2 F24B 107(3) . .
F22B B2 F24B 104(3) . .
F22A B2 F24B 138(3) . .
F23B B2 F24B 95(2) . .
F33A B3 F33B 34(2) . .
F33A B3 F31B 83(3) . .
F33B B3 F31B 111(4) . .
F33A B3 F34A 126(4) . .
F33B B3 F34A 92(4) . .
F31B B3 F34A 135(4) . .
F33A B3 F34B 130(4) . .
F33B B3 F34B 100(4) . .
F31B B3 F34B 114(4) . .
F34A B3 F34B 21(3) . .
F33A B3 F32B 95(4) . .
F33B B3 F32B 109(3) . .
F31B B3 F32B 95(3) . .
F34A B3 F32B 113(4) . .
F34B B3 F32B 127(4) . .
F33A B3 F32A 120(4) . .
F33B B3 F32A 119(3) . .
F31B B3 F32A 115(3) . .
F34A B3 F32A 82(3) . .
F34B B3 F32A 95(3) . .
F32B B3 F32A 31.7(17) . .
F33A B3 F31A 129(4) . .
F33B B3 F31A 147(3) . .
F31B B3 F31A 46.4(18) . .
F34A B3 F31A 94(4) . .
F34B B3 F31A 76(3) . .
F32B B3 F31A 98(3) . .
F32A B3 F31A 94(2) . .
F42B B4 F43A 131(2) . .
F42B B4 F41A 60(2) . .
F43A B4 F41A 120.8(16) . .
F42B B4 F44A 123(2) . .
F43A B4 F44A 106.1(15) . .
F41A B4 F44A 93.3(15) . .
F42B B4 F42A 48(2) . .
F43A B4 F42A 115.6(13) . .
F41A B4 F42A 106.1(15) . .
F44A B4 F42A 112.8(14) . .
F42B B4 F43B 100(3) . .
F43A B4 F43B 32(2) . .
F41A B4 F43B 113(2) . .
F44A B4 F43B 137(3) . .
F42A B4 F43B 92(2) . .
F42B B4 F44B 122(3) . .
F43A B4 F44B 102.8(17) . .
F41A B4 F44B 112.6(19) . .
F44A B4 F44B 22.1(14) . .
F42A B4 F44B 96.1(15) . .
F43B B4 F44B 129(3) . .
F42B B4 F41B 89(3) . .
F43A B4 F41B 85.4(14) . .
F41A B4 F41B 36.8(12) . .
F44A B4 F41B 94.9(15) . .
F42A B4 F41B 136.6(16) . .
F43B B4 F41B 88(2) . .
F44B B4 F41B 116.7(18) . .
F53A B5 F53B 26.5(17) . .
F53A B5 F52A 116(2) . .
F53B B5 F52A 140(2) . .
F53A B5 F54B 104(2) . .
F53B B5 F54B 105(2) . .
F52A B5 F54B 99.4(19) . .
F53A B5 F51B 128(2) . .
F53B B5 F51B 111(2) . .
F52A B5 F51B 81.2(19) . .
F54B B5 F51B 121(2) . .
F53A B5 F51A 113(2) . .
F53B B5 F51A 92(2) . .
F52A B5 F51A 103(2) . .
F54B B5 F51A 121(3) . .
F51B B5 F51A 22.2(16) . .
F53A B5 F54A 121(2) . .
F53B B5 F54A 112(2) . .
F52A B5 F54A 104(2) . .
F54B B5 F54A 24.9(13) . .
F51B B5 F54A 97(2) . .
F51A B5 F54A 96(2) . .
F53A B5 F52B 86.5(19) . .
F53B B5 F52B 112(2) . .
F52A B5 F52B 29.9(12) . .
F54B B5 F52B 104(2) . .
F51B B5 F52B 103.2(19) . .
F51A B5 F52B 121.8(19) . .
F54A B5 F52B 120.0(19) . .
B5 F51B Ag25 160(2) . .
C302 N1 C301 104(2) . .
C302 N1 C300 124(2) . .
C301 N1 C300 132(3) . .
C302 N2 C303 112(2) . .
C302 N2 C304 127(2) . .
C303 N2 C304 120(2) . .
N1 C300 H30A 109.5 . .
N1 C300 H30B 109.5 . .
H30A C300 H30B 109.5 . .
N1 C300 H30C 109.5 . .
H30A C300 H30C 109.5 . .
H30B C300 H30C 109.5 . .
N1 C301 C303 114(3) . .
N1 C301 H30D 122.9 . .
C303 C301 H30D 122.9 . .
N2 C302 N1 110(2) . .
N2 C302 H30E 125.2 . .
N1 C302 H30E 125.2 . .
C301 C303 N2 100(3) . .
C301 C303 H30F 130.1 . .
N2 C303 H30F 130.1 . .
C315 C304 N2 133(3) . .
C315 C304 C305 39(3) . .
N2 C304 C305 97.1(19) . .
C315 C304 H1A 103.0 . .
N2 C304 H1A 112.3 . .
C305 C304 H1A 112.3 . .
C315 C304 H1B 81.4 . .
N2 C304 H1B 112.3 . .
C305 C304 H1B 112.3 . .
H1A C304 H1B 109.9 . .
C315 C304 H1C 103.8 . .
N2 C304 H1C 104.3 . .
C305 C304 H1C 137.9 . .
H1A C304 H1C 92.4 . .
H1B C304 H1C 25.7 . .
C315 C304 H1D 104.0 . .
N2 C304 H1D 103.7 . .
C305 C304 H1D 104.2 . .
H1A C304 H1D 13.6 . .
H1B C304 H1D 123.6 . .
H1C C304 H1D 105.2 . .
C304 C305 C306 108.2(14) . .
C304 C305 H30G 110.1 . .
C306 C305 H30G 110.1 . .
C304 C305 H30H 110.0 . .
C306 C305 H30H 110.0 . .
H30G C305 H30H 108.4 . .
C307 C306 C305 108.1(14) . .
C307 C306 H30I 110.1 . .
C305 C306 H30I 110.1 . .
C307 C306 H30J 110.1 . .
C305 C306 H30J 110.1 . .
H30I C306 H30J 108.4 . .
C304 C315 C316 110(4) . .
C304 C315 H31B 109.6 . .
C316 C315 H31B 109.6 . .
C304 C315 H31C 109.6 . .
C316 C315 H31C 109.6 . .
H31B C315 H31C 108.1 . .
C315 C316 C307 104(3) . .
C315 C316 H31D 110.9 . .
C307 C316 H31D 110.9 . .
C315 C316 H31E 110.9 . .
C307 C316 H31E 110.9 . .
H31D C316 H31E 108.9 . .
C306 C307 C316 46.9(19) . .
C306 C307 H32A 109.5 . .
C316 C307 H32A 155.9 . .
C306 C307 H32B 109.5 . .
C316 C307 H32B 86.8 . .
H32A C307 H32B 109.5 . .
C306 C307 H32C 109.5 . .
C316 C307 H32C 80.0 . .
H32A C307 H32C 109.5 . .
H32B C307 H32C 109.5 . .
C306 C307 H32D 156.2 . .
C316 C307 H32D 109.4 . .
H32A C307 H32D 94.0 . .
H32B C307 H32D 64.3 . .
H32C C307 H32D 56.6 . .
C306 C307 H32E 82.0 . .
C316 C307 H32E 109.1 . .
H32A C307 H32E 55.2 . .
H32B C307 H32E 164.1 . .
H32C C307 H32E 75.4 . .
H32D C307 H32E 109.5 . .
C306 C307 H32F 84.7 . .
C316 C307 H32F 109.9 . .
H32A C307 H32F 65.7 . .
H32B C307 H32F 62.2 . .
H32C C307 H32F 165.7 . .
H32D C307 H32F 109.5 . .
H32E C307 H32F 109.5 . .

loop_
_geom_bond_atom_site_label_1
_geom_bond_atom_site_label_2
_geom_bond_distance
_geom_bond_site_symmetry_2
Ag1 C161 2.124(12) .
Ag1 C81 2.128(12) .
Ag1 Ag19 2.9967(14) .
Ag1 Ag28 3.1436(12) .
Ag2 C221 2.165(11) .
Ag2 C161 2.264(12) .
Ag2 C162 2.391(12) .
Ag2 Ag14 2.9124(15) .
Ag2 Ag19 3.3058(13) .
Ag3 O35 2.443(9) .
Ag3 O35 2.452(9) 3_565
Ag3 O20 2.461(7) .
Ag3 O22 2.569(7) .
Ag3 Ag31 3.1801(16) .
Ag3 Ag12 3.3628(14) .
Ag4 C121 2.217(12) .
Ag4 C131 2.263(13) .
Ag4 C132 2.477(13) .
Ag4 C122 2.679(16) .
Ag4 Ag26 3.1151(13) .
Ag5 C131 2.157(12) .
Ag5 C201 2.246(11) 3_565
Ag5 C202 2.372(11) 3_565
Ag5 Ag7 3.0615(15) .
Ag6 C191 2.121(12) .
Ag6 C101 2.262(12) .
Ag6 C102 2.413(11) .
Ag6 Ag33 3.0082(15) .
Ag7 C131 2.194(13) .
Ag7 C141 2.285(13) .
Ag7 C142 2.409(16) .
Ag7 Ag15 3.1451(15) .
Ag8 C111 2.212(16) .
Ag8 C121 2.299(13) .
Ag8 Ag22 2.9228(14) .
Ag8 Ag26 3.0450(15) .
Ag9 C171 2.195(11) .
Ag9 C91 2.324(10) .
Ag9 C92 2.412(11) .
Ag9 O9 2.528(7) .
Ag9 Ag10 2.8599(14) .
Ag9 Ag30 2.9538(14) .
Ag10 C81 2.269(12) .
Ag10 C91 2.319(12) .
Ag10 Ag25 2.8497(13) .
Ag11 C101 2.180(14) .
Ag11 C91 2.382(11) .
Ag11 C92 2.552(12) .
Ag11 Ag16 2.9648(14) .
Ag11 Ag25 3.1830(14) .
Ag12 C201 2.227(14) .
Ag12 C211 2.348(13) .
Ag12 O14 2.449(7) 3_565
Ag12 O20 2.540(7) .
Ag12 Ag21 2.8611(13) .
Ag12 Ag31 2.8972(16) .
Ag12 Ag14 3.1000(15) .
Ag13 C191 2.278(12) .
Ag13 O18 2.309(6) 3_565
Ag13 O12 2.539(7) .
Ag13 O16 2.547(7) 3_565
Ag13 C192 2.558(13) .
Ag13 Ag33 3.2531(16) .
Ag14 C221 2.109(13) .
Ag14 C211 2.167(13) .
Ag14 C212 2.551(14) .
Ag14 Ag20 2.9238(14) .
Ag15 C141 2.108(11) .
Ag15 C41 2.109(12) .
Ag15 Ag17 2.9118(13) .
Ag15 Ag24 2.9990(14) .
Ag15 Ag29 3.2812(14) .
Ag16 C101 2.106(13) .
Ag16 C111 2.285(15) .
Ag16 C112 2.480(14) .
Ag16 Ag22 3.3206(15) .
Ag17 C151 2.173(13) .
Ag17 C141 2.178(14) .
Ag17 Ag18 2.8959(14) .
Ag18 C151 2.128(11) .
Ag18 C31 2.195(11) .
Ag18 C32 2.596(15) .
Ag18 Ag35 3.1332(14) .
Ag18 Ag19 3.2506(14) .
Ag18 Ag24 3.3043(14) .
Ag19 C161 2.159(14) .
Ag19 C151 2.286(13) .
Ag19 C152 2.455(13) .
Ag20 C221 2.234(12) .
Ag20 O12 2.295(7) 3_565
Ag20 O14 2.382(8) 3_565
Ag20 C222 2.638(14) .
Ag21 C211 2.125(12) .
Ag21 C171 2.256(11) .
Ag21 C172 2.424(12) .
Ag21 Ag30 3.0930(16) .
Ag22 C111 2.117(14) .
Ag22 C61 2.122(14) .
Ag22 Ag27 3.0952(16) .
Ag22 Ag32 3.1039(16) .
Ag23 C11 2.053(12) .
Ag23 O30 2.324(6) .
Ag23 O32 2.481(7) .
Ag23 O34 2.516(6) .
Ag23 Ag24 2.9639(16) .
Ag23 Ag34 2.9739(17) .
Ag23 Ag27 2.9866(14) .
Ag23 W2 3.3051(11) .
Ag23 Ag32 3.3315(16) .
Ag24 C31 2.203(13) .
Ag24 C41 2.248(14) .
Ag24 C11 2.397(12) .
Ag24 Ag35 2.8560(17) .
Ag24 Ag29 2.9583(16) .
Ag25 C71 2.170(12) .
Ag25 C91 2.196(11) .
Ag25 F51B 2.54(3) .
Ag25 Ag32 3.0620(15) .
Ag25 Ag34 3.2991(17) .
Ag26 C121 2.056(13) .
Ag26 C51 2.152(12) .
Ag26 Ag29 3.0386(16) .
Ag26 Ag27 3.0698(15) .
Ag27 C61 2.215(14) .
Ag27 C51 2.219(13) .
Ag27 C11 2.480(13) .
Ag27 Ag29 2.9288(16) .
Ag27 Ag32 3.0820(17) .
Ag28 C21 2.173(12) .
Ag28 C81 2.248(12) .
Ag28 C82 2.540(12) .
Ag28 Ag35 2.9564(16) .
Ag28 Ag34 2.9881(15) .
Ag29 C51 2.116(13) .
Ag29 C41 2.202(14) .
Ag29 O33 2.557(6) .
Ag30 C181 2.047(19) .
Ag30 C171 2.064(16) .
Ag30 Ag31 3.0439(14) .
Ag31 C201 2.113(13) .
Ag31 O22 2.259(7) .
Ag31 O16 2.568(7) 3_565
Ag31 Ag33 3.1320(15) .
Ag32 C71 2.145(15) .
Ag32 C61 2.190(14) .
Ag32 Ag34 3.0865(17) .
Ag33 C181 2.134(19) .
Ag33 C191 2.206(16) .
Ag33 C182 2.556(19) .
Ag33 C192 2.680(15) .
Ag34 C21 2.153(14) .
Ag34 C71 2.184(14) .
Ag34 Ag35 3.1623(17) .
Ag35 C31 2.096(15) .
Ag35 C21 2.140(13) .
P1 O1 1.527(7) .
P1 O2 1.541(7) .
P1 O3 1.542(7) .
P1 O4 1.598(6) .
W1 O29 1.725(7) .
W1 O27 1.835(6) .
W1 O28 1.853(7) .
W1 O34 1.967(7) .
W1 O30 2.013(6) .
W1 O4 2.392(7) .
W2 O31 1.739(6) .
W2 O24 1.825(7) .
W2 O23 1.829(7) .
W2 O32 1.953(7) .
W2 O30 1.995(7) .
W2 O4 2.380(6) .
W3 O19 1.716(7) .
W3 O20 1.754(6) .
W3 O8 1.905(7) .
W3 O9 1.938(7) .
W3 O28 2.102(6) .
W3 O3 2.394(7) .
W4 O33 1.750(7) .
W4 O26 1.821(6) .
W4 O25 1.840(8) .
W4 O34 1.967(7) .
W4 O32 1.996(7) .
W4 O4 2.371(7) .
W5 O11 1.699(7) .
W5 O12 1.774(6) .
W5 O5 1.905(7) .
W5 O10 1.935(7) .
W5 O24 2.094(7) .
W5 O1 2.424(7) .
W6 O21 1.735(7) .
W6 O22 1.762(6) .
W6 O10 1.872(7) .
W6 O9 1.938(7) .
W6 O23 2.094(6) .
W6 O3 2.332(6) .
W7 O17 1.713(7) .
W7 O18 1.769(6) .
W7 O8 1.898(7) .
W7 O7 1.927(7) .
W7 O27 2.083(6) .
W7 O2 2.415(7) .
W8 O13 1.721(8) .
W8 O14 1.777(7) .
W8 O6 1.900(7) .
W8 O5 1.938(7) .
W8 O25 2.090(7) .
W8 O1 2.361(7) .
W9 O15 1.713(7) .
W9 O16 1.759(6) .
W9 O6 1.921(7) .
W9 O7 1.927(7) .
W9 O26 2.111(6) .
W9 O2 2.346(7) .
O12 Ag20 2.295(7) 3_565
O14 Ag20 2.382(8) 3_565
O14 Ag12 2.449(7) 3_565
O16 Ag13 2.547(7) 3_565
O16 Ag31 2.568(7) 3_565
O18 Ag13 2.309(6) 3_565
O35 Ag3 2.452(9) 3_565
C11 C12 1.178(14) .
C12 C13 1.504(16) .
C13 C15 1.49(2) .
C13 C16 1.53(2) .
C13 C14 1.53(2) .
C14 H14B 0.9600 .
C14 H14C 0.9600 .
C14 H14D 0.9600 .
C15 H15B 0.9600 .
C15 H15C 0.9600 .
C15 H15D 0.9600 .
C16 H16B 0.9600 .
C16 H16C 0.9600 .
C16 H16D 0.9600 .
C21 C22 1.229(17) .
C22 C23 1.48(2) .
C23 C25 1.34(3) .
C23 C26 1.39(3) .
C23 C24 1.68(3) .
C24 H24A 0.9600 .
C24 H24B 0.9600 .
C24 H24C 0.9600 .
C25 H25A 0.9600 .
C25 H25B 0.9600 .
C25 H25C 0.9600 .
C26 H26A 0.9600 .
C26 H26B 0.9600 .
C26 H26C 0.9600 .
C31 C32 1.205(18) .
C32 C33 1.49(2) .
C33 C36 1.41(3) .
C33 C34 1.48(3) .
C33 C35 1.60(4) .
C34 H34A 0.9600 .
C34 H34B 0.9600 .
C34 H34C 0.9600 .
C35 H35B 0.9600 .
C35 H35C 0.9600 .
C35 H35D 0.9600 .
C36 H36A 0.9600 .
C36 H36B 0.9600 .
C36 H36C 0.9600 .
C41 C42 1.178(17) .
C42 C43 1.50(2) .
C43 C44 1.45(3) .
C43 C45 1.53(3) .
C43 C46 1.53(3) .
C44 H44A 0.9600 .
C44 H44B 0.9600 .
C44 H44C 0.9600 .
C45 H45A 0.9600 .
C45 H45B 0.9600 .
C45 H45C 0.9600 .
C46 H46A 0.9600 .
C46 H46B 0.9600 .
C46 H46C 0.9600 .
C51 C52 1.213(16) .
C52 C53 1.48(2) .
C53 C54 1.40(3) .
C53 C55 1.47(2) .
C53 C56 1.51(4) .
C54 H54A 0.9600 .
C54 H54B 0.9600 .
C54 H54C 0.9600 .
C55 H55A 0.9600 .
C55 H55B 0.9600 .
C55 H55C 0.9600 .
C56 H56A 0.9600 .
C56 H56B 0.9600 .
C56 H56C 0.9600 .
C61 C62 1.174(16) .
C62 C63 1.52(2) .
C63 C65 1.46(3) .
C63 C66 1.50(3) .
C63 C64 1.58(3) .
C64 H64A 0.9600 .
C64 H64B 0.9600 .
C64 H64C 0.9600 .
C65 H65A 0.9600 .
C65 H65B 0.9600 .
C65 H65C 0.9600 .
C66 H66A 0.9600 .
C66 H66B 0.9600 .
C66 H66C 0.9600 .
C71 C72 1.178(17) .
C72 C73 1.48(2) .
C73 C75 1.47(2) .
C73 C76 1.50(3) .
C73 C74 1.53(3) .
C74 H74A 0.9600 .
C74 H74B 0.9600 .
C74 H74C 0.9600 .
C75 H75A 0.9600 .
C75 H75B 0.9600 .
C75 H75C 0.9600 .
C76 H76A 0.9600 .
C76 H76B 0.9600 .
C76 H76C 0.9600 .
C81 C82 1.220(15) .
C82 C83 1.475(17) .
C83 C84 1.508(19) .
C83 C85 1.532(18) .
C83 C86 1.55(2) .
C84 H84A 0.9600 .
C84 H84B 0.9600 .
C84 H84C 0.9600 .
C85 H85A 0.9600 .
C85 H85B 0.9600 .
C85 H85C 0.9600 .
C86 H86A 0.9600 .
C86 H86B 0.9600 .
C86 H86C 0.9600 .
C91 C92 1.214(16) .
C92 C95 1.514(18) .
C93 C95 1.56(2) .
C93 H93A 0.9600 .
C93 H93B 0.9600 .
C93 H93C 0.9600 .
C94 C95 1.51(2) .
C94 H94A 0.9600 .
C94 H94B 0.9600 .
C94 H94C 0.9600 .
C95 C96 1.508(18) .
C96 H96A 0.9600 .
C96 H96B 0.9600 .
C96 H96C 0.9600 .
C101 C102 1.221(17) .
C102 C103 1.52(2) .
C103 C104 1.44(2) .
C103 C105 1.45(2) .
C103 C106 1.49(2) .
C104 H10B 0.9600 .
C104 H10C 0.9600 .
C104 H10D 0.9600 .
C105 H10E 0.9600 .
C105 H10F 0.9600 .
C105 H10G 0.9600 .
C106 H10H 0.9600 .
C106 H10I 0.9600 .
C106 H10J 0.9600 .
C111 C112 1.244(19) .
C112 C113 1.47(2) .
C113 C116 1.477(17) .
C113 C114 1.49(2) .
C113 C115 1.51(2) .
C114 H11C 0.9600 .
C114 H11D 0.9600 .
C114 H11E 0.9600 .
C115 H11F 0.9600 .
C115 H11G 0.9600 .
C115 H11H 0.9600 .
C116 H11I 0.9600 .
C116 H11J 0.9600 .
C116 H11K 0.9600 .
C121 C122 1.204(18) .
C122 C123 1.50(2) .
C123 C126 1.51(2) .
C123 C124 1.52(2) .
C123 C125 1.52(2) .
C124 H12B 0.9600 .
C124 H12C 0.9600 .
C124 H12D 0.9600 .
C125 H12E 0.9600 .
C125 H12F 0.9600 .
C125 H12G 0.9600 .
C126 H12H 0.9600 .
C126 H12I 0.9600 .
C126 H12J 0.9600 .
C131 C132 1.204(14) .
C132 C133 1.458(17) .
C133 C136 1.43(2) .
C133 C135 1.51(2) .
C133 C134 1.51(2) .
C134 H13C 0.9600 .
C134 H13D 0.9600 .
C134 H13E 0.9600 .
C135 H13F 0.9600 .
C135 H13G 0.9600 .
C135 H13H 0.9600 .
C136 H13I 0.9600 .
C136 H13J 0.9600 .
C136 H13K 0.9600 .
C141 C142 1.178(18) .
C142 C143 1.54(2) .
C143 C145 1.51(2) .
C143 C146 1.51(3) .
C143 C144 1.57(2) .
C144 H14F 0.9600 .
C144 H14G 0.9600 .
C144 H14H 0.9600 .
C145 H14I 0.9600 .
C145 H14J 0.9600 .
C145 H14K 0.9600 .
C146 H14L 0.9600 .
C146 H14M 0.9600 .
C146 H14N 0.9600 .
C151 C152 1.212(15) .
C152 C153 1.517(18) .
C153 C154 1.472(18) .
C153 C155 1.52(2) .
C153 C156 1.520(19) .
C154 H15F 0.9600 .
C154 H15G 0.9600 .
C154 H15H 0.9600 .
C155 H15I 0.9600 .
C155 H15J 0.9600 .
C155 H15K 0.9600 .
C156 H15L 0.9600 .
C156 H15M 0.9600 .
C156 H15N 0.9600 .
C161 C162 1.235(16) .
C162 C163 1.501(18) .
C163 C164 1.480(18) .
C163 C166 1.53(2) .
C163 C165 1.55(2) .
C164 H16F 0.9600 .
C164 H16G 0.9600 .
C164 H16H 0.9600 .
C165 H16I 0.9600 .
C165 H16J 0.9600 .
C165 H16K 0.9600 .
C166 H16L 0.9600 .
C166 H16M 0.9600 .
C166 H16N 0.9600 .
C171 C172 1.238(18) .
C172 C173 1.483(19) .
C173 C174 1.51(2) .
C173 C176 1.542(16) .
C173 C175 1.555(17) .
C174 H17C 0.9600 .
C174 H17D 0.9600 .
C174 H17E 0.9600 .
C175 H17F 0.9600 .
C175 H17G 0.9600 .
C175 H17H 0.9600 .
C176 H17I 0.9600 .
C176 H17J 0.9600 .
C176 H17K 0.9600 .
C181 C182 1.20(2) .
C182 C183 1.47(3) .
C183 C184 1.48(3) .
C183 C185 1.48(3) .
C183 C186 1.49(3) .
C184 H18D 0.9600 .
C184 H18E 0.9600 .
C184 H18F 0.9600 .
C185 H18G 0.9600 .
C185 H18H 0.9600 .
C185 H18I 0.9600 .
C186 H18J 0.9600 .
C186 H18K 0.9600 .
C186 H18L 0.9600 .
C191 C192 1.194(18) .
C192 C193 1.53(2) .
C193 C195 1.49(2) .
C193 C194 1.540(19) .
C193 C196 1.56(2) .
C194 H19B 0.9600 .
C194 H19C 0.9600 .
C194 H19D 0.9600 .
C195 H19E 0.9600 .
C195 H19F 0.9600 .
C195 H19G 0.9600 .
C196 H19H 0.9600 .
C196 H19I 0.9600 .
C196 H19J 0.9600 .
C201 C202 1.238(16) .
C201 Ag5 2.246(11) 3_565
C202 C203 1.464(17) .
C202 Ag5 2.372(12) 3_565
C203 C204 1.510(16) .
C203 C206 1.52(2) .
C203 C205 1.542(19) .
C204 H20B 0.9600 .
C204 H20C 0.9600 .
C204 H20D 0.9600 .
C205 H20E 0.9600 .
C205 H20F 0.9600 .
C205 H20G 0.9600 .
C206 H20H 0.9600 .
C206 H20I 0.9600 .
C206 H20J 0.9600 .
C211 C212 1.193(15) .
C212 C213 1.487(17) .
C213 C216 1.49(2) .
C213 C215 1.52(2) .
C213 C214 1.52(2) .
C214 H21C 0.9600 .
C214 H21D 0.9600 .
C214 H21E 0.9600 .
C215 H21F 0.9600 .
C215 H21G 0.9600 .
C215 H21H 0.9600 .
C216 H21I 0.9600 .
C216 H21J 0.9600 .
C216 H21K 0.9600 .
C221 C222 1.197(15) .
C222 C223 1.479(18) .
C223 C224 1.45(2) .
C223 C226 1.54(2) .
C223 C225 1.55(2) .
C224 H22B 0.9600 .
C224 H22C 0.9600 .
C224 H22D 0.9600 .
C225 H22E 0.9600 .
C225 H22F 0.9600 .
C225 H22G 0.9600 .
C226 H22H 0.9600 .
C226 H22I 0.9600 .
C226 H22J 0.9600 .
B1 F14B 1.22(3) .
B1 F12A 1.33(8) .
B1 F11B 1.37(3) .
B1 F13B 1.37(4) .
B1 F14A 1.44(5) .
B1 F13A 1.45(5) .
B1 F11A 1.45(6) .
B1 F12B 1.48(3) .
F11A F12A 1.46(8) .
B2 F24A 1.29(3) .
B2 F21B 1.33(5) .
B2 F21A 1.36(3) .
B2 F23A 1.37(3) .
B2 F22B 1.42(4) .
B2 F22A 1.43(3) .
B2 F23B 1.46(4) .
B2 F24B 1.58(5) .
B3 F33A 1.25(5) .
B3 F33B 1.31(4) .
B3 F31B 1.35(4) .
B3 F34A 1.41(6) .
B3 F34B 1.42(6) .
B3 F32B 1.45(4) .
B3 F32A 1.49(4) .
B3 F31A 1.52(4) .
B4 F42B 1.27(5) .
B4 F43A 1.317(19) .
B4 F41A 1.34(2) .
B4 F44A 1.35(2) .
B4 F42A 1.366(18) .
B4 F43B 1.38(5) .
B4 F44B 1.51(4) .
B4 F41B 1.82(4) .
B5 F53A 1.30(3) .
B5 F53B 1.30(4) .
B5 F52A 1.32(3) .
B5 F54B 1.37(3) .
B5 F51B 1.38(3) .
B5 F51A 1.41(3) .
B5 F54A 1.44(3) .
B5 F52B 1.52(4) .
N1 C302 1.32(2) .
N1 C301 1.31(2) .
N1 C300 1.41(2) .
N2 C302 1.26(2) .
N2 C303 1.36(3) .
N2 C304 1.46(3) .
C300 H30A 0.9600 .
C300 H30B 0.9600 .
C300 H30C 0.9600 .
C301 C303 1.33(3) .
C301 H30D 0.9300 .
C302 H30E 0.9300 .
C303 H30F 0.9300 .
C304 C315 1.34(5) .
C304 C305 1.540(10) .
C304 H1A 0.9700 .
C304 H1B 0.9700 .
C304 H1C 0.9701 .
C304 H1D 0.9697 .
C305 C306 1.544(10) .
C305 H30G 0.9700 .
C305 H30H 0.9700 .
C306 C307 1.537(10) .
C306 H30I 0.9700 .
C306 H30J 0.9700 .
C315 C316 1.47(6) .
C315 H31B 0.9700 .
C315 H31C 0.9700 .
C316 C307 1.82(5) .
C316 H31D 0.9700 .
C316 H31E 0.9700 .
C307 H32A 0.9600 .
C307 H32B 0.9600 .
C307 H32C 0.9600 .
C307 H32D 0.9599 .
C307 H32E 0.9599 .
C307 H32F 0.9600 .

loop_
_geom_torsion_atom_site_label_1
_geom_torsion_atom_site_label_2
_geom_torsion_atom_site_label_3
_geom_torsion_atom_site_label_4
_geom_torsion
_geom_torsion_site_symmetry_1
_geom_torsion_site_symmetry_4
C201 Ag5 Ag7 C131 -167.5(8) 3_565 .
C202 Ag5 Ag7 C131 -111.6(7) 3_565 .
C131 Ag5 Ag7 C141 168.1(7) . .
C201 Ag5 Ag7 C141 0.6(8) 3_565 .
C202 Ag5 Ag7 C141 56.4(8) 3_565 .
C131 Ag5 Ag7 C142 128.4(7) . .
C201 Ag5 Ag7 C142 -39.1(8) 3_565 .
C202 Ag5 Ag7 C142 16.8(8) 3_565 .
C131 Ag5 Ag7 Ag15 -89.0(5) . .
C201 Ag5 Ag7 Ag15 103.5(6) 3_565 .
C202 Ag5 Ag7 Ag15 159.3(6) 3_565 .
C171 Ag9 Ag10 C81 39.0(6) . .
C91 Ag9 Ag10 C81 -125.2(5) . .
C92 Ag9 Ag10 C81 -117.7(4) . .
O9 Ag9 Ag10 C81 109.4(3) . .
Ag30 Ag9 Ag10 C81 111.6(3) . .
C171 Ag9 Ag10 C91 164.2(6) . .
C92 Ag9 Ag10 C91 7.4(5) . .
O9 Ag9 Ag10 C91 -125.4(4) . .
Ag30 Ag9 Ag10 C91 -123.3(4) . .
C171 Ag9 Ag10 Ag25 160.2(5) . .
C91 Ag9 Ag10 Ag25 -3.9(3) . .
C92 Ag9 Ag10 Ag25 3.5(3) . .
O9 Ag9 Ag10 Ag25 -129.32(17) . .
Ag30 Ag9 Ag10 Ag25 -127.20(8) . .
O35 Ag3 Ag12 C201 151.0(3) . .
O35 Ag3 Ag12 C201 23.7(11) 3_565 .
O20 Ag3 Ag12 C201 -130.8(4) . .
O22 Ag3 Ag12 C201 -57.3(3) . .
Ag31 Ag3 Ag12 C201 -23.5(3) . .
O35 Ag3 Ag12 C211 -66.5(5) . .
O35 Ag3 Ag12 C211 166.2(11) 3_565 .
O20 Ag3 Ag12 C211 11.6(5) . .
O22 Ag3 Ag12 C211 85.2(5) . .
Ag31 Ag3 Ag12 C211 119.0(5) . .
O35 Ag3 Ag12 O14 29.5(3) . 3_565
O35 Ag3 Ag12 O14 -97.9(11) 3_565 3_565
O20 Ag3 Ag12 O14 107.6(3) . 3_565
O22 Ag3 Ag12 O14 -178.8(3) . 3_565
Ag31 Ag3 Ag12 O14 -145.1(2) . 3_565
O35 Ag3 Ag12 O20 -78.1(3) . .
O35 Ag3 Ag12 O20 154.5(11) 3_565 .
O22 Ag3 Ag12 O20 73.6(3) . .
Ag31 Ag3 Ag12 O20 107.3(2) . .
O35 Ag3 Ag12 Ag21 -113.1(2) . .
O35 Ag3 Ag12 Ag21 119.6(10) 3_565 .
O20 Ag3 Ag12 Ag21 -35.0(2) . .
O22 Ag3 Ag12 Ag21 38.59(16) . .
Ag31 Ag3 Ag12 Ag21 72.31(4) . .
O35 Ag3 Ag12 Ag31 174.6(2) . .
O35 Ag3 Ag12 Ag31 47.2(10) 3_565 .
O20 Ag3 Ag12 Ag31 -107.3(2) . .
O22 Ag3 Ag12 Ag31 -33.72(16) . .
O35 Ag3 Ag12 Ag14 -39.7(2) . .
O35 Ag3 Ag12 Ag14 -167.0(10) 3_565 .
O20 Ag3 Ag12 Ag14 38.5(2) . .
O22 Ag3 Ag12 Ag14 112.04(16) . .
Ag31 Ag3 Ag12 Ag14 145.76(4) . .
C161 Ag2 Ag14 C221 160.6(6) . .
C162 Ag2 Ag14 C221 127.4(6) . .
Ag19 Ag2 Ag14 C221 -148.5(4) . .
C221 Ag2 Ag14 C211 -169.7(8) . .
C161 Ag2 Ag14 C211 -9.1(7) . .
C162 Ag2 Ag14 C211 -42.3(7) . .
Ag19 Ag2 Ag14 C211 41.8(6) . .
C221 Ag2 Ag14 C212 -121.9(6) . .
C161 Ag2 Ag14 C212 38.8(6) . .
C162 Ag2 Ag14 C212 5.5(6) . .
Ag19 Ag2 Ag14 C212 89.7(5) . .
C221 Ag2 Ag14 Ag20 43.5(4) . .
C161 Ag2 Ag14 Ag20 -155.9(4) . .
C162 Ag2 Ag14 Ag20 170.8(3) . .
Ag19 Ag2 Ag14 Ag20 -105.03(10) . .
C221 Ag2 Ag14 Ag12 105.6(4) . .
C161 Ag2 Ag14 Ag12 -93.7(4) . .
C162 Ag2 Ag14 Ag12 -127.0(3) . .
Ag19 Ag2 Ag14 Ag12 -42.85(13) . .
C201 Ag12 Ag14 C221 -162.0(8) . .
C211 Ag12 Ag14 C221 -161.3(5) . .
O14 Ag12 Ag14 C221 -6.2(4) 3_565 .
O20 Ag12 Ag14 C221 72.4(4) . .
Ag21 Ag12 Ag14 C221 150.9(4) . .
Ag31 Ag12 Ag14 C221 99.2(4) . .
Ag3 Ag12 Ag14 C221 42.6(4) . .
C201 Ag12 Ag14 C211 -0.7(8) . .
O14 Ag12 Ag14 C211 155.1(4) 3_565 .
O20 Ag12 Ag14 C211 -126.3(4) . .
Ag21 Ag12 Ag14 C211 -47.8(4) . .
Ag31 Ag12 Ag14 C211 -99.5(4) . .
Ag3 Ag12 Ag14 C211 -156.1(4) . .
C201 Ag12 Ag14 C212 -22.0(7) . .
C211 Ag12 Ag14 C212 -21.3(4) . .
O14 Ag12 Ag14 C212 133.7(3) 3_565 .
O20 Ag12 Ag14 C212 -147.7(3) . .
Ag21 Ag12 Ag14 C212 -69.1(3) . .
Ag31 Ag12 Ag14 C212 -120.8(3) . .
Ag3 Ag12 Ag14 C212 -177.4(3) . .
C201 Ag12 Ag14 Ag2 129.8(7) . .
C211 Ag12 Ag14 Ag2 130.4(4) . .
O14 Ag12 Ag14 Ag2 -74.48(17) 3_565 .
O20 Ag12 Ag14 Ag2 4.13(18) . .
Ag21 Ag12 Ag14 Ag2 82.68(7) . .
Ag31 Ag12 Ag14 Ag2 30.94(12) . .
Ag3 Ag12 Ag14 Ag2 -25.61(7) . .
C201 Ag12 Ag14 Ag20 -168.3(7) . .
C211 Ag12 Ag14 Ag20 -167.7(4) . .
O14 Ag12 Ag14 Ag20 -12.59(16) 3_565 .
O20 Ag12 Ag14 Ag20 66.02(17) . .
Ag21 Ag12 Ag14 Ag20 144.58(4) . .
Ag31 Ag12 Ag14 Ag20 92.84(8) . .
Ag3 Ag12 Ag14 Ag20 36.28(3) . .
C131 Ag7 Ag15 C141 164.5(7) . .
C142 Ag7 Ag15 C141 26.4(7) . .
Ag5 Ag7 Ag15 C141 -122.7(5) . .
C131 Ag7 Ag15 C41 16.4(7) . .
C141 Ag7 Ag15 C41 -148.1(7) . .
C142 Ag7 Ag15 C41 -121.7(6) . .
Ag5 Ag7 Ag15 C41 89.1(5) . .
C131 Ag7 Ag15 Ag17 -155.4(5) . .
C141 Ag7 Ag15 Ag17 40.1(5) . .
C142 Ag7 Ag15 Ag17 66.5(4) . .
Ag5 Ag7 Ag15 Ag17 -82.65(15) . .
C131 Ag7 Ag15 Ag24 -49.7(5) . .
C141 Ag7 Ag15 Ag24 145.7(5) . .
C142 Ag7 Ag15 Ag24 172.2(4) . .
Ag5 Ag7 Ag15 Ag24 23.0(2) . .
C131 Ag7 Ag15 Ag29 -15.8(5) . .
C141 Ag7 Ag15 Ag29 179.6(5) . .
C142 Ag7 Ag15 Ag29 -153.9(4) . .
Ag5 Ag7 Ag15 Ag29 56.90(15) . .
C91 Ag11 Ag16 C101 171.7(6) . .
C92 Ag11 Ag16 C101 110.5(13) . .
Ag25 Ag11 Ag16 C101 153.4(4) . .
C101 Ag11 Ag16 C111 -177.4(8) . .
C91 Ag11 Ag16 C111 -5.7(8) . .
C92 Ag11 Ag16 C111 -66.9(13) . .
Ag25 Ag11 Ag16 C111 -24.0(6) . .
C101 Ag11 Ag16 C112 -103(3) . .
C91 Ag11 Ag16 C112 69(3) . .
C92 Ag11 Ag16 C112 8(3) . .
Ag25 Ag11 Ag16 C112 51(3) . .
C101 Ag11 Ag16 Ag22 -158.3(4) . .
C91 Ag11 Ag16 Ag22 13.4(5) . .
C92 Ag11 Ag16 Ag22 -47.8(12) . .
Ag25 Ag11 Ag16 Ag22 -4.97(5) . .
C141 Ag15 Ag17 C151 -132.1(6) . .
C41 Ag15 Ag17 C151 24.3(10) . .
Ag24 Ag15 Ag17 C151 44.1(4) . .
Ag7 Ag15 Ag17 C151 -170.9(4) . .
Ag29 Ag15 Ag17 C151 101.2(4) . .
C41 Ag15 Ag17 C141 156.4(10) . .
Ag24 Ag15 Ag17 C141 176.2(5) . .
Ag7 Ag15 Ag17 C141 -38.8(4) . .
Ag29 Ag15 Ag17 C141 -126.7(5) . .
C141 Ag15 Ag17 Ag18 -149.6(5) . .
C41 Ag15 Ag17 Ag18 6.8(9) . .
Ag24 Ag15 Ag17 Ag18 26.62(5) . .
Ag7 Ag15 Ag17 Ag18 171.56(4) . .
Ag29 Ag15 Ag17 Ag18 83.72(7) . .
C141 Ag17 Ag18 C151 135.1(6) . .
Ag15 Ag17 Ag18 C151 158.9(5) . .
C151 Ag17 Ag18 C31 -156.9(7) . .
C141 Ag17 Ag18 C31 -21.8(7) . .
Ag15 Ag17 Ag18 C31 1.9(5) . .
C151 Ag17 Ag18 C32 -117.6(7) . .
C141 Ag17 Ag18 C32 17.5(6) . .
Ag15 Ag17 Ag18 C32 41.2(5) . .
C151 Ag17 Ag18 Ag35 138.6(5) . .
C141 Ag17 Ag18 Ag35 -86.3(4) . .
Ag15 Ag17 Ag18 Ag35 -62.59(8) . .
C151 Ag17 Ag18 Ag19 37.3(5) . .
C141 Ag17 Ag18 Ag19 172.4(4) . .
Ag15 Ag17 Ag18 Ag19 -163.89(4) . .
C151 Ag17 Ag18 Ag24 177.9(5) . .
C141 Ag17 Ag18 Ag24 -47.0(4) . .
Ag15 Ag17 Ag18 Ag24 -23.24(4) . .
C81 Ag1 Ag19 C161 -160.2(7) . .
Ag28 Ag1 Ag19 C161 -147.9(5) . .
C161 Ag1 Ag19 C151 -174.5(8) . .
C81 Ag1 Ag19 C151 25.3(8) . .
Ag28 Ag1 Ag19 C151 37.6(6) . .
C161 Ag1 Ag19 C152 98(3) . .
C81 Ag1 Ag19 C152 -62(3) . .
Ag28 Ag1 Ag19 C152 -50(3) . .
C161 Ag1 Ag19 Ag18 160.7(5) . .
C81 Ag1 Ag19 Ag18 0.5(5) . .
Ag28 Ag1 Ag19 Ag18 12.77(5) . .
C161 Ag1 Ag19 Ag2 -41.1(5) . .
C81 Ag1 Ag19 Ag2 158.7(5) . .
Ag28 Ag1 Ag19 Ag2 170.98(4) . .
C151 Ag18 Ag19 C161 -166.1(9) . .
C31 Ag18 Ag19 C161 -9.2(10) . .
C32 Ag18 Ag19 C161 -54.5(10) . .
Ag17 Ag18 Ag19 C161 153.7(8) . .
Ag35 Ag18 Ag19 C161 12.9(8) . .
Ag24 Ag18 Ag19 C161 61.9(8) . .
C31 Ag18 Ag19 C151 156.9(8) . .
C32 Ag18 Ag19 C151 111.5(7) . .
Ag17 Ag18 Ag19 C151 -40.2(5) . .
Ag35 Ag18 Ag19 C151 179.0(5) . .
Ag24 Ag18 Ag19 C151 -132.0(5) . .
C151 Ag18 Ag19 C152 -24.0(6) . .
C31 Ag18 Ag19 C152 132.9(7) . .
C32 Ag18 Ag19 C152 87.5(6) . .
Ag17 Ag18 Ag19 C152 -64.2(3) . .
Ag35 Ag18 Ag19 C152 155.0(3) . .
Ag24 Ag18 Ag19 C152 -156.0(3) . .
C151 Ag18 Ag19 Ag1 161.8(5) . .
C31 Ag18 Ag19 Ag1 -41.3(6) . .
C32 Ag18 Ag19 Ag1 -86.7(5) . .
Ag17 Ag18 Ag19 Ag1 121.60(5) . .
Ag35 Ag18 Ag19 Ag1 -19.19(6) . .
Ag24 Ag18 Ag19 Ag1 29.81(9) . .
C151 Ag18 Ag19 Ag2 61.9(5) . .
C31 Ag18 Ag19 Ag2 -141.3(6) . .
C32 Ag18 Ag19 Ag2 173.4(5) . .
Ag17 Ag18 Ag19 Ag2 21.69(12) . .
Ag35 Ag18 Ag19 Ag2 -119.10(11) . .
Ag24 Ag18 Ag19 Ag2 -70.10(14) . .
C221 Ag2 Ag19 C161 163.9(9) . .
C162 Ag2 Ag19 C161 23.4(6) . .
Ag14 Ag2 Ag19 C161 -73.3(5) . .
C221 Ag2 Ag19 C151 1.0(8) . .
C161 Ag2 Ag19 C151 -162.9(6) . .
C162 Ag2 Ag19 C151 -139.5(5) . .
Ag14 Ag2 Ag19 C151 123.8(4) . .
C221 Ag2 Ag19 C152 31.3(8) . .
C161 Ag2 Ag19 C152 -132.6(6) . .
C162 Ag2 Ag19 C152 -109.2(5) . .
Ag14 Ag2 Ag19 C152 154.1(3) . .
C221 Ag2 Ag19 Ag1 -152.9(7) . .
C161 Ag2 Ag19 Ag1 43.3(5) . .
C162 Ag2 Ag19 Ag1 66.7(3) . .
Ag14 Ag2 Ag19 Ag1 -30.05(10) . .
C221 Ag2 Ag19 Ag18 -44.9(7) . .
C161 Ag2 Ag19 Ag18 151.2(5) . .
C162 Ag2 Ag19 Ag18 174.6(4) . .
Ag14 Ag2 Ag19 Ag18 77.90(16) . .
C211 Ag14 Ag20 C221 161.7(5) . .
C212 Ag14 Ag20 C221 125.2(6) . .
Ag2 Ag14 Ag20 C221 -42.1(4) . .
Ag12 Ag14 Ag20 C221 173.6(4) . .
C221 Ag14 Ag20 O12 -109.6(7) . 3_565
C211 Ag14 Ag20 O12 52.1(7) . 3_565
C212 Ag14 Ag20 O12 15.7(7) . 3_565
Ag2 Ag14 Ag20 O12 -151.7(6) . 3_565
Ag12 Ag14 Ag20 O12 64.0(6) . 3_565
C221 Ag14 Ag20 O14 -160.8(4) . 3_565
C211 Ag14 Ag20 O14 0.9(4) . 3_565
C212 Ag14 Ag20 O14 -35.5(4) . 3_565
Ag2 Ag14 Ag20 O14 157.11(16) . 3_565
Ag12 Ag14 Ag20 O14 12.83(15) . 3_565
C221 Ag14 Ag20 C222 -16.3(4) . .
C211 Ag14 Ag20 C222 145.4(5) . .
C212 Ag14 Ag20 C222 108.9(5) . .
Ag2 Ag14 Ag20 C222 -58.4(3) . .
Ag12 Ag14 Ag20 C222 157.3(3) . .
C201 Ag12 Ag21 C211 -116.3(5) . .
O14 Ag12 Ag21 C211 85.8(5) 3_565 .
O20 Ag12 Ag21 C211 115.3(5) . .
Ag31 Ag12 Ag21 C211 -162.5(4) . .
Ag14 Ag12 Ag21 C211 45.0(4) . .
Ag3 Ag12 Ag21 C211 141.3(4) . .
C201 Ag12 Ag21 C171 43.1(6) . .
C211 Ag12 Ag21 C171 159.4(6) . .
O14 Ag12 Ag21 C171 -114.8(5) 3_565 .
O20 Ag12 Ag21 C171 -85.4(5) . .
Ag31 Ag12 Ag21 C171 -3.1(5) . .
Ag14 Ag12 Ag21 C171 -155.6(5) . .
Ag3 Ag12 Ag21 C171 -59.3(5) . .
C201 Ag12 Ag21 C172 14.7(13) . .
C211 Ag12 Ag21 C172 131.0(14) . .
O14 Ag12 Ag21 C172 -143.2(13) 3_565 .
O20 Ag12 Ag21 C172 -113.7(13) . .
Ag31 Ag12 Ag21 C172 -31.5(13) . .
Ag14 Ag12 Ag21 C172 176.1(13) . .
Ag3 Ag12 Ag21 C172 -87.7(13) . .
C201 Ag12 Ag21 Ag30 37.7(3) . .
C211 Ag12 Ag21 Ag30 154.0(4) . .
O14 Ag12 Ag21 Ag30 -120.2(3) 3_565 .
O20 Ag12 Ag21 Ag30 -90.75(17) . .
Ag31 Ag12 Ag21 Ag30 -8.48(4) . .
Ag14 Ag12 Ag21 Ag30 -160.96(4) . .
Ag3 Ag12 Ag21 Ag30 -64.71(5) . .
C121 Ag8 Ag22 C111 -119.5(6) . .
Ag26 Ag8 Ag22 C111 -144.2(5) . .
C111 Ag8 Ag22 C61 163.8(8) . .
C121 Ag8 Ag22 C61 44.3(7) . .
Ag26 Ag8 Ag22 C61 19.5(6) . .
C111 Ag8 Ag22 Ag27 172.6(5) . .
C121 Ag8 Ag22 Ag27 53.1(4) . .
Ag26 Ag8 Ag22 Ag27 28.40(4) . .
C111 Ag8 Ag22 Ag32 -130.5(5) . .
C121 Ag8 Ag22 Ag32 110.0(4) . .
Ag26 Ag8 Ag22 Ag32 85.28(7) . .
C111 Ag8 Ag22 Ag16 -41.6(5) . .
C121 Ag8 Ag22 Ag16 -161.1(4) . .
Ag26 Ag8 Ag22 Ag16 174.20(4) . .
C101 Ag16 Ag22 C111 159.3(9) . .
C112 Ag16 Ag22 C111 23.5(6) . .
Ag11 Ag16 Ag22 C111 -164.5(6) . .
C101 Ag16 Ag22 C61 3.9(9) . .
C111 Ag16 Ag22 C61 -155.4(8) . .
C112 Ag16 Ag22 C61 -131.9(6) . .
Ag11 Ag16 Ag22 C61 40.1(5) . .
C101 Ag16 Ag22 Ag8 -153.5(7) . .
C111 Ag16 Ag22 Ag8 47.2(6) . .
C112 Ag16 Ag22 Ag8 70.7(3) . .
Ag11 Ag16 Ag22 Ag8 -117.31(4) . .
C101 Ag16 Ag22 Ag27 -73.6(7) . .
C111 Ag16 Ag22 Ag27 127.1(6) . .
C112 Ag16 Ag22 Ag27 150.5(4) . .
Ag11 Ag16 Ag22 Ag27 -37.44(9) . .
C101 Ag16 Ag22 Ag32 -23.9(7) . .
C111 Ag16 Ag22 Ag32 176.8(6) . .
C112 Ag16 Ag22 Ag32 -159.8(3) . .
Ag11 Ag16 Ag22 Ag32 12.27(5) . .
C11 Ag23 Ag24 C31 -109.0(6) . .
O30 Ag23 Ag24 C31 37.8(4) . .
O32 Ag23 Ag24 C31 125.9(4) . .
O34 Ag23 Ag24 C31 78.7(4) . .
Ag34 Ag23 Ag24 C31 -54.1(4) . .
Ag27 Ag23 Ag24 C31 -155.4(4) . .
W2 Ag23 Ag24 C31 93.0(4) . .
Ag32 Ag23 Ag24 C31 -108.4(4) . .
C11 Ag23 Ag24 C41 103.4(6) . .
O30 Ag23 Ag24 C41 -109.8(4) . .
O32 Ag23 Ag24 C41 -21.7(4) . .
O34 Ag23 Ag24 C41 -69.0(4) . .
Ag34 Ag23 Ag24 C41 158.3(4) . .
Ag27 Ag23 Ag24 C41 57.0(4) . .
W2 Ag23 Ag24 C41 -54.6(4) . .
Ag32 Ag23 Ag24 C41 104.0(4) . .
O30 Ag23 Ag24 C11 146.7(5) . .
O32 Ag23 Ag24 C11 -125.1(5) . .
O34 Ag23 Ag24 C11 -172.4(5) . .
Ag34 Ag23 Ag24 C11 54.9(4) . .
Ag27 Ag23 Ag24 C11 -46.4(4) . .
W2 Ag23 Ag24 C11 -158.1(5) . .
Ag32 Ag23 Ag24 C11 0.6(4) . .
C11 Ag23 Ag24 Ag35 -86.0(4) . .
O30 Ag23 Ag24 Ag35 60.7(2) . .
O32 Ag23 Ag24 Ag35 148.86(17) . .
O34 Ag23 Ag24 Ag35 101.60(17) . .
Ag34 Ag23 Ag24 Ag35 -31.16(4) . .
Ag27 Ag23 Ag24 Ag35 -132.44(4) . .
W2 Ag23 Ag24 Ag35 115.92(10) . .
Ag32 Ag23 Ag24 Ag35 -85.43(6) . .
C11 Ag23 Ag24 Ag29 84.0(4) . .
O30 Ag23 Ag24 Ag29 -129.3(2) . .
O32 Ag23 Ag24 Ag29 -41.16(17) . .
O34 Ag23 Ag24 Ag29 -88.42(17) . .
Ag34 Ag23 Ag24 Ag29 138.81(4) . .
Ag27 Ag23 Ag24 Ag29 37.53(4) . .
W2 Ag23 Ag24 Ag29 -74.10(10) . .
Ag32 Ag23 Ag24 Ag29 84.55(6) . .
C11 Ag23 Ag24 Ag15 146.8(4) . .
O30 Ag23 Ag24 Ag15 -66.5(2) . .
O32 Ag23 Ag24 Ag15 21.68(18) . .
O34 Ag23 Ag24 Ag15 -25.58(17) . .
Ag34 Ag23 Ag24 Ag15 -158.34(4) . .
Ag27 Ag23 Ag24 Ag15 100.38(4) . .
W2 Ag23 Ag24 Ag15 -11.26(12) . .
Ag32 Ag23 Ag24 Ag15 147.39(5) . .
C11 Ag23 Ag24 Ag18 -144.5(4) . .
O30 Ag23 Ag24 Ag18 2.3(2) . .
O32 Ag23 Ag24 Ag18 90.40(17) . .
O34 Ag23 Ag24 Ag18 43.14(17) . .
Ag34 Ag23 Ag24 Ag18 -89.63(4) . .
Ag27 Ag23 Ag24 Ag18 169.09(4) . .
W2 Ag23 Ag24 Ag18 57.46(11) . .
Ag32 Ag23 Ag24 Ag18 -143.89(5) . .
C141 Ag15 Ag24 C31 -48.2(9) . .
C41 Ag15 Ag24 C31 113.5(6) . .
Ag17 Ag15 Ag24 C31 -54.9(4) . .
Ag7 Ag15 Ag24 C31 -152.1(4) . .
Ag29 Ag15 Ag24 C31 166.0(4) . .
C141 Ag15 Ag24 C41 -161.7(10) . .
Ag17 Ag15 Ag24 C41 -168.4(5) . .
Ag7 Ag15 Ag24 C41 94.4(5) . .
Ag29 Ag15 Ag24 C41 52.5(5) . .
C141 Ag15 Ag24 C11 107.3(9) . .
C41 Ag15 Ag24 C11 -91.1(7) . .
Ag17 Ag15 Ag24 C11 100.6(4) . .
Ag7 Ag15 Ag24 C11 3.4(4) . .
Ag29 Ag15 Ag24 C11 -38.6(4) . .
C141 Ag15 Ag24 Ag35 -10.6(8) . .
C41 Ag15 Ag24 Ag35 151.0(5) . .
Ag17 Ag15 Ag24 Ag35 -17.32(8) . .
Ag7 Ag15 Ag24 Ag35 -114.52(9) . .
Ag29 Ag15 Ag24 Ag35 -156.50(7) . .
C141 Ag15 Ag24 Ag29 145.9(8) . .
C41 Ag15 Ag24 Ag29 -52.5(5) . .
Ag17 Ag15 Ag24 Ag29 139.17(5) . .
Ag7 Ag15 Ag24 Ag29 41.98(8) . .
C141 Ag15 Ag24 Ag23 75.1(8) . .
C41 Ag15 Ag24 Ag23 -123.3(5) . .
Ag17 Ag15 Ag24 Ag23 68.38(5) . .
Ag7 Ag15 Ag24 Ag23 -28.82(9) . .
Ag29 Ag15 Ag24 Ag23 -70.79(4) . .
C141 Ag15 Ag24 Ag18 -17.5(8) . .
C41 Ag15 Ag24 Ag18 144.2(5) . .
Ag17 Ag15 Ag24 Ag18 -24.15(4) . .
Ag7 Ag15 Ag24 Ag18 -121.34(8) . .
Ag29 Ag15 Ag24 Ag18 -163.32(4) . .
C151 Ag18 Ag24 C31 156.0(9) . .
C32 Ag18 Ag24 C31 18.2(7) . .
Ag17 Ag18 Ag24 C31 153.0(6) . .
Ag35 Ag18 Ag24 C31 -56.6(6) . .
Ag19 Ag18 Ag24 C31 -122.7(6) . .
C151 Ag18 Ag24 C41 51.7(8) . .
C31 Ag18 Ag24 C41 -104.3(7) . .
C32 Ag18 Ag24 C41 -86.1(6) . .
Ag17 Ag18 Ag24 C41 48.7(4) . .
Ag35 Ag18 Ag24 C41 -161.0(4) . .
Ag19 Ag18 Ag24 C41 133.0(4) . .
C151 Ag18 Ag24 C11 -104.5(8) . .
C31 Ag18 Ag24 C11 99.5(7) . .
C32 Ag18 Ag24 C11 117.7(6) . .
Ag17 Ag18 Ag24 C11 -107.4(4) . .
Ag35 Ag18 Ag24 C11 42.9(4) . .
Ag19 Ag18 Ag24 C11 -23.2(4) . .
C151 Ag18 Ag24 Ag35 -147.4(7) . .
C31 Ag18 Ag24 Ag35 56.6(6) . .
C32 Ag18 Ag24 Ag35 74.9(4) . .
Ag17 Ag18 Ag24 Ag35 -150.33(5) . .
Ag19 Ag18 Ag24 Ag35 -66.07(7) . .
C151 Ag18 Ag24 Ag29 5.7(7) . .
C31 Ag18 Ag24 Ag29 -150.3(6) . .
C32 Ag18 Ag24 Ag29 -132.1(4) . .
Ag17 Ag18 Ag24 Ag29 2.75(8) . .
Ag35 Ag18 Ag24 Ag29 153.07(7) . .
Ag19 Ag18 Ag24 Ag29 87.01(9) . .
C151 Ag18 Ag24 Ag23 -73.2(7) . .
C31 Ag18 Ag24 Ag23 130.8(6) . .
C32 Ag18 Ag24 Ag23 149.0(4) . .
Ag17 Ag18 Ag24 Ag23 -76.15(5) . .
Ag35 Ag18 Ag24 Ag23 74.17(5) . .
Ag19 Ag18 Ag24 Ag23 8.11(8) . .
C151 Ag18 Ag24 Ag15 26.5(7) . .
C31 Ag18 Ag24 Ag15 -129.5(6) . .
C32 Ag18 Ag24 Ag15 -111.3(4) . .
Ag17 Ag18 Ag24 Ag15 23.52(4) . .
Ag35 Ag18 Ag24 Ag15 173.85(5) . .
Ag19 Ag18 Ag24 Ag15 107.79(7) . .
C81 Ag10 Ag25 C71 -41.4(6) . .
C91 Ag10 Ag25 C71 -155.8(6) . .
Ag9 Ag10 Ag25 C71 -151.7(5) . .
C81 Ag10 Ag25 C91 114.4(5) . .
Ag9 Ag10 Ag25 C91 4.1(4) . .
C81 Ag10 Ag25 F51B 156.1(14) . .
C91 Ag10 Ag25 F51B 41.7(14) . .
Ag9 Ag10 Ag25 F51B 45.8(14) . .
C81 Ag10 Ag25 Ag32 -97.5(4) . .
C91 Ag10 Ag25 Ag32 148.2(4) . .
Ag9 Ag10 Ag25 Ag32 152.25(5) . .
C81 Ag10 Ag25 Ag11 155.3(4) . .
C91 Ag10 Ag25 Ag11 41.0(4) . .
Ag9 Ag10 Ag25 Ag11 45.07(4) . .
C81 Ag10 Ag25 Ag34 -51.9(4) . .
C91 Ag10 Ag25 Ag34 -166.3(4) . .
Ag9 Ag10 Ag25 Ag34 -162.20(4) . .
C101 Ag11 Ag25 C71 -1.7(9) . .
C91 Ag11 Ag25 C71 160.2(8) . .
C92 Ag11 Ag25 C71 134.2(8) . .
Ag16 Ag11 Ag25 C71 -34.1(7) . .
C101 Ag11 Ag25 C91 -161.9(7) . .
C92 Ag11 Ag25 C91 -26.0(5) . .
Ag16 Ag11 Ag25 C91 165.8(4) . .
C101 Ag11 Ag25 F51B -25.6(12) . .
C91 Ag11 Ag25 F51B 136.3(11) . .
C92 Ag11 Ag25 F51B 110.3(11) . .
Ag16 Ag11 Ag25 F51B -58.0(10) . .
C101 Ag11 Ag25 Ag10 153.8(5) . .
C91 Ag11 Ag25 Ag10 -44.3(4) . .
C92 Ag11 Ag25 Ag10 -70.3(3) . .
Ag16 Ag11 Ag25 Ag10 121.45(4) . .
C101 Ag11 Ag25 Ag32 27.7(5) . .
C91 Ag11 Ag25 Ag32 -170.4(4) . .
C92 Ag11 Ag25 Ag32 163.6(3) . .
Ag16 Ag11 Ag25 Ag32 -4.68(5) . .
C101 Ag11 Ag25 Ag34 82.1(5) . .
C91 Ag11 Ag25 Ag34 -116.0(4) . .
C92 Ag11 Ag25 Ag34 -142.0(3) . .
Ag16 Ag11 Ag25 Ag34 49.74(9) . .
C111 Ag8 Ag26 C121 117.3(6) . .
Ag22 Ag8 Ag26 C121 144.9(4) . .
C111 Ag8 Ag26 C51 -47.1(7) . .
C121 Ag8 Ag26 C51 -164.4(7) . .
Ag22 Ag8 Ag26 C51 -19.5(6) . .
C111 Ag8 Ag26 Ag29 -108.9(4) . .
C121 Ag8 Ag26 Ag29 133.8(4) . .
Ag22 Ag8 Ag26 Ag29 -81.30(6) . .
C111 Ag8 Ag26 Ag27 -56.1(4) . .
C121 Ag8 Ag26 Ag27 -173.4(4) . .
Ag22 Ag8 Ag26 Ag27 -28.51(4) . .
C111 Ag8 Ag26 Ag4 158.9(4) . .
C121 Ag8 Ag26 Ag4 41.6(4) . .
Ag22 Ag8 Ag26 Ag4 -173.53(4) . .
C131 Ag4 Ag26 C121 -166.7(6) . .
C132 Ag4 Ag26 C121 -140.8(6) . .
C122 Ag4 Ag26 C121 -9.0(6) . .
C121 Ag4 Ag26 C51 158.1(7) . .
C131 Ag4 Ag26 C51 -8.5(6) . .
C132 Ag4 Ag26 C51 17.3(6) . .
C122 Ag4 Ag26 C51 149.2(6) . .
C121 Ag4 Ag26 Ag29 -172.1(5) . .
C131 Ag4 Ag26 Ag29 21.2(4) . .
C132 Ag4 Ag26 Ag29 47.1(3) . .
C122 Ag4 Ag26 Ag29 179.0(3) . .
C121 Ag4 Ag26 Ag8 -44.8(5) . .
C131 Ag4 Ag26 Ag8 148.5(4) . .
C132 Ag4 Ag26 Ag8 174.4(3) . .
C122 Ag4 Ag26 Ag8 -53.8(3) . .
C121 Ag4 Ag26 Ag27 -126.4(5) . .
C131 Ag4 Ag26 Ag27 66.9(4) . .
C132 Ag4 Ag26 Ag27 92.8(3) . .
C122 Ag4 Ag26 Ag27 -135.4(3) . .
C11 Ag23 Ag27 C61 104.8(6) . .
O30 Ag23 Ag27 C61 -43.9(5) . .
O32 Ag23 Ag27 C61 -86.0(4) . .
O34 Ag23 Ag27 C61 -134.7(4) . .
Ag24 Ag23 Ag27 C61 149.8(4) . .
Ag34 Ag23 Ag27 C61 54.2(4) . .
W2 Ag23 Ag27 C61 -55.6(4) . .
Ag32 Ag23 Ag27 C61 13.4(4) . .
C11 Ag23 Ag27 C51 -95.5(6) . .
O30 Ag23 Ag27 C51 115.8(4) . .
O32 Ag23 Ag27 C51 73.7(4) . .
O34 Ag23 Ag27 C51 24.9(4) . .
Ag24 Ag23 Ag27 C51 -50.5(4) . .
Ag34 Ag23 Ag27 C51 -146.2(4) . .
W2 Ag23 Ag27 C51 104.1(4) . .
Ag32 Ag23 Ag27 C51 173.0(4) . .
O30 Ag23 Ag27 C11 -148.7(5) . .
O32 Ag23 Ag27 C11 169.2(5) . .
O34 Ag23 Ag27 C11 120.5(5) . .
Ag24 Ag23 Ag27 C11 45.0(4) . .
Ag34 Ag23 Ag27 C11 -50.6(4) . .
W2 Ag23 Ag27 C11 -160.4(4) . .
Ag32 Ag23 Ag27 C11 -91.4(4) . .
C11 Ag23 Ag27 Ag29 -83.0(4) . .
O30 Ag23 Ag27 Ag29 128.3(2) . .
O32 Ag23 Ag27 Ag29 86.22(17) . .
O34 Ag23 Ag27 Ag29 37.5(2) . .
Ag24 Ag23 Ag27 Ag29 -37.96(4) . .
Ag34 Ag23 Ag27 Ag29 -133.62(5) . .
W2 Ag23 Ag27 Ag29 116.61(4) . .
Ag32 Ag23 Ag27 Ag29 -174.41(5) . .
C11 Ag23 Ag27 Ag26 -139.0(4) . .
O30 Ag23 Ag27 Ag26 72.3(2) . .
O32 Ag23 Ag27 Ag26 30.18(17) . .
O34 Ag23 Ag27 Ag26 -18.6(2) . .
Ag24 Ag23 Ag27 Ag26 -94.00(4) . .
Ag34 Ag23 Ag27 Ag26 170.34(5) . .
W2 Ag23 Ag27 Ag26 60.57(5) . .
Ag32 Ag23 Ag27 Ag26 129.55(5) . .
C11 Ag23 Ag27 Ag32 91.4(4) . .
O30 Ag23 Ag27 Ag32 -57.3(2) . .
O32 Ag23 Ag27 Ag32 -99.37(17) . .
O34 Ag23 Ag27 Ag32 -148.1(2) . .
Ag24 Ag23 Ag27 Ag32 136.45(4) . .
Ag34 Ag23 Ag27 Ag32 40.79(4) . .
W2 Ag23 Ag27 Ag32 -68.98(4) . .
C11 Ag23 Ag27 Ag22 146.3(4) . .
O30 Ag23 Ag27 Ag22 -2.4(2) . .
O32 Ag23 Ag27 Ag22 -44.47(17) . .
O34 Ag23 Ag27 Ag22 -93.2(2) . .
Ag24 Ag23 Ag27 Ag22 -168.65(4) . .
Ag34 Ag23 Ag27 Ag22 95.69(5) . .
W2 Ag23 Ag27 Ag22 -14.08(4) . .
Ag32 Ag23 Ag27 Ag22 54.90(4) . .
C121 Ag26 Ag27 C61 43.7(7) . .
C51 Ag26 Ag27 C61 -120.0(6) . .
Ag29 Ag26 Ag27 C61 -175.5(4) . .
Ag8 Ag26 Ag27 C61 52.4(4) . .
Ag4 Ag26 Ag27 C61 127.7(4) . .
C121 Ag26 Ag27 C51 163.7(7) . .
Ag29 Ag26 Ag27 C51 -55.5(5) . .
Ag8 Ag26 Ag27 C51 172.4(5) . .
Ag4 Ag26 Ag27 C51 -112.3(5) . .
C121 Ag26 Ag27 C11 -109.0(7) . .
C51 Ag26 Ag27 C11 87.3(6) . .
Ag29 Ag26 Ag27 C11 31.8(4) . .
Ag8 Ag26 Ag27 C11 -100.3(4) . .
Ag4 Ag26 Ag27 C11 -25.0(4) . .
C121 Ag26 Ag27 Ag29 -140.8(6) . .
C51 Ag26 Ag27 Ag29 55.5(5) . .
Ag8 Ag26 Ag27 Ag29 -132.11(4) . .
Ag4 Ag26 Ag27 Ag29 -56.83(8) . .
C121 Ag26 Ag27 Ag23 -72.7(6) . .
C51 Ag26 Ag27 Ag23 123.5(5) . .
Ag29 Ag26 Ag27 Ag23 68.04(4) . .
Ag8 Ag26 Ag27 Ag23 -64.08(5) . .
Ag4 Ag26 Ag27 Ag23 11.20(10) . .
C121 Ag26 Ag27 Ag32 -3.4(6) . .
C51 Ag26 Ag27 Ag32 -167.1(5) . .
Ag29 Ag26 Ag27 Ag32 137.42(6) . .
Ag8 Ag26 Ag27 Ag32 5.30(7) . .
Ag4 Ag26 Ag27 Ag32 80.58(10) . .
C121 Ag26 Ag27 Ag22 18.5(6) . .
C51 Ag26 Ag27 Ag22 -145.2(5) . .
Ag29 Ag26 Ag27 Ag22 159.28(4) . .
Ag8 Ag26 Ag27 Ag22 27.16(3) . .
Ag4 Ag26 Ag27 Ag22 102.44(8) . .
C111 Ag22 Ag27 C61 -162.5(8) . .
Ag8 Ag22 Ag27 C61 -172.7(5) . .
Ag32 Ag22 Ag27 C61 54.8(5) . .
Ag16 Ag22 Ag27 C61 115.3(5) . .
C111 Ag22 Ag27 C51 -43.7(7) . .
C61 Ag22 Ag27 C51 118.8(6) . .
Ag8 Ag22 Ag27 C51 -53.9(3) . .
Ag32 Ag22 Ag27 C51 173.5(3) . .
Ag16 Ag22 Ag27 C51 -126.0(3) . .
C111 Ag22 Ag27 C11 111.7(7) . .
C61 Ag22 Ag27 C11 -85.8(6) . .
Ag8 Ag22 Ag27 C11 101.6(3) . .
Ag32 Ag22 Ag27 C11 -31.0(3) . .
Ag16 Ag22 Ag27 C11 29.5(3) . .
C111 Ag22 Ag27 Ag29 5.7(7) . .
C61 Ag22 Ag27 Ag29 168.1(5) . .
Ag8 Ag22 Ag27 Ag29 -4.52(7) . .
Ag32 Ag22 Ag27 Ag29 -137.07(6) . .
Ag16 Ag22 Ag27 Ag29 -76.60(10) . .
C111 Ag22 Ag27 Ag23 83.0(7) . .
C61 Ag22 Ag27 Ag23 -114.6(5) . .
Ag8 Ag22 Ag27 Ag23 72.78(4) . .
Ag32 Ag22 Ag27 Ag23 -59.77(4) . .
Ag16 Ag22 Ag27 Ag23 0.70(9) . .
C111 Ag22 Ag27 Ag26 -18.4(7) . .
C61 Ag22 Ag27 Ag26 144.1(5) . .
Ag8 Ag22 Ag27 Ag26 -28.55(4) . .
Ag32 Ag22 Ag27 Ag26 -161.10(4) . .
Ag16 Ag22 Ag27 Ag26 -100.63(8) . .
C111 Ag22 Ag27 Ag32 142.7(7) . .
C61 Ag22 Ag27 Ag32 -54.8(5) . .
Ag8 Ag22 Ag27 Ag32 132.55(4) . .
Ag16 Ag22 Ag27 Ag32 60.47(8) . .
C161 Ag1 Ag28 C21 13.6(15) . .
C81 Ag1 Ag28 C21 -147.2(15) . .
Ag19 Ag1 Ag28 C21 44.2(14) . .
C161 Ag1 Ag28 C81 160.8(7) . .
Ag19 Ag1 Ag28 C81 -168.6(5) . .
C161 Ag1 Ag28 C82 144.0(6) . .
C81 Ag1 Ag28 C82 -16.8(6) . .
Ag19 Ag1 Ag28 C82 174.6(3) . .
C161 Ag1 Ag28 Ag35 -33.4(5) . .
C81 Ag1 Ag28 Ag35 165.8(5) . .
Ag19 Ag1 Ag28 Ag35 -2.81(7) . .
C161 Ag1 Ag28 Ag34 -128.3(5) . .
C81 Ag1 Ag28 Ag34 70.8(5) . .
Ag19 Ag1 Ag28 Ag34 -97.75(9) . .
C61 Ag27 Ag29 C51 -29.5(19) . .
C11 Ag27 Ag29 C51 150.8(5) . .
Ag23 Ag27 Ag29 C51 -165.1(4) . .
Ag26 Ag27 Ag29 C51 -53.4(4) . .
Ag32 Ag27 Ag29 C51 -173.8(4) . .
Ag22 Ag27 Ag29 C51 -80.1(4) . .
C61 Ag27 Ag29 C41 -169.1(19) . .
C51 Ag27 Ag29 C41 -139.6(7) . .
C11 Ag27 Ag29 C41 11.2(6) . .
Ag23 Ag27 Ag29 C41 55.2(5) . .
Ag26 Ag27 Ag29 C41 167.0(5) . .
Ag32 Ag27 Ag29 C41 46.6(5) . .
Ag22 Ag27 Ag29 C41 140.3(5) . .
C61 Ag27 Ag29 O33 79.2(18) . .
C51 Ag27 Ag29 O33 108.7(5) . .
C11 Ag27 Ag29 O33 -100.5(3) . .
Ag23 Ag27 Ag29 O33 -56.44(17) . .
Ag26 Ag27 Ag29 O33 55.29(17) . .
Ag32 Ag27 Ag29 O33 -65.11(19) . .
Ag22 Ag27 Ag29 O33 28.64(18) . .
C61 Ag27 Ag29 Ag24 173.7(18) . .
C51 Ag27 Ag29 Ag24 -156.8(4) . .
C11 Ag27 Ag29 Ag24 -6.0(3) . .
Ag23 Ag27 Ag29 Ag24 38.03(3) . .
Ag26 Ag27 Ag29 Ag24 149.76(4) . .
Ag32 Ag27 Ag29 Ag24 29.36(9) . .
Ag22 Ag27 Ag29 Ag24 123.11(6) . .
C61 Ag27 Ag29 Ag26 24.0(18) . .
C51 Ag27 Ag29 Ag26 53.4(4) . .
C11 Ag27 Ag29 Ag26 -155.8(3) . .
Ag23 Ag27 Ag29 Ag26 -111.73(4) . .
Ag32 Ag27 Ag29 Ag26 -120.40(8) . .
Ag22 Ag27 Ag29 Ag26 -26.65(6) . .
C61 Ag27 Ag29 Ag15 133.6(18) . .
C51 Ag27 Ag29 Ag15 163.1(4) . .
C11 Ag27 Ag29 Ag15 -46.1(3) . .
Ag23 Ag27 Ag29 Ag15 -2.06(7) . .
Ag26 Ag27 Ag29 Ag15 109.67(7) . .
Ag32 Ag27 Ag29 Ag15 -10.72(12) . .
Ag22 Ag27 Ag29 Ag15 83.03(9) . .
C31 Ag24 Ag29 C51 148.4(9) . .
C41 Ag24 Ag29 C51 140.1(6) . .
C11 Ag24 Ag29 C51 -18.0(6) . .
Ag35 Ag24 Ag29 C51 -38.8(5) . .
Ag23 Ag24 Ag29 C51 -62.6(5) . .
Ag15 Ag24 Ag29 C51 -171.0(5) . .
Ag18 Ag24 Ag29 C51 -150.1(5) . .
C31 Ag24 Ag29 C41 8.4(9) . .
C11 Ag24 Ag29 C41 -158.0(5) . .
Ag35 Ag24 Ag29 C41 -178.8(4) . .
Ag23 Ag24 Ag29 C41 157.3(4) . .
Ag15 Ag24 Ag29 C41 48.9(4) . .
Ag18 Ag24 Ag29 C41 69.8(4) . .
C31 Ag24 Ag29 O33 -88.1(8) . .
C41 Ag24 Ag29 O33 -96.5(5) . .
C11 Ag24 Ag29 O33 105.5(3) . .
Ag35 Ag24 Ag29 O33 84.7(2) . .
Ag23 Ag24 Ag29 O33 60.84(18) . .
Ag15 Ag24 Ag29 O33 -47.60(18) . .
Ag18 Ag24 Ag29 O33 -26.66(19) . .
C31 Ag24 Ag29 Ag27 172.7(8) . .
C41 Ag24 Ag29 Ag27 164.3(4) . .
C11 Ag24 Ag29 Ag27 6.2(3) . .
Ag35 Ag24 Ag29 Ag27 -14.55(11) . .
Ag23 Ag24 Ag29 Ag27 -38.39(3) . .
Ag15 Ag24 Ag29 Ag27 -146.83(4) . .
Ag18 Ag24 Ag29 Ag27 -125.88(6) . .
C31 Ag24 Ag29 Ag26 -144.3(8) . .
C41 Ag24 Ag29 Ag26 -152.7(4) . .
C11 Ag24 Ag29 Ag26 49.3(3) . .
Ag35 Ag24 Ag29 Ag26 28.49(14) . .
Ag23 Ag24 Ag29 Ag26 4.65(7) . .
Ag15 Ag24 Ag29 Ag26 -103.79(7) . .
Ag18 Ag24 Ag29 Ag26 -82.85(9) . .
C31 Ag24 Ag29 Ag15 -40.5(8) . .
C41 Ag24 Ag29 Ag15 -48.9(4) . .
C11 Ag24 Ag29 Ag15 153.1(3) . .
Ag35 Ag24 Ag29 Ag15 132.28(11) . .
Ag23 Ag24 Ag29 Ag15 108.44(4) . .
Ag18 Ag24 Ag29 Ag15 20.95(6) . .
C121 Ag26 Ag29 C51 -160.2(8) . .
Ag8 Ag26 Ag29 C51 129.0(5) . .
Ag27 Ag26 Ag29 C51 58.8(5) . .
Ag4 Ag26 Ag29 C51 -150.5(5) . .
C121 Ag26 Ag29 C41 -13.1(12) . .
C51 Ag26 Ag29 C41 147.1(12) . .
Ag8 Ag26 Ag29 C41 -83.9(11) . .
Ag27 Ag26 Ag29 C41 -154.0(11) . .
Ag4 Ag26 Ag29 C41 -3.4(11) . .
C121 Ag26 Ag29 O33 24.3(7) . .
C51 Ag26 Ag29 O33 -175.4(5) . .
Ag8 Ag26 Ag29 O33 -46.5(2) . .
Ag27 Ag26 Ag29 O33 -116.60(19) . .
Ag4 Ag26 Ag29 O33 34.08(19) . .
C121 Ag26 Ag29 Ag27 140.9(6) . .
C51 Ag26 Ag29 Ag27 -58.8(5) . .
Ag8 Ag26 Ag29 Ag27 70.14(6) . .
Ag4 Ag26 Ag29 Ag27 150.68(4) . .
C121 Ag26 Ag29 Ag24 90.2(6) . .
C51 Ag26 Ag29 Ag24 -109.5(5) . .
Ag8 Ag26 Ag29 Ag24 19.45(10) . .
Ag27 Ag26 Ag29 Ag24 -50.69(6) . .
Ag4 Ag26 Ag29 Ag24 99.99(7) . .
C121 Ag26 Ag29 Ag15 14.1(6) . .
C51 Ag26 Ag29 Ag15 174.3(5) . .
Ag8 Ag26 Ag29 Ag15 -56.73(8) . .
Ag27 Ag26 Ag29 Ag15 -126.87(6) . .
Ag4 Ag26 Ag29 Ag15 23.81(7) . .
C141 Ag15 Ag29 C51 -7.4(18) . .
C41 Ag15 Ag29 C51 -146.8(18) . .
Ag17 Ag15 Ag29 C51 74.1(17) . .
Ag24 Ag15 Ag29 C51 149.6(17) . .
Ag7 Ag15 Ag29 C51 -7.8(17) . .
C141 Ag15 Ag29 C41 139.4(8) . .
Ag17 Ag15 Ag29 C41 -139.2(6) . .
Ag24 Ag15 Ag29 C41 -63.6(6) . .
Ag7 Ag15 Ag29 C41 138.9(6) . .
C141 Ag15 Ag29 O33 -36.7(6) . .
C41 Ag15 Ag29 O33 -176.1(6) . .
Ag17 Ag15 Ag29 O33 44.7(2) . .
Ag24 Ag15 Ag29 O33 120.3(2) . .
Ag7 Ag15 Ag29 O33 -37.2(2) . .
C141 Ag15 Ag29 Ag27 -107.0(6) . .
C41 Ag15 Ag29 Ag27 113.6(6) . .
Ag17 Ag15 Ag29 Ag27 -25.51(11) . .
Ag24 Ag15 Ag29 Ag27 50.02(6) . .
Ag7 Ag15 Ag29 Ag27 -107.42(7) . .
C141 Ag15 Ag29 Ag24 -157.0(6) . .
C41 Ag15 Ag29 Ag24 63.6(6) . .
Ag17 Ag15 Ag29 Ag24 -75.53(7) . .
Ag7 Ag15 Ag29 Ag24 -157.44(5) . .
C141 Ag15 Ag29 Ag26 -25.8(6) . .
C41 Ag15 Ag29 Ag26 -165.2(6) . .
Ag17 Ag15 Ag29 Ag26 55.69(10) . .
Ag24 Ag15 Ag29 Ag26 131.22(6) . .
Ag7 Ag15 Ag29 Ag26 -26.22(6) . .
C171 Ag9 Ag30 C181 -164.3(10) . .
C91 Ag9 Ag30 C181 -4.1(10) . .
C92 Ag9 Ag30 C181 -31.6(10) . .
O9 Ag9 Ag30 C181 92.6(9) . .
Ag10 Ag9 Ag30 C181 90.6(9) . .
C91 Ag9 Ag30 C171 160.3(6) . .
C92 Ag9 Ag30 C171 132.8(5) . .
O9 Ag9 Ag30 C171 -103.1(5) . .
Ag10 Ag9 Ag30 C171 -105.1(4) . .
C171 Ag9 Ag30 Ag31 111.0(4) . .
C91 Ag9 Ag30 Ag31 -88.7(4) . .
C92 Ag9 Ag30 Ag31 -116.2(3) . .
O9 Ag9 Ag30 Ag31 7.90(16) . .
Ag10 Ag9 Ag30 Ag31 5.90(12) . .
C171 Ag9 Ag30 Ag21 40.6(4) . .
C91 Ag9 Ag30 Ag21 -159.2(4) . .
C92 Ag9 Ag30 Ag21 173.3(3) . .
O9 Ag9 Ag30 Ag21 -62.54(16) . .
Ag10 Ag9 Ag30 Ag21 -64.54(9) . .
C211 Ag21 Ag30 C181 14.5(10) . .
C171 Ag21 Ag30 C181 165.1(10) . .
C172 Ag21 Ag30 C181 153.9(9) . .
Ag12 Ag21 Ag30 C181 -20.4(8) . .
C211 Ag21 Ag30 C171 -150.5(7) . .
C172 Ag21 Ag30 C171 -11.1(6) . .
Ag12 Ag21 Ag30 C171 174.6(5) . .
C211 Ag21 Ag30 Ag9 168.0(6) . .
C171 Ag21 Ag30 Ag9 -41.5(5) . .
C172 Ag21 Ag30 Ag9 -52.6(3) . .
Ag12 Ag21 Ag30 Ag9 133.12(4) . .
C211 Ag21 Ag30 Ag31 43.1(6) . .
C171 Ag21 Ag30 Ag31 -166.4(5) . .
C172 Ag21 Ag30 Ag31 -177.5(3) . .
Ag12 Ag21 Ag30 Ag31 8.18(4) . .
C211 Ag12 Ag31 C201 78.9(6) . .
O14 Ag12 Ag31 C201 -119.0(5) 3_565 .
O20 Ag12 Ag31 C201 168.1(5) . .
Ag21 Ag12 Ag31 C201 95.6(4) . .
Ag14 Ag12 Ag31 C201 143.4(4) . .
Ag3 Ag12 Ag31 C201 -147.3(4) . .
C201 Ag12 Ag31 O22 -172.6(5) . .
C211 Ag12 Ag31 O22 -93.7(4) . .
O14 Ag12 Ag31 O22 68.4(2) 3_565 .
O20 Ag12 Ag31 O22 -4.5(2) . .
Ag21 Ag12 Ag31 O22 -76.95(18) . .
Ag14 Ag12 Ag31 O22 -29.2(2) . .
Ag3 Ag12 Ag31 O22 40.15(18) . .
C201 Ag12 Ag31 O16 109.1(5) . 3_565
C211 Ag12 Ag31 O16 -172.0(4) . 3_565
O14 Ag12 Ag31 O16 -9.8(2) 3_565 3_565
O20 Ag12 Ag31 O16 -82.8(2) . 3_565
Ag21 Ag12 Ag31 O16 -155.23(17) . 3_565
Ag14 Ag12 Ag31 O16 -107.43(18) . 3_565
Ag3 Ag12 Ag31 O16 -38.13(17) . 3_565
C201 Ag12 Ag31 Ag30 -87.0(4) . .
C211 Ag12 Ag31 Ag30 -8.2(4) . .
O14 Ag12 Ag31 Ag30 154.02(17) 3_565 .
O20 Ag12 Ag31 Ag30 81.04(16) . .
Ag21 Ag12 Ag31 Ag30 8.62(4) . .
Ag14 Ag12 Ag31 Ag30 56.41(9) . .
Ag3 Ag12 Ag31 Ag30 125.72(4) . .
C201 Ag12 Ag31 Ag33 -120.3(5) . .
C211 Ag12 Ag31 Ag33 -41.5(4) . .
O14 Ag12 Ag31 Ag33 120.7(2) 3_565 .
O20 Ag12 Ag31 Ag33 47.7(2) . .
Ag21 Ag12 Ag31 Ag33 -24.68(18) . .
Ag14 Ag12 Ag31 Ag33 23.1(2) . .
Ag3 Ag12 Ag31 Ag33 92.42(18) . .
C201 Ag12 Ag31 Ag3 147.3(4) . .
C211 Ag12 Ag31 Ag3 -133.9(4) . .
O14 Ag12 Ag31 Ag3 28.30(17) 3_565 .
O20 Ag12 Ag31 Ag3 -44.69(16) . .
Ag21 Ag12 Ag31 Ag3 -117.10(4) . .
Ag14 Ag12 Ag31 Ag3 -69.31(8) . .
C181 Ag30 Ag31 C201 102.0(6) . .
C171 Ag30 Ag31 C201 -69.9(5) . .
Ag9 Ag30 Ag31 C201 -127.8(4) . .
Ag21 Ag30 Ag31 C201 -57.9(4) . .
C181 Ag30 Ag31 O22 -106.0(5) . .
C171 Ag30 Ag31 O22 82.1(4) . .
Ag9 Ag30 Ag31 O22 24.19(19) . .
Ag21 Ag30 Ag31 O22 94.15(19) . .
C181 Ag30 Ag31 O16 -64.9(6) . 3_565
C171 Ag30 Ag31 O16 123.2(6) . 3_565
Ag9 Ag30 Ag31 O16 65.3(4) . 3_565
Ag21 Ag30 Ag31 O16 135.3(4) . 3_565
C181 Ag30 Ag31 Ag12 151.7(5) . .
C171 Ag30 Ag31 Ag12 -20.2(4) . .
Ag9 Ag30 Ag31 Ag12 -78.04(6) . .
Ag21 Ag30 Ag31 Ag12 -8.08(4) . .
C181 Ag30 Ag31 Ag33 -38.6(5) . .
C171 Ag30 Ag31 Ag33 149.5(4) . .
Ag9 Ag30 Ag31 Ag33 91.62(5) . .
Ag21 Ag30 Ag31 Ag33 161.57(4) . .
C181 Ag30 Ag31 Ag3 -141.8(5) . .
C171 Ag30 Ag31 Ag3 46.3(4) . .
Ag9 Ag30 Ag31 Ag3 -11.55(8) . .
Ag21 Ag30 Ag31 Ag3 58.40(5) . .
O35 Ag3 Ag31 C201 -5.2(13) . .
O35 Ag3 Ag31 C201 -145.5(4) 3_565 .
O20 Ag3 Ag31 C201 73.5(4) . .
O22 Ag3 Ag31 C201 154.2(4) . .
Ag12 Ag3 Ag31 C201 26.1(4) . .
O35 Ag3 Ag31 O22 -159.5(12) . .
O35 Ag3 Ag31 O22 60.3(3) 3_565 .
O20 Ag3 Ag31 O22 -80.7(3) . .
Ag12 Ag3 Ag31 O22 -128.2(2) . .
O35 Ag3 Ag31 O16 100.4(12) . 3_565
O35 Ag3 Ag31 O16 -39.8(3) 3_565 3_565
O20 Ag3 Ag31 O16 179.2(2) . 3_565
O22 Ag3 Ag31 O16 -100.1(3) . 3_565
Ag12 Ag3 Ag31 O16 131.71(18) . 3_565
O35 Ag3 Ag31 Ag12 -31.3(12) . .
O35 Ag3 Ag31 Ag12 -171.51(19) 3_565 .
O20 Ag3 Ag31 Ag12 47.44(15) . .
O22 Ag3 Ag31 Ag12 128.2(2) . .
O35 Ag3 Ag31 Ag30 -112.9(12) . .
O35 Ag3 Ag31 Ag30 106.89(19) 3_565 .
O20 Ag3 Ag31 Ag30 -34.16(15) . .
O22 Ag3 Ag31 Ag30 46.6(2) . .
Ag12 Ag3 Ag31 Ag30 -81.60(5) . .
O35 Ag3 Ag31 Ag33 167.9(12) . .
O35 Ag3 Ag31 Ag33 27.73(19) 3_565 .
O20 Ag3 Ag31 Ag33 -113.31(15) . .
O22 Ag3 Ag31 Ag33 -32.6(2) . .
Ag12 Ag3 Ag31 Ag33 -160.75(5) . .
C91 Ag25 Ag32 C71 -173.8(9) . .
F51B Ag25 Ag32 C71 -111.8(9) . .
Ag10 Ag25 Ag32 C71 107.9(5) . .
Ag11 Ag25 Ag32 C71 -157.0(5) . .
Ag34 Ag25 Ag32 C71 50.6(5) . .
C71 Ag25 Ag32 C61 153.5(10) . .
C91 Ag25 Ag32 C61 -20.3(11) . .
F51B Ag25 Ag32 C61 41.7(11) . .
Ag10 Ag25 Ag32 C61 -98.6(8) . .
Ag11 Ag25 Ag32 C61 -3.5(8) . .
Ag34 Ag25 Ag32 C61 -155.9(8) . .
C71 Ag25 Ag32 Ag27 -120.8(5) . .
C91 Ag25 Ag32 Ag27 65.4(7) . .
F51B Ag25 Ag32 Ag27 127.4(7) . .
Ag10 Ag25 Ag32 Ag27 -12.90(11) . .
Ag11 Ag25 Ag32 Ag27 82.26(8) . .
Ag34 Ag25 Ag32 Ag27 -70.19(8) . .
C71 Ag25 Ag32 Ag34 -50.6(5) . .
C91 Ag25 Ag32 Ag34 135.6(7) . .
F51B Ag25 Ag32 Ag34 -162.4(7) . .
Ag10 Ag25 Ag32 Ag34 57.29(6) . .
Ag11 Ag25 Ag32 Ag34 152.45(4) . .
C71 Ag25 Ag32 Ag22 170.3(5) . .
C91 Ag25 Ag32 Ag22 -3.5(7) . .
F51B Ag25 Ag32 Ag22 58.5(7) . .
Ag10 Ag25 Ag32 Ag22 -81.82(7) . .
Ag11 Ag25 Ag32 Ag22 13.34(6) . .
Ag34 Ag25 Ag32 Ag22 -139.11(6) . .
C71 Ag25 Ag32 Ag23 -103.9(5) . .
C91 Ag25 Ag32 Ag23 82.4(7) . .
F51B Ag25 Ag32 Ag23 144.4(7) . .
Ag10 Ag25 Ag32 Ag23 4.03(6) . .
Ag11 Ag25 Ag32 Ag23 99.19(4) . .
Ag34 Ag25 Ag32 Ag23 -53.26(3) . .
C61 Ag27 Ag32 C71 145.9(7) . .
C51 Ag27 Ag32 C71 162.6(17) . .
C11 Ag27 Ag32 C71 -6.9(5) . .
Ag29 Ag27 Ag32 C71 -42.7(5) . .
Ag23 Ag27 Ag32 C71 -51.9(5) . .
Ag26 Ag27 Ag32 C71 -137.8(5) . .
Ag22 Ag27 Ag32 C71 -162.1(5) . .
C51 Ag27 Ag32 C61 16.7(17) . .
C11 Ag27 Ag32 C61 -152.8(6) . .
Ag29 Ag27 Ag32 C61 171.4(5) . .
Ag23 Ag27 Ag32 C61 162.2(5) . .
Ag26 Ag27 Ag32 C61 76.4(5) . .
Ag22 Ag27 Ag32 C61 52.0(5) . .
C61 Ag27 Ag32 Ag25 -141.5(5) . .
C51 Ag27 Ag32 Ag25 -124.8(16) . .
C11 Ag27 Ag32 Ag25 65.7(3) . .
Ag29 Ag27 Ag32 Ag25 29.89(13) . .
Ag23 Ag27 Ag32 Ag25 20.67(8) . .
Ag26 Ag27 Ag32 Ag25 -65.15(10) . .
Ag22 Ag27 Ag32 Ag25 -89.49(8) . .
C61 Ag27 Ag32 Ag34 159.4(5) . .
C51 Ag27 Ag32 Ag34 176.1(16) . .
C11 Ag27 Ag32 Ag34 6.6(3) . .
Ag29 Ag27 Ag32 Ag34 -29.20(9) . .
Ag23 Ag27 Ag32 Ag34 -38.42(4) . .
Ag26 Ag27 Ag32 Ag34 -124.24(6) . .
Ag22 Ag27 Ag32 Ag34 -148.58(4) . .
C61 Ag27 Ag32 Ag22 -52.0(5) . .
C51 Ag27 Ag32 Ag22 -35.3(16) . .
C11 Ag27 Ag32 Ag22 155.2(3) . .
Ag29 Ag27 Ag32 Ag22 119.38(8) . .
Ag23 Ag27 Ag32 Ag22 110.16(4) . .
Ag26 Ag27 Ag32 Ag22 24.34(5) . .
C61 Ag27 Ag32 Ag23 -162.2(5) . .
C51 Ag27 Ag32 Ag23 -145.5(16) . .
C11 Ag27 Ag32 Ag23 45.0(3) . .
Ag29 Ag27 Ag32 Ag23 9.22(7) . .
Ag26 Ag27 Ag32 Ag23 -85.82(6) . .
Ag22 Ag27 Ag32 Ag23 -110.16(4) . .
C111 Ag22 Ag32 C71 5.3(11) . .
C61 Ag22 Ag32 C71 -152.3(10) . .
Ag8 Ag22 Ag32 C71 77.9(8) . .
Ag27 Ag22 Ag32 C71 151.7(8) . .
Ag16 Ag22 Ag32 C71 1.7(8) . .
C111 Ag22 Ag32 C61 157.6(9) . .
Ag8 Ag22 Ag32 C61 -129.8(6) . .
Ag27 Ag22 Ag32 C61 -56.0(5) . .
Ag16 Ag22 Ag32 C61 153.9(6) . .
C111 Ag22 Ag32 Ag25 -11.5(7) . .
C61 Ag22 Ag32 Ag25 -169.1(6) . .
Ag8 Ag22 Ag32 Ag25 61.12(8) . .
Ag27 Ag22 Ag32 Ag25 134.93(5) . .
Ag16 Ag22 Ag32 Ag25 -15.12(5) . .
C111 Ag22 Ag32 Ag27 -146.4(7) . .
C61 Ag22 Ag32 Ag27 56.0(5) . .
Ag8 Ag22 Ag32 Ag27 -73.81(6) . .
Ag16 Ag22 Ag32 Ag27 -150.05(4) . .
C111 Ag22 Ag32 Ag34 -88.2(7) . .
C61 Ag22 Ag32 Ag34 114.2(6) . .
Ag8 Ag22 Ag32 Ag34 -15.60(13) . .
Ag27 Ag22 Ag32 Ag34 58.21(8) . .
Ag16 Ag22 Ag32 Ag34 -91.84(9) . .
C111 Ag22 Ag32 Ag23 -95.8(7) . .
C61 Ag22 Ag32 Ag23 106.6(6) . .
Ag8 Ag22 Ag32 Ag23 -23.21(7) . .
Ag27 Ag22 Ag32 Ag23 50.60(3) . .
Ag16 Ag22 Ag32 Ag23 -99.45(4) . .
C11 Ag23 Ag32 C71 90.6(5) . .
O30 Ag23 Ag32 C71 -66.1(4) . .
O32 Ag23 Ag32 C71 -132.6(4) . .
O34 Ag23 Ag32 C71 -105.4(5) . .
Ag24 Ag23 Ag32 C71 90.1(3) . .
Ag34 Ag23 Ag32 C71 18.5(3) . .
Ag27 Ag23 Ag32 C71 149.6(3) . .
W2 Ag23 Ag32 C71 -99.6(3) . .
C11 Ag23 Ag32 C61 -71.9(5) . .
O30 Ag23 Ag32 C61 131.4(4) . .
O32 Ag23 Ag32 C61 64.9(4) . .
O34 Ag23 Ag32 C61 92.1(5) . .
Ag24 Ag23 Ag32 C61 -72.4(4) . .
Ag34 Ag23 Ag32 C61 -144.0(4) . .
Ag27 Ag23 Ag32 C61 -12.9(4) . .
W2 Ag23 Ag32 C61 97.9(4) . .
C11 Ag23 Ag32 Ag25 134.5(4) . .
O30 Ag23 Ag32 Ag25 -22.27(17) . .
O32 Ag23 Ag32 Ag25 -88.75(16) . .
O34 Ag23 Ag32 Ag25 -61.5(4) . .
Ag24 Ag23 Ag32 Ag25 133.98(6) . .
Ag34 Ag23 Ag32 Ag25 62.30(4) . .
Ag27 Ag23 Ag32 Ag25 -166.54(5) . .
W2 Ag23 Ag32 Ag25 -55.72(3) . .
C11 Ag23 Ag32 Ag27 -59.0(4) . .
O30 Ag23 Ag32 Ag27 144.27(17) . .
O32 Ag23 Ag32 Ag27 77.79(16) . .
O34 Ag23 Ag32 Ag27 105.0(4) . .
Ag24 Ag23 Ag32 Ag27 -59.48(6) . .
Ag34 Ag23 Ag32 Ag27 -131.16(5) . .
W2 Ag23 Ag32 Ag27 110.82(4) . .
C11 Ag23 Ag32 Ag34 72.2(4) . .
O30 Ag23 Ag32 Ag34 -84.57(17) . .
O32 Ag23 Ag32 Ag34 -151.06(16) . .
O34 Ag23 Ag32 Ag34 -123.8(4) . .
Ag24 Ag23 Ag32 Ag34 71.68(6) . .
Ag27 Ag23 Ag32 Ag34 131.16(5) . .
W2 Ag23 Ag32 Ag34 -118.02(4) . .
C11 Ag23 Ag32 Ag22 -113.5(4) . .
O30 Ag23 Ag32 Ag22 89.79(17) . .
O32 Ag23 Ag32 Ag22 23.30(16) . .
O34 Ag23 Ag32 Ag22 50.5(4) . .
Ag24 Ag23 Ag32 Ag22 -113.97(6) . .
Ag34 Ag23 Ag32 Ag22 174.36(5) . .
Ag27 Ag23 Ag32 Ag22 -54.49(4) . .
W2 Ag23 Ag32 Ag22 56.33(3) . .
C191 Ag6 Ag33 C181 165.4(11) . .
C101 Ag6 Ag33 C181 0.5(10) . .
C102 Ag6 Ag33 C181 35.0(10) . .
C101 Ag6 Ag33 C191 -164.9(6) . .
C102 Ag6 Ag33 C191 -130.4(6) . .
C191 Ag6 Ag33 C182 120.9(8) . .
C101 Ag6 Ag33 C182 -44.0(8) . .
C102 Ag6 Ag33 C182 -9.5(8) . .
C191 Ag6 Ag33 C192 9.4(6) . .
C101 Ag6 Ag33 C192 -155.5(5) . .
C102 Ag6 Ag33 C192 -121.1(5) . .
C191 Ag6 Ag33 Ag31 -96.4(5) . .
C101 Ag6 Ag33 Ag31 98.7(4) . .
C102 Ag6 Ag33 Ag31 133.2(4) . .
C191 Ag6 Ag33 Ag13 -44.0(5) . .
C101 Ag6 Ag33 Ag13 151.1(4) . .
C102 Ag6 Ag33 Ag13 -174.4(4) . .
C201 Ag31 Ag33 C181 -31.0(7) . .
O22 Ag31 Ag33 C181 130.6(6) . .
O16 Ag31 Ag33 C181 -153.8(6) 3_565 .
Ag12 Ag31 Ag33 C181 73.6(6) . .
Ag30 Ag31 Ag33 C181 37.7(5) . .
Ag3 Ag31 Ag33 C181 158.5(5) . .
C201 Ag31 Ag33 C191 135.1(6) . .
O22 Ag31 Ag33 C191 -63.4(4) . .
O16 Ag31 Ag33 C191 12.3(4) 3_565 .
Ag12 Ag31 Ag33 C191 -120.4(4) . .
Ag30 Ag31 Ag33 C191 -156.2(4) . .
Ag3 Ag31 Ag33 C191 -35.5(4) . .
C201 Ag31 Ag33 C182 -13.2(6) . .
O22 Ag31 Ag33 C182 148.3(5) . .
O16 Ag31 Ag33 C182 -136.1(4) 3_565 .
Ag12 Ag31 Ag33 C182 91.3(4) . .
Ag30 Ag31 Ag33 C182 55.4(4) . .
Ag3 Ag31 Ag33 C182 176.2(4) . .
C201 Ag31 Ag33 C192 106.5(6) . .
O22 Ag31 Ag33 C192 -92.0(4) . .
O16 Ag31 Ag33 C192 -16.4(4) 3_565 .
Ag12 Ag31 Ag33 C192 -149.0(4) . .
Ag30 Ag31 Ag33 C192 175.1(4) . .
Ag3 Ag31 Ag33 C192 -64.1(4) . .
C201 Ag31 Ag33 Ag6 -169.5(5) . .
O22 Ag31 Ag33 Ag6 -7.9(2) . .
O16 Ag31 Ag33 Ag6 67.70(18) 3_565 .
Ag12 Ag31 Ag33 Ag6 -64.9(2) . .
Ag30 Ag31 Ag33 Ag6 -100.77(6) . .
Ag3 Ag31 Ag33 Ag6 19.97(8) . .
C201 Ag31 Ag33 Ag13 140.7(5) . .
O22 Ag31 Ag33 Ag13 -57.81(19) . .
O16 Ag31 Ag33 Ag13 17.84(17) 3_565 .
Ag12 Ag31 Ag33 Ag13 -114.80(18) . .
Ag30 Ag31 Ag33 Ag13 -150.63(4) . .
Ag3 Ag31 Ag33 Ag13 -29.89(4) . .
C191 Ag13 Ag33 C181 -161.9(9) . .
O18 Ag13 Ag33 C181 -40.6(9) 3_565 .
O12 Ag13 Ag33 C181 120.1(8) . .
O16 Ag13 Ag33 C181 -6.7(8) 3_565 .
C192 Ag13 Ag33 C181 -126.9(9) . .
O18 Ag13 Ag33 C191 121.3(7) 3_565 .
O12 Ag13 Ag33 C191 -78.0(5) . .
O16 Ag13 Ag33 C191 155.2(5) 3_565 .
C192 Ag13 Ag33 C191 35.0(5) . .
C191 Ag13 Ag33 C182 -116.3(10) . .
O18 Ag13 Ag33 C182 5.0(10) 3_565 .
O12 Ag13 Ag33 C182 165.7(9) . .
O16 Ag13 Ag33 C182 38.8(9) 3_565 .
C192 Ag13 Ag33 C182 -81.3(9) . .
C191 Ag13 Ag33 C192 -35.0(5) . .
O18 Ag13 Ag33 C192 86.3(6) 3_565 .
O12 Ag13 Ag33 C192 -113.0(4) . .
O16 Ag13 Ag33 C192 120.2(4) 3_565 .
C191 Ag13 Ag33 Ag6 44.4(5) . .
O18 Ag13 Ag33 Ag6 165.7(5) 3_565 .
O12 Ag13 Ag33 Ag6 -33.6(2) . .
O16 Ag13 Ag33 Ag6 -160.41(18) 3_565 .
C192 Ag13 Ag33 Ag6 79.4(4) . .
C191 Ag13 Ag33 Ag31 -173.2(5) . .
O18 Ag13 Ag33 Ag31 -51.9(5) 3_565 .
O12 Ag13 Ag33 Ag31 108.8(2) . .
O16 Ag13 Ag33 Ag31 -18.04(17) 3_565 .
C192 Ag13 Ag33 Ag31 -138.2(4) . .
C11 Ag23 Ag34 C21 85.9(5) . .
O30 Ag23 Ag34 C21 -93.6(4) . .
O32 Ag23 Ag34 C21 -139.9(4) . .
O34 Ag23 Ag34 C21 -40.2(4) . .
Ag24 Ag23 Ag34 C21 40.2(4) . .
Ag27 Ag23 Ag34 C21 129.8(4) . .
W2 Ag23 Ag34 C21 -124.9(4) . .
Ag32 Ag23 Ag34 C21 170.4(4) . .
C11 Ag23 Ag34 C71 -103.4(5) . .
O30 Ag23 Ag34 C71 77.1(4) . .
O32 Ag23 Ag34 C71 30.9(4) . .
O34 Ag23 Ag34 C71 130.5(4) . .
Ag24 Ag23 Ag34 C71 -149.1(3) . .
Ag27 Ag23 Ag34 C71 -59.5(3) . .
W2 Ag23 Ag34 C71 45.8(3) . .
Ag32 Ag23 Ag34 C71 -18.8(3) . .
C11 Ag23 Ag34 Ag28 128.9(4) . .
O30 Ag23 Ag34 Ag28 -50.64(17) . .
O32 Ag23 Ag34 Ag28 -96.9(2) . .
O34 Ag23 Ag34 Ag28 2.7(2) . .
Ag24 Ag23 Ag34 Ag28 83.13(4) . .
Ag27 Ag23 Ag34 Ag28 172.72(4) . .
W2 Ag23 Ag34 Ag28 -81.96(4) . .
Ag32 Ag23 Ag34 Ag28 -146.59(5) . .
C11 Ag23 Ag34 Ag32 -84.6(4) . .
O30 Ag23 Ag34 Ag32 95.95(17) . .
O32 Ag23 Ag34 Ag32 49.7(2) . .
O34 Ag23 Ag34 Ag32 149.3(2) . .
Ag24 Ag23 Ag34 Ag32 -130.28(4) . .
Ag27 Ag23 Ag34 Ag32 -40.69(4) . .
W2 Ag23 Ag34 Ag32 64.63(4) . .
C11 Ag23 Ag34 Ag35 74.2(4) . .
O30 Ag23 Ag34 Ag35 -105.31(17) . .
O32 Ag23 Ag34 Ag35 -151.6(2) . .
O34 Ag23 Ag34 Ag35 -52.0(2) . .
Ag24 Ag23 Ag34 Ag35 28.46(4) . .
Ag27 Ag23 Ag34 Ag35 118.05(4) . .
W2 Ag23 Ag34 Ag35 -136.63(4) . .
Ag32 Ag23 Ag34 Ag35 158.74(5) . .
C11 Ag23 Ag34 Ag25 -139.6(4) . .
O30 Ag23 Ag34 Ag25 40.86(17) . .
O32 Ag23 Ag34 Ag25 -5.4(2) . .
O34 Ag23 Ag34 Ag25 94.2(2) . .
Ag24 Ag23 Ag34 Ag25 174.63(4) . .
Ag27 Ag23 Ag34 Ag25 -95.78(4) . .
W2 Ag23 Ag34 Ag25 9.54(4) . .
Ag32 Ag23 Ag34 Ag25 -55.09(3) . .
C81 Ag28 Ag34 C21 -145.0(6) . .
C82 Ag28 Ag34 C21 -116.5(6) . .
Ag35 Ag28 Ag34 C21 53.0(5) . .
Ag1 Ag28 Ag34 C21 168.2(5) . .
C21 Ag28 Ag34 C71 124.6(7) . .
C81 Ag28 Ag34 C71 -20.4(6) . .
C82 Ag28 Ag34 C71 8.1(5) . .
Ag35 Ag28 Ag34 C71 177.6(4) . .
Ag1 Ag28 Ag34 C71 -67.2(5) . .
C21 Ag28 Ag34 Ag23 -122.2(5) . .
C81 Ag28 Ag34 Ag23 92.9(4) . .
C82 Ag28 Ag34 Ag23 121.3(3) . .
Ag35 Ag28 Ag34 Ag23 -69.15(5) . .
Ag1 Ag28 Ag34 Ag23 46.05(10) . .
C21 Ag28 Ag34 Ag32 -177.9(5) . .
C81 Ag28 Ag34 Ag32 37.1(4) . .
C82 Ag28 Ag34 Ag32 65.5(3) . .
Ag35 Ag28 Ag34 Ag32 -124.90(10) . .
Ag1 Ag28 Ag34 Ag32 -9.69(16) . .
C21 Ag28 Ag34 Ag35 -53.0(5) . .
C81 Ag28 Ag34 Ag35 162.0(4) . .
C82 Ag28 Ag34 Ag35 -169.6(3) . .
Ag1 Ag28 Ag34 Ag35 115.21(9) . .
C21 Ag28 Ag34 Ag25 150.2(5) . .
C81 Ag28 Ag34 Ag25 5.2(4) . .
C82 Ag28 Ag34 Ag25 33.6(3) . .
Ag35 Ag28 Ag34 Ag25 -156.82(5) . .
Ag1 Ag28 Ag34 Ag25 -41.61(10) . .
C71 Ag32 Ag34 C21 100(2) . .
C61 Ag32 Ag34 C21 -45(2) . .
Ag25 Ag32 Ag34 C21 151(2) . .
Ag27 Ag32 Ag34 C21 -68(2) . .
Ag22 Ag32 Ag34 C21 -116(2) . .
Ag23 Ag32 Ag34 C21 -106(2) . .
C61 Ag32 Ag34 C71 -145.4(7) . .
Ag25 Ag32 Ag34 C71 50.7(4) . .
Ag27 Ag32 Ag34 C71 -167.8(4) . .
Ag22 Ag32 Ag34 C71 144.3(4) . .
Ag23 Ag32 Ag34 C71 153.6(4) . .
C71 Ag32 Ag34 Ag23 -153.6(4) . .
C61 Ag32 Ag34 Ag23 61.1(5) . .
Ag25 Ag32 Ag34 Ag23 -102.89(4) . .
Ag27 Ag32 Ag34 Ag23 38.58(4) . .
Ag22 Ag32 Ag34 Ag23 -9.28(8) . .
C71 Ag32 Ag34 Ag28 -89.7(4) . .
C61 Ag32 Ag34 Ag28 125.0(5) . .
Ag25 Ag32 Ag34 Ag28 -38.96(9) . .
Ag27 Ag32 Ag34 Ag28 102.51(9) . .
Ag22 Ag32 Ag34 Ag28 54.64(15) . .
Ag23 Ag32 Ag34 Ag28 63.93(9) . .
C71 Ag32 Ag34 Ag35 176.1(4) . .
C61 Ag32 Ag34 Ag35 30.7(5) . .
Ag25 Ag32 Ag34 Ag35 -133.23(6) . .
Ag27 Ag32 Ag34 Ag35 8.25(7) . .
Ag22 Ag32 Ag34 Ag35 -39.62(12) . .
Ag23 Ag32 Ag34 Ag35 -30.34(6) . .
C71 Ag32 Ag34 Ag25 -50.7(4) . .
C61 Ag32 Ag34 Ag25 163.9(5) . .
Ag27 Ag32 Ag34 Ag25 141.47(4) . .
Ag22 Ag32 Ag34 Ag25 93.60(8) . .
Ag23 Ag32 Ag34 Ag25 102.89(4) . .
C71 Ag25 Ag34 C21 -118.5(7) . .
C91 Ag25 Ag34 C21 32.3(6) . .
F51B Ag25 Ag34 C21 -153.2(10) . .
Ag10 Ag25 Ag34 C21 48.5(4) . .
Ag32 Ag25 Ag34 C21 -174.2(4) . .
Ag11 Ag25 Ag34 C21 119.5(4) . .
C91 Ag25 Ag34 C71 150.7(7) . .
F51B Ag25 Ag34 C71 -34.7(11) . .
Ag10 Ag25 Ag34 C71 167.0(6) . .
Ag32 Ag25 Ag34 C71 -55.8(6) . .
Ag11 Ag25 Ag34 C71 -122.0(6) . .
C71 Ag25 Ag34 Ag23 119.4(6) . .
C91 Ag25 Ag34 Ag23 -89.9(4) . .
F51B Ag25 Ag34 Ag23 84.7(9) . .
Ag10 Ag25 Ag34 Ag23 -73.59(4) . .
Ag32 Ag25 Ag34 Ag23 63.62(4) . .
Ag11 Ag25 Ag34 Ag23 -2.63(9) . .
C71 Ag25 Ag34 Ag28 -146.9(6) . .
C91 Ag25 Ag34 Ag28 3.9(4) . .
F51B Ag25 Ag34 Ag28 178.4(9) . .
Ag10 Ag25 Ag34 Ag28 20.16(4) . .
Ag32 Ag25 Ag34 Ag28 157.37(5) . .
Ag11 Ag25 Ag34 Ag28 91.11(9) . .
C71 Ag25 Ag34 Ag32 55.8(6) . .
C91 Ag25 Ag34 Ag32 -153.5(4) . .
F51B Ag25 Ag34 Ag32 21.1(9) . .
Ag10 Ag25 Ag34 Ag32 -137.21(5) . .
Ag11 Ag25 Ag34 Ag32 -66.26(9) . .
C71 Ag25 Ag34 Ag35 -179.6(6) . .
C91 Ag25 Ag34 Ag35 -28.8(4) . .
F51B Ag25 Ag34 Ag35 145.7(10) . .
Ag10 Ag25 Ag34 Ag35 -12.53(9) . .
Ag32 Ag25 Ag34 Ag35 124.68(9) . .
Ag11 Ag25 Ag34 Ag35 58.42(14) . .
C41 Ag24 Ag35 C31 5.9(9) . .
C11 Ag24 Ag35 C31 163.1(5) . .
Ag29 Ag24 Ag35 C31 -176.3(4) . .
Ag23 Ag24 Ag35 C31 -152.7(4) . .
Ag15 Ag24 Ag35 C31 -56.3(4) . .
Ag18 Ag24 Ag35 C31 -49.0(4) . .
C31 Ag24 Ag35 C21 -165.0(6) . .
C41 Ag24 Ag35 C21 -159.1(10) . .
C11 Ag24 Ag35 C21 -1.9(6) . .
Ag29 Ag24 Ag35 C21 18.6(5) . .
Ag23 Ag24 Ag35 C21 42.3(5) . .
Ag15 Ag24 Ag35 C21 138.7(5) . .
Ag18 Ag24 Ag35 C21 146.0(5) . .
C31 Ag24 Ag35 Ag28 130.1(4) . .
C41 Ag24 Ag35 Ag28 136.0(8) . .
C11 Ag24 Ag35 Ag28 -66.8(3) . .
Ag29 Ag24 Ag35 Ag28 -46.23(13) . .
Ag23 Ag24 Ag35 Ag28 -22.59(6) . .
Ag15 Ag24 Ag35 Ag28 73.83(8) . .
Ag18 Ag24 Ag35 Ag28 81.08(6) . .
C31 Ag24 Ag35 Ag18 49.0(4) . .
C41 Ag24 Ag35 Ag18 54.9(8) . .
C11 Ag24 Ag35 Ag18 -147.9(3) . .
Ag29 Ag24 Ag35 Ag18 -127.32(11) . .
Ag23 Ag24 Ag35 Ag18 -103.68(4) . .
Ag15 Ag24 Ag35 Ag18 -7.25(6) . .
C31 Ag24 Ag35 Ag34 -178.3(4) . .
C41 Ag24 Ag35 Ag34 -172.4(8) . .
C11 Ag24 Ag35 Ag34 -15.2(3) . .
Ag29 Ag24 Ag35 Ag34 5.39(12) . .
Ag23 Ag24 Ag35 Ag34 29.03(3) . .
Ag15 Ag24 Ag35 Ag34 125.45(6) . .
Ag18 Ag24 Ag35 Ag34 132.71(5) . .
C21 Ag28 Ag35 C31 -168.3(8) . .
C81 Ag28 Ag35 C31 34.2(13) . .
C82 Ag28 Ag35 C31 -171.5(14) . .
Ag34 Ag28 Ag35 C31 139.0(6) . .
Ag1 Ag28 Ag35 C31 -2.2(6) . .
C81 Ag28 Ag35 C21 -157.6(12) . .
C82 Ag28 Ag35 C21 -3.2(14) . .
Ag34 Ag28 Ag35 C21 -52.7(5) . .
Ag1 Ag28 Ag35 C21 166.0(5) . .
C21 Ag28 Ag35 Ag24 119.5(5) . .
C81 Ag28 Ag35 Ag24 -38.1(11) . .
C82 Ag28 Ag35 Ag24 116.2(13) . .
Ag34 Ag28 Ag35 Ag24 66.73(6) . .
Ag1 Ag28 Ag35 Ag24 -74.51(8) . .
C21 Ag28 Ag35 Ag18 -174.1(5) . .
C81 Ag28 Ag35 Ag18 28.3(11) . .
C82 Ag28 Ag35 Ag18 -177.3(13) . .
Ag34 Ag28 Ag35 Ag18 133.18(5) . .
Ag1 Ag28 Ag35 Ag18 -8.06(7) . .
C21 Ag28 Ag35 Ag34 52.7(5) . .
C81 Ag28 Ag35 Ag34 -104.9(11) . .
C82 Ag28 Ag35 Ag34 49.5(13) . .
Ag1 Ag28 Ag35 Ag34 -141.24(6) . .
C151 Ag18 Ag35 C31 -159.2(9) . .
C32 Ag18 Ag35 C31 -21.8(7) . .
Ag17 Ag18 Ag35 C31 107.7(5) . .
Ag19 Ag18 Ag35 C31 -160.6(5) . .
Ag24 Ag18 Ag35 C31 55.8(5) . .
C151 Ag18 Ag35 C21 8.1(10) . .
C31 Ag18 Ag35 C21 167.4(9) . .
C32 Ag18 Ag35 C21 145.6(8) . .
Ag17 Ag18 Ag35 C21 -85.0(7) . .
Ag19 Ag18 Ag35 C21 6.8(7) . .
Ag24 Ag18 Ag35 C21 -136.8(7) . .
C151 Ag18 Ag35 Ag24 145.0(7) . .
C31 Ag18 Ag35 Ag24 -55.8(5) . .
C32 Ag18 Ag35 Ag24 -77.6(4) . .
Ag17 Ag18 Ag35 Ag24 51.84(8) . .
Ag19 Ag18 Ag35 Ag24 143.58(5) . .
C151 Ag18 Ag35 Ag28 15.7(7) . .
C31 Ag18 Ag35 Ag28 174.9(5) . .
C32 Ag18 Ag35 Ag28 153.1(4) . .
Ag17 Ag18 Ag35 Ag28 -77.47(8) . .
Ag19 Ag18 Ag35 Ag28 14.27(6) . .
Ag24 Ag18 Ag35 Ag28 -129.31(6) . .
C151 Ag18 Ag35 Ag34 70.4(7) . .
C31 Ag18 Ag35 Ag34 -130.4(5) . .
C32 Ag18 Ag35 Ag34 -152.2(4) . .
Ag17 Ag18 Ag35 Ag34 -22.74(11) . .
Ag19 Ag18 Ag35 Ag34 68.99(7) . .
Ag24 Ag18 Ag35 Ag34 -74.58(7) . .
C21 Ag34 Ag35 C31 164.0(7) . .
C71 Ag34 Ag35 C31 89(8) . .
Ag23 Ag34 Ag35 C31 -31.8(5) . .
Ag28 Ag34 Ag35 C31 -136.7(5) . .
Ag32 Ag34 Ag35 C31 -3.1(5) . .
Ag25 Ag34 Ag35 C31 -96.8(5) . .
C71 Ag34 Ag35 C21 -75(8) . .
Ag23 Ag34 Ag35 C21 164.2(5) . .
Ag28 Ag34 Ag35 C21 59.4(5) . .
Ag32 Ag34 Ag35 C21 -167.0(5) . .
Ag25 Ag34 Ag35 C21 99.3(5) . .
C21 Ag34 Ag35 Ag24 166.2(5) . .
C71 Ag34 Ag35 Ag24 91(8) . .
Ag23 Ag34 Ag35 Ag24 -29.55(4) . .
Ag28 Ag34 Ag35 Ag24 -134.41(5) . .
Ag32 Ag34 Ag35 Ag24 -0.81(7) . .
Ag25 Ag34 Ag35 Ag24 -94.54(9) . .
C21 Ag34 Ag35 Ag28 -59.4(5) . .
C71 Ag34 Ag35 Ag28 -134(8) . .
Ag23 Ag34 Ag35 Ag28 104.86(4) . .
Ag32 Ag34 Ag35 Ag28 133.60(7) . .
Ag25 Ag34 Ag35 Ag28 39.87(8) . .
C21 Ag34 Ag35 Ag18 -131.1(5) . .
C71 Ag34 Ag35 Ag18 154(8) . .
Ag23 Ag34 Ag35 Ag18 33.09(6) . .
Ag28 Ag34 Ag35 Ag18 -71.77(6) . .
Ag32 Ag34 Ag35 Ag18 61.83(9) . .
Ag25 Ag34 Ag35 Ag18 -31.90(12) . .
C11 Ag23 W2 O31 20.6(8) . .
O30 Ag23 W2 O31 -111.9(4) . .
O32 Ag23 W2 O31 112.8(3) . .
O34 Ag23 W2 O31 177.8(3) . .
Ag24 Ag23 W2 O31 163.3(3) . .
Ag34 Ag23 W2 O31 -51.1(3) . .
Ag27 Ag23 W2 O31 54.5(3) . .
Ag32 Ag23 W2 O31 0.5(3) . .
C11 Ag23 W2 O24 -78.0(8) . .
O30 Ag23 W2 O24 149.5(4) . .
O32 Ag23 W2 O24 14.2(4) . .
O34 Ag23 W2 O24 79.2(3) . .
Ag24 Ag23 W2 O24 64.7(3) . .
Ag34 Ag23 W2 O24 -149.7(3) . .
Ag27 Ag23 W2 O24 -44.1(3) . .
Ag32 Ag23 W2 O24 -98.1(3) . .
C11 Ag23 W2 O23 118.5(8) . .
O30 Ag23 W2 O23 -14.0(4) . .
O32 Ag23 W2 O23 -149.3(4) . .
O34 Ag23 W2 O23 -84.3(3) . .
Ag24 Ag23 W2 O23 -98.8(3) . .
Ag34 Ag23 W2 O23 46.8(3) . .
Ag27 Ag23 W2 O23 152.4(3) . .
Ag32 Ag23 W2 O23 98.4(3) . .
C11 Ag23 W2 O32 -92.2(8) . .
O30 Ag23 W2 O32 135.4(4) . .
O34 Ag23 W2 O32 65.1(3) . .
Ag24 Ag23 W2 O32 50.5(3) . .
Ag34 Ag23 W2 O32 -163.9(2) . .
Ag27 Ag23 W2 O32 -58.3(2) . .
Ag32 Ag23 W2 O32 -112.2(2) . .
C11 Ag23 W2 O30 132.5(8) . .
O32 Ag23 W2 O30 -135.4(4) . .
O34 Ag23 W2 O30 -70.3(3) . .
Ag24 Ag23 W2 O30 -84.9(3) . .
Ag34 Ag23 W2 O30 60.8(3) . .
Ag27 Ag23 W2 O30 166.3(3) . .
Ag32 Ag23 W2 O30 112.4(3) . .
C11 Ag23 W2 O4 -160.2(7) . .
O30 Ag23 W2 O4 67.3(3) . .
O32 Ag23 W2 O4 -68.0(3) . .
O34 Ag23 W2 O4 -3.0(2) . .
Ag24 Ag23 W2 O4 -17.55(19) . .
Ag34 Ag23 W2 O4 128.08(16) . .
Ag27 Ag23 W2 O4 -126.35(16) . .
Ag32 Ag23 W2 O4 179.72(16) . .
O2 P1 O1 W8 51.0(5) . .
O3 P1 O1 W8 175.9(4) . .
O4 P1 O1 W8 -67.0(5) . .
O2 P1 O1 W5 -177.1(4) . .
O3 P1 O1 W5 -52.2(5) . .
O4 P1 O1 W5 64.9(5) . .
O13 W8 O1 P1 86(2) . .
O14 W8 O1 P1 -125.8(5) . .
O6 W8 O1 P1 -32.4(4) . .
O5 W8 O1 P1 137.1(5) . .
O25 W8 O1 P1 51.0(4) . .
O13 W8 O1 W5 -59(2) . .
O14 W8 O1 W5 88.9(3) . .
O6 W8 O1 W5 -177.8(2) . .
O5 W8 O1 W5 -8.2(2) . .
O25 W8 O1 W5 -94.3(2) . .
O11 W5 O1 P1 -92(2) . .
O12 W5 O1 P1 125.0(5) . .
O5 W5 O1 P1 -136.5(5) . .
O10 W5 O1 P1 33.0(5) . .
O24 W5 O1 P1 -48.5(5) . .
O11 W5 O1 W8 53(2) . .
O12 W5 O1 W8 -90.1(3) . .
O5 W5 O1 W8 8.4(2) . .
O10 W5 O1 W8 177.9(3) . .
O24 W5 O1 W8 96.4(2) . .
O1 P1 O2 W9 -50.1(6) . .
O3 P1 O2 W9 -175.1(4) . .
O4 P1 O2 W9 68.3(5) . .
O1 P1 O2 W7 176.7(4) . .
O3 P1 O2 W7 51.7(6) . .
O4 P1 O2 W7 -64.9(5) . .
O15 W9 O2 P1 -90.6(19) . .
O16 W9 O2 P1 125.2(5) . .
O6 W9 O2 P1 31.2(5) . .
O7 W9 O2 P1 -136.5(5) . .
O26 W9 O2 P1 -50.1(5) . .
O15 W9 O2 W7 55.9(18) . .
O16 W9 O2 W7 -88.2(3) . .
O6 W9 O2 W7 177.7(2) . .
O7 W9 O2 W7 10.1(2) . .
O26 W9 O2 W7 96.4(2) . .
O17 W7 O2 P1 94(2) . .
O18 W7 O2 P1 -127.2(5) . .
O8 W7 O2 P1 -32.3(5) . .
O7 W7 O2 P1 135.3(5) . .
O27 W7 O2 P1 50.0(5) . .
O17 W7 O2 W9 -51(2) . .
O18 W7 O2 W9 87.3(3) . .
O8 W7 O2 W9 -177.7(2) . .
O7 W7 O2 W9 -10.2(2) . .
O27 W7 O2 W9 -95.5(2) . .
O1 P1 O3 W6 49.9(6) . .
O2 P1 O3 W6 176.2(4) . .
O4 P1 O3 W6 -67.4(6) . .
O1 P1 O3 W3 -176.7(4) . .
O2 P1 O3 W3 -50.4(5) . .
O4 P1 O3 W3 66.1(5) . .
O21 W6 O3 P1 113.6(14) . .
O22 W6 O3 P1 -126.1(5) . .
O10 W6 O3 P1 -30.0(5) . .
O9 W6 O3 P1 136.0(5) . .
O23 W6 O3 P1 50.8(5) . .
O21 W6 O3 W3 -31.8(15) . .
O22 W6 O3 W3 88.5(3) . .
O10 W6 O3 W3 -175.4(2) . .
O9 W6 O3 W3 -9.4(2) . .
O23 W6 O3 W3 -94.7(2) . .
O19 W3 O3 P1 -114.0(16) . .
O20 W3 O3 P1 125.5(5) . .
O8 W3 O3 P1 31.5(4) . .
O9 W3 O3 P1 -136.5(5) . .
O28 W3 O3 P1 -50.6(4) . .
O19 W3 O3 W6 32.0(17) . .
O20 W3 O3 W6 -88.6(3) . .
O8 W3 O3 W6 177.5(2) . .
O9 W3 O3 W6 9.5(2) . .
O28 W3 O3 W6 95.4(2) . .
O1 P1 O4 W4 60.0(5) . .
O2 P1 O4 W4 -61.9(5) . .
O3 P1 O4 W4 179.3(4) . .
O1 P1 O4 W2 -59.6(5) . .
O2 P1 O4 W2 178.6(4) . .
O3 P1 O4 W2 59.8(5) . .
O1 P1 O4 W1 179.5(4) . .
O2 P1 O4 W1 57.6(5) . .
O3 P1 O4 W1 -61.2(5) . .
O33 W4 O4 P1 177.0(13) . .
O26 W4 O4 P1 46.5(4) . .
O25 W4 O4 P1 -46.4(4) . .
O34 W4 O4 P1 136.6(5) . .
O32 W4 O4 P1 -135.7(5) . .
O33 W4 O4 W2 -50.0(15) . .
O26 W4 O4 W2 179.6(3) . .
O25 W4 O4 W2 86.6(3) . .
O34 W4 O4 W2 -90.4(3) . .
O32 W4 O4 W2 -2.7(2) . .
O33 W4 O4 W1 43.6(15) . .
O26 W4 O4 W1 -86.9(3) . .
O25 W4 O4 W1 -179.8(2) . .
O34 W4 O4 W1 3.2(2) . .
O32 W4 O4 W1 90.8(3) . .
O31 W2 O4 P1 -173.6(14) . .
O24 W2 O4 P1 46.5(4) . .
O23 W2 O4 P1 -45.8(4) . .
O32 W2 O4 P1 135.7(5) . .
O30 W2 O4 P1 -136.0(5) . .
Ag23 W2 O4 P1 -177.8(4) . .
O31 W2 O4 W4 53.4(16) . .
O24 W2 O4 W4 -86.5(3) . .
O23 W2 O4 W4 -178.8(3) . .
O32 W2 O4 W4 2.8(2) . .
O30 W2 O4 W4 91.1(3) . .
Ag23 W2 O4 W4 49.23(17) . .
O31 W2 O4 W1 -39.3(16) . .
O24 W2 O4 W1 -179.2(3) . .
O23 W2 O4 W1 88.5(3) . .
O32 W2 O4 W1 -90.0(3) . .
O30 W2 O4 W1 -1.7(2) . .
Ag23 W2 O4 W1 -43.50(17) . .
O29 W1 O4 P1 178.4(11) . .
O27 W1 O4 P1 -45.5(5) . .
O28 W1 O4 P1 48.3(4) . .
O34 W1 O4 P1 -136.1(5) . .
O30 W1 O4 P1 135.5(5) . .
O29 W1 O4 W4 -48.7(13) . .
O27 W1 O4 W4 87.5(3) . .
O28 W1 O4 W4 -178.8(2) . .
O34 W1 O4 W4 -3.2(2) . .
O30 W1 O4 W4 -91.6(2) . .
O29 W1 O4 W2 44.5(14) . .
O27 W1 O4 W2 -179.3(3) . .
O28 W1 O4 W2 -85.6(3) . .
O34 W1 O4 W2 90.0(2) . .
O30 W1 O4 W2 1.6(2) . .
O11 W5 O5 W8 173.2(4) . .
O12 W5 O5 W8 68.1(4) . .
O10 W5 O5 W8 -36.9(8) . .
O24 W5 O5 W8 -91.9(4) . .
O1 W5 O5 W8 -12.2(3) . .
O13 W8 O5 W5 -174.4(4) . .
O14 W8 O5 W5 -71.1(4) . .
O6 W8 O5 W5 37.9(8) . .
O25 W8 O5 W5 93.3(4) . .
O1 W8 O5 W5 12.4(3) . .
O13 W8 O6 W9 -139.6(11) . .
O14 W8 O6 W9 117.7(11) . .
O5 W8 O6 W9 8.1(15) . .
O25 W8 O6 W9 -47.5(11) . .
O1 W8 O6 W9 32.7(11) . .
O15 W9 O6 W8 140.0(11) . .
O16 W9 O6 W8 -117.5(11) . .
O7 W9 O6 W8 -2.8(16) . .
O26 W9 O6 W8 47.6(11) . .
O2 W9 O6 W8 -32.5(11) . .
O15 W9 O7 W7 171.5(3) . .
O16 W9 O7 W7 68.4(4) . .
O6 W9 O7 W7 -45.6(8) . .
O26 W9 O7 W7 -95.4(4) . .
O2 W9 O7 W7 -14.8(3) . .
O17 W7 O7 W9 -170.6(4) . .
O18 W7 O7 W9 -66.7(4) . .
O8 W7 O7 W9 42.8(8) . .
O27 W7 O7 W9 94.6(4) . .
O2 W7 O7 W9 14.5(3) . .
O17 W7 O8 W3 -147.0(11) . .
O18 W7 O8 W3 109.3(11) . .
O7 W7 O8 W3 -0.4(16) . .
O27 W7 O8 W3 -52.4(11) . .
O2 W7 O8 W3 26.7(11) . .
O19 W3 O8 W7 147.2(11) . .
O20 W3 O8 W7 -110.3(11) . .
O9 W3 O8 W7 0.9(16) . .
O28 W3 O8 W7 52.9(11) . .
O3 W3 O8 W7 -27.0(11) . .
O21 W6 O9 W3 -170.5(4) . .
O22 W6 O9 W3 -68.8(4) . .
O10 W6 O9 W3 51.0(8) . .
O23 W6 O9 W3 94.5(4) . .
O3 W6 O9 W3 13.6(3) . .
O21 W6 O9 Ag9 11.9(3) . .
O22 W6 O9 Ag9 113.6(3) . .
O10 W6 O9 Ag9 -126.7(6) . .
O23 W6 O9 Ag9 -83.1(3) . .
O3 W6 O9 Ag9 -164.1(3) . .
O19 W3 O9 W6 170.6(4) . .
O20 W3 O9 W6 68.1(4) . .
O8 W3 O9 W6 -42.6(8) . .
O28 W3 O9 W6 -94.3(4) . .
O3 W3 O9 W6 -13.3(3) . .
O19 W3 O9 Ag9 -12.7(5) . .
O20 W3 O9 Ag9 -115.2(5) . .
O8 W3 O9 Ag9 134.1(6) . .
O28 W3 O9 Ag9 82.4(4) . .
O3 W3 O9 Ag9 163.4(5) . .
C171 Ag9 O9 W6 -117.2(5) . .
C91 Ag9 O9 W6 63.6(4) . .
C92 Ag9 O9 W6 43.0(5) . .
Ag10 Ag9 O9 W6 104.5(2) . .
Ag30 Ag9 O9 W6 -74.3(2) . .
C171 Ag9 O9 W3 65.7(6) . .
C91 Ag9 O9 W3 -113.5(5) . .
C92 Ag9 O9 W3 -134.1(5) . .
Ag10 Ag9 O9 W3 -72.5(4) . .
Ag30 Ag9 O9 W3 108.6(4) . .
O21 W6 O10 W5 -151.1(10) . .
O22 W6 O10 W5 106.5(10) . .
O9 W6 O10 W5 -13.3(15) . .
O23 W6 O10 W5 -57.2(10) . .
O3 W6 O10 W5 22.5(10) . .
O11 W5 O10 W6 150.6(10) . .
O12 W5 O10 W6 -105.4(10) . .
O5 W5 O10 W6 0.7(14) . .
O24 W5 O10 W6 56.5(10) . .
O1 W5 O10 W6 -23.1(10) . .
O11 W5 O12 Ag20 -92.7(5) . 3_565
O5 W5 O12 Ag20 10.6(5) . 3_565
O10 W5 O12 Ag20 165.7(5) . 3_565
O24 W5 O12 Ag20 101.6(9) . 3_565
O1 W5 O12 Ag20 82.5(5) . 3_565
O11 W5 O12 Ag13 75.3(4) . .
O5 W5 O12 Ag13 178.6(3) . .
O10 W5 O12 Ag13 -26.3(4) . .
O24 W5 O12 Ag13 -90.4(9) . .
O1 W5 O12 Ag13 -109.5(4) . .
C191 Ag13 O12 W5 -43.4(6) . .
O18 Ag13 O12 W5 173.3(4) 3_565 .
O16 Ag13 O12 W5 110.2(4) 3_565 .
C192 Ag13 O12 W5 -67.1(6) . .
Ag33 Ag13 O12 W5 0.9(5) . .
C191 Ag13 O12 Ag20 127.7(4) . 3_565
O18 Ag13 O12 Ag20 -15.5(2) 3_565 3_565
O16 Ag13 O12 Ag20 -78.7(3) 3_565 3_565
C192 Ag13 O12 Ag20 104.1(5) . 3_565
Ag33 Ag13 O12 Ag20 172.06(11) . 3_565
O13 W8 O14 Ag20 100.0(5) . 3_565
O6 W8 O14 Ag20 -158.6(5) . 3_565
O5 W8 O14 Ag20 -2.0(5) . 3_565
O25 W8 O14 Ag20 -87.1(12) . 3_565
O1 W8 O14 Ag20 -75.4(5) . 3_565
O13 W8 O14 Ag12 -39.0(4) . 3_565
O6 W8 O14 Ag12 62.4(3) . 3_565
O5 W8 O14 Ag12 -141.0(3) . 3_565
O25 W8 O14 Ag12 133.9(10) . 3_565
O1 W8 O14 Ag12 145.6(3) . 3_565
O15 W9 O16 Ag13 -94.9(5) . 3_565
O6 W9 O16 Ag13 163.7(5) . 3_565
O7 W9 O16 Ag13 6.2(5) . 3_565
O26 W9 O16 Ag13 96.6(11) . 3_565
O2 W9 O16 Ag13 79.9(5) . 3_565
O15 W9 O16 Ag31 42.9(4) . 3_565
O6 W9 O16 Ag31 -58.5(4) . 3_565
O7 W9 O16 Ag31 144.0(3) . 3_565
O26 W9 O16 Ag31 -125.6(10) . 3_565
O2 W9 O16 Ag31 -142.3(3) . 3_565
O17 W7 O18 Ag13 85.5(6) . 3_565
O8 W7 O18 Ag13 -172.0(5) . 3_565
O7 W7 O18 Ag13 -17.3(6) . 3_565
O27 W7 O18 Ag13 -97.8(10) . 3_565
O2 W7 O18 Ag13 -89.3(5) . 3_565
O19 W3 O20 Ag3 -176.1(4) . .
O8 W3 O20 Ag3 80.3(4) . .
O9 W3 O20 Ag3 -76.4(4) . .
O28 W3 O20 Ag3 8.3(13) . .
O3 W3 O20 Ag3 -4.9(4) . .
O19 W3 O20 Ag12 -23.5(7) . .
O8 W3 O20 Ag12 -127.2(7) . .
O9 W3 O20 Ag12 76.1(7) . .
O28 W3 O20 Ag12 160.8(7) . .
O3 W3 O20 Ag12 147.7(7) . .
O35 Ag3 O20 W3 -75.1(5) . .
O35 Ag3 O20 W3 -8.4(7) 3_565 .
O22 Ag3 O20 W3 67.8(4) . .
Ag31 Ag3 O20 W3 114.0(4) . .
Ag12 Ag3 O20 W3 165.0(5) . .
O35 Ag3 O20 Ag12 119.9(2) . .
O35 Ag3 O20 Ag12 -173.3(3) 3_565 .
O22 Ag3 O20 Ag12 -97.1(2) . .
Ag31 Ag3 O20 Ag12 -50.98(13) . .
C201 Ag12 O20 W3 -90.2(8) . .
C211 Ag12 O20 W3 29.1(7) . .
O14 Ag12 O20 W3 150.3(7) 3_565 .
Ag21 Ag12 O20 W3 -12.4(6) . .
Ag31 Ag12 O20 W3 -101.0(6) . .
Ag14 Ag12 O20 W3 63.5(6) . .
Ag3 Ag12 O20 W3 -158.2(8) . .
C201 Ag12 O20 Ag3 68.0(5) . .
C211 Ag12 O20 Ag3 -172.7(3) . .
O14 Ag12 O20 Ag3 -51.5(2) 3_565 .
Ag21 Ag12 O20 Ag3 145.81(19) . .
Ag31 Ag12 O20 Ag3 57.19(14) . .
Ag14 Ag12 O20 Ag3 -138.3(2) . .
O21 W6 O22 Ag31 40.7(7) . .
O10 W6 O22 Ag31 143.5(7) . .
O9 W6 O22 Ag31 -56.8(7) . .
O23 W6 O22 Ag31 -140.8(8) . .
O3 W6 O22 Ag31 -130.0(7) . .
O21 W6 O22 Ag3 170.7(4) . .
O10 W6 O22 Ag3 -86.5(4) . .
O9 W6 O22 Ag3 73.2(4) . .
O23 W6 O22 Ag3 -10.8(13) . .
O3 W6 O22 Ag3 0.1(4) . .
C201 Ag31 O22 W6 80.4(10) . .
O16 Ag31 O22 W6 -165.3(7) 3_565 .
Ag12 Ag31 O22 W6 92.4(6) . .
Ag30 Ag31 O22 W6 -3.1(6) . .
Ag33 Ag31 O22 W6 -72.4(6) . .
Ag3 Ag31 O22 W6 140.3(8) . .
C201 Ag31 O22 Ag3 -59.9(8) . .
O16 Ag31 O22 Ag3 54.4(2) 3_565 .
Ag12 Ag31 O22 Ag3 -47.89(17) . .
Ag30 Ag31 O22 Ag3 -143.48(16) . .
Ag33 Ag31 O22 Ag3 147.3(2) . .
O35 Ag3 O22 W6 22.1(7) . .
O35 Ag3 O22 W6 76.1(4) 3_565 .
O20 Ag3 O22 W6 -65.3(4) . .
Ag31 Ag3 O22 W6 -152.6(5) . .
Ag12 Ag3 O22 W6 -113.8(4) . .
O35 Ag3 O22 Ag31 174.6(4) . .
O35 Ag3 O22 Ag31 -131.4(2) 3_565 .
O20 Ag3 O22 Ag31 87.2(2) . .
Ag12 Ag3 O22 Ag31 38.74(16) . .
O31 W2 O23 W6 -126.7(7) . .
O24 W2 O23 W6 -23.0(7) . .
O32 W2 O23 W6 66.0(11) . .
O30 W2 O23 W6 135.8(7) . .
O4 W2 O23 W6 62.3(7) . .
Ag23 W2 O23 W6 145.5(5) . .
O21 W6 O23 W2 127.2(7) . .
O22 W6 O23 W2 -51.3(15) . .
O10 W6 O23 W2 26.6(7) . .
O9 W6 O23 W2 -137.2(7) . .
O3 W6 O23 W2 -62.3(7) . .
O31 W2 O24 W5 124.3(7) . .
O23 W2 O24 W5 21.2(7) . .
O32 W2 O24 W5 -136.0(7) . .
O30 W2 O24 W5 -69.5(12) . .
O4 W2 O24 W5 -63.0(7) . .
Ag23 W2 O24 W5 -146.5(5) . .
O11 W5 O24 W2 -123.9(7) . .
O12 W5 O24 W2 42.1(13) . .
O5 W5 O24 W2 135.0(7) . .
O10 W5 O24 W2 -23.8(7) . .
O1 W5 O24 W2 61.3(7) . .
O33 W4 O25 W8 -125.7(7) . .
O26 W4 O25 W8 -21.6(7) . .
O34 W4 O25 W8 70.0(11) . .
O32 W4 O25 W8 135.0(7) . .
O4 W4 O25 W8 62.5(7) . .
O13 W8 O25 W4 122.8(7) . .
O14 W8 O25 W4 -50.2(15) . .
O6 W8 O25 W4 22.7(7) . .
O5 W8 O25 W4 -137.0(7) . .
O1 W8 O25 W4 -62.1(7) . .
O33 W4 O26 W9 128.1(7) . .
O25 W4 O26 W9 23.8(8) . .
O34 W4 O26 W9 -133.9(7) . .
O32 W4 O26 W9 -66.4(11) . .
O4 W4 O26 W9 -61.0(7) . .
O15 W9 O26 W4 -125.0(8) . .
O16 W9 O26 W4 43.7(16) . .
O6 W9 O26 W4 -25.2(7) . .
O7 W9 O26 W4 136.0(8) . .
O2 W9 O26 W4 60.7(7) . .
O29 W1 O27 W7 -124.9(7) . .
O28 W1 O27 W7 -19.3(8) . .
O34 W1 O27 W7 136.6(7) . .
O30 W1 O27 W7 66.8(12) . .
O4 W1 O27 W7 64.3(7) . .
O17 W7 O27 W1 122.0(8) . .
O18 W7 O27 W1 -54.7(14) . .
O8 W7 O27 W1 21.6(7) . .
O7 W7 O27 W1 -137.3(8) . .
O2 W7 O27 W1 -63.4(7) . .
O29 W1 O28 W3 124.8(6) . .
O27 W1 O28 W3 19.5(7) . .
O34 W1 O28 W3 -75.6(9) . .
O30 W1 O28 W3 -138.6(7) . .
O4 W1 O28 W3 -65.4(6) . .
O19 W3 O28 W1 -124.3(7) . .
O20 W3 O28 W1 51.5(13) . .
O8 W3 O28 W1 -22.3(7) . .
O9 W3 O28 W1 138.1(7) . .
O3 W3 O28 W1 64.8(7) . .
O31 W2 O30 W1 175.4(4) . .
O24 W2 O30 W1 9.0(10) . .
O23 W2 O30 W1 -82.3(4) . .
O32 W2 O30 W1 76.2(4) . .
O4 W2 O30 W1 2.3(3) . .
Ag23 W2 O30 W1 108.1(4) . .
O31 W2 O30 Ag23 67.3(3) . .
O24 W2 O30 Ag23 -99.1(7) . .
O23 W2 O30 Ag23 169.6(3) . .
O32 W2 O30 Ag23 -31.9(2) . .
O4 W2 O30 Ag23 -105.8(3) . .
O29 W1 O30 W2 -173.4(4) . .
O27 W1 O30 W2 -4.8(10) . .
O28 W1 O30 W2 82.6(4) . .
O34 W1 O30 W2 -75.8(4) . .
O4 W1 O30 W2 -2.3(3) . .
O29 W1 O30 Ag23 -65.8(3) . .
O27 W1 O30 Ag23 102.8(7) . .
O28 W1 O30 Ag23 -169.7(3) . .
O34 W1 O30 Ag23 31.9(3) . .
O4 W1 O30 Ag23 105.4(3) . .
C11 Ag23 O30 W2 -124.3(9) . .
O32 Ag23 O30 W2 26.8(2) . .
O34 Ag23 O30 W2 96.7(3) . .
Ag24 Ag23 O30 W2 141.26(15) . .
Ag34 Ag23 O30 W2 -123.2(2) . .
Ag27 Ag23 O30 W2 -19.6(4) . .
Ag32 Ag23 O30 W2 -65.2(2) . .
C11 Ag23 O30 W1 112.5(9) . .
O32 Ag23 O30 W1 -96.5(3) . .
O34 Ag23 O30 W1 -26.6(2) . .
Ag24 Ag23 O30 W1 18.0(4) . .
Ag34 Ag23 O30 W1 113.5(2) . .
Ag27 Ag23 O30 W1 -142.85(15) . .
W2 Ag23 O30 W1 -123.3(4) . .
Ag32 Ag23 O30 W1 171.5(2) . .
O31 W2 O32 W4 -175.1(4) . .
O24 W2 O32 W4 82.1(4) . .
O23 W2 O32 W4 -7.8(10) . .
O30 W2 O32 W4 -78.5(4) . .
O4 W2 O32 W4 -3.8(3) . .
Ag23 W2 O32 W4 -107.8(4) . .
O31 W2 O32 Ag23 -67.3(3) . .
O24 W2 O32 Ag23 -170.1(3) . .
O23 W2 O32 Ag23 100.1(7) . .
O30 W2 O32 Ag23 29.3(2) . .
O4 W2 O32 Ag23 104.0(3) . .
O33 W4 O32 W2 175.2(4) . .
O26 W4 O32 W2 9.6(10) . .
O25 W4 O32 W2 -81.6(4) . .
O34 W4 O32 W2 78.1(4) . .
O4 W4 O32 W2 3.9(3) . .
O33 W4 O32 Ag23 70.8(3) . .
O26 W4 O32 Ag23 -94.9(7) . .
O25 W4 O32 Ag23 174.0(3) . .
O34 W4 O32 Ag23 -26.3(3) . .
O4 W4 O32 Ag23 -100.6(3) . .
C11 Ag23 O32 W2 135.1(5) . .
O30 Ag23 O32 W2 -27.2(2) . .
O34 Ag23 O32 W2 -101.3(3) . .
Ag24 Ag23 O32 W2 -155.21(13) . .
Ag34 Ag23 O32 W2 24.8(4) . .
Ag27 Ag23 O32 W2 122.4(2) . .
Ag32 Ag23 O32 W2 65.4(2) . .
C11 Ag23 O32 W4 -100.9(6) . .
O30 Ag23 O32 W4 96.8(3) . .
O34 Ag23 O32 W4 22.7(2) . .
Ag24 Ag23 O32 W4 -31.2(3) . .
Ag34 Ag23 O32 W4 148.83(14) . .
Ag27 Ag23 O32 W4 -113.6(2) . .
W2 Ag23 O32 W4 124.0(3) . .
Ag32 Ag23 O32 W4 -170.6(2) . .
O26 W4 O33 Ag29 136.4(5) . .
O25 W4 O33 Ag29 -127.9(5) . .
O34 W4 O33 Ag29 46.1(6) . .
O32 W4 O33 Ag29 -37.8(6) . .
O4 W4 O33 Ag29 7.4(19) . .
C51 Ag29 O33 W4 90.2(7) . .
C41 Ag29 O33 W4 -99.0(7) . .
Ag27 Ag29 O33 W4 40.6(6) . .
Ag24 Ag29 O33 W4 -49.8(6) . .
Ag26 Ag29 O33 W4 93.7(6) . .
Ag15 Ag29 O33 W4 -96.5(6) . .
O33 W4 O34 W1 -177.0(4) . .
O26 W4 O34 W1 80.0(4) . .
O25 W4 O34 W1 -12.4(9) . .
O32 W4 O34 W1 -78.3(4) . .
O4 W4 O34 W1 -4.6(3) . .
O33 W4 O34 Ag23 -72.8(3) . .
O26 W4 O34 Ag23 -175.9(3) . .
O25 W4 O34 Ag23 91.8(7) . .
O32 W4 O34 Ag23 25.9(3) . .
O4 W4 O34 Ag23 99.6(3) . .
O29 W1 O34 W4 175.2(4) . .
O27 W1 O34 W4 -80.8(4) . .
O28 W1 O34 W4 15.2(8) . .
O30 W1 O34 W4 78.6(4) . .
O4 W1 O34 W4 4.5(3) . .
O29 W1 O34 Ag23 67.8(3) . .
O27 W1 O34 Ag23 171.8(3) . .
O28 W1 O34 Ag23 -92.3(6) . .
O30 W1 O34 Ag23 -28.8(2) . .
O4 W1 O34 Ag23 -102.9(3) . .
C11 Ag23 O34 W4 105.5(5) . .
O30 Ag23 O34 W4 -97.4(3) . .
O32 Ag23 O34 W4 -23.0(2) . .
Ag24 Ag23 O34 W4 113.7(3) . .
Ag34 Ag23 O34 W4 -158.58(13) . .
Ag27 Ag23 O34 W4 33.4(4) . .
W2 Ag23 O34 W4 -59.7(2) . .
Ag32 Ag23 O34 W4 -53.7(5) . .
C11 Ag23 O34 W1 -130.2(5) . .
O30 Ag23 O34 W1 27.0(2) . .
O32 Ag23 O34 W1 101.4(3) . .
Ag24 Ag23 O34 W1 -122.0(2) . .
Ag34 Ag23 O34 W1 -34.2(4) . .
Ag27 Ag23 O34 W1 157.74(14) . .
W2 Ag23 O34 W1 64.7(2) . .
Ag32 Ag23 O34 W1 70.6(5) . .
O35 Ag3 O35 Ag3 0.0 3_565 3_565
O20 Ag3 O35 Ag3 140.1(3) . 3_565
O22 Ag3 O35 Ag3 61.5(5) . 3_565
Ag31 Ag3 O35 Ag3 -143.1(10) . 3_565
Ag12 Ag3 O35 Ag3 -171.37(16) . 3_565
O30 Ag23 C11 C12 19(13) . .
O32 Ag23 C11 C12 -122(12) . .
O34 Ag23 C11 C12 145(12) . .
Ag24 Ag23 C11 C12 135(13) . .
Ag34 Ag23 C11 C12 18(12) . .
Ag27 Ag23 C11 C12 -106(13) . .
W2 Ag23 C11 C12 -65(13) . .
Ag32 Ag23 C11 C12 -44(13) . .
O30 Ag23 C11 Ag24 -116.3(8) . .
O32 Ag23 C11 Ag24 102.9(5) . .
O34 Ag23 C11 Ag24 10.1(6) . .
Ag34 Ag23 C11 Ag24 -117.5(4) . .
Ag27 Ag23 C11 Ag24 118.2(4) . .
W2 Ag23 C11 Ag24 160.0(4) . .
Ag32 Ag23 C11 Ag24 -179.5(4) . .
O30 Ag23 C11 Ag27 125.4(7) . .
O32 Ag23 C11 Ag27 -15.3(6) . .
O34 Ag23 C11 Ag27 -108.2(4) . .
Ag24 Ag23 C11 Ag27 -118.2(4) . .
Ag34 Ag23 C11 Ag27 124.3(4) . .
W2 Ag23 C11 Ag27 41.7(8) . .
Ag32 Ag23 C11 Ag27 62.2(2) . .
C31 Ag24 C11 C12 -75.7(10) . .
C41 Ag24 C11 C12 79.5(10) . .
Ag35 Ag24 C11 C12 -90.5(9) . .
Ag29 Ag24 C11 C12 98.3(9) . .
Ag23 Ag24 C11 C12 -176.2(12) . .
Ag15 Ag24 C11 C12 134.4(8) . .
Ag18 Ag24 C11 C12 -127.6(8) . .
C31 Ag24 C11 Ag23 100.5(5) . .
C41 Ag24 C11 Ag23 -104.3(5) . .
Ag35 Ag24 C11 Ag23 85.7(3) . .
Ag29 Ag24 C11 Ag23 -85.5(3) . .
Ag15 Ag24 C11 Ag23 -49.4(6) . .
Ag18 Ag24 C11 Ag23 48.6(5) . .
C31 Ag24 C11 Ag27 177.8(5) . .
C41 Ag24 C11 Ag27 -27.0(7) . .
Ag35 Ag24 C11 Ag27 163.0(5) . .
Ag29 Ag24 C11 Ag27 -8.3(4) . .
Ag23 Ag24 C11 Ag27 77.3(5) . .
Ag15 Ag24 C11 Ag27 27.8(7) . .
Ag18 Ag24 C11 Ag27 125.9(4) . .
C61 Ag27 C11 C12 81.3(10) . .
C51 Ag27 C11 C12 -75.7(10) . .
Ag29 Ag27 C11 C12 -98.7(9) . .
Ag23 Ag27 C11 C12 174.8(12) . .
Ag26 Ag27 C11 C12 -127.0(8) . .
Ag32 Ag27 C11 C12 102.2(9) . .
Ag22 Ag27 C11 C12 129.9(8) . .
C61 Ag27 C11 Ag23 -93.5(5) . .
C51 Ag27 C11 Ag23 109.5(4) . .
Ag29 Ag27 C11 Ag23 86.4(3) . .
Ag26 Ag27 C11 Ag23 58.1(5) . .
Ag32 Ag27 C11 Ag23 -72.6(3) . .
Ag22 Ag27 C11 Ag23 -44.9(5) . .
C61 Ag27 C11 Ag24 -171.6(5) . .
C51 Ag27 C11 Ag24 31.4(6) . .
Ag29 Ag27 C11 Ag24 8.4(4) . .
Ag23 Ag27 C11 Ag24 -78.1(4) . .
Ag26 Ag27 C11 Ag24 -19.9(7) . .
Ag32 Ag27 C11 Ag24 -150.7(5) . .
Ag22 Ag27 C11 Ag24 -123.0(4) . .
Ag23 C11 C12 C13 -16(59) . .
Ag24 C11 C12 C13 119(49) . .
Ag27 C11 C12 C13 -122(49) . .
C11 C12 C13 C15 -96(49) . .
C11 C12 C13 C16 21(50) . .
C11 C12 C13 C14 143(49) . .
C31 Ag35 C21 C22 8(3) . .
Ag24 Ag35 C21 C22 117.5(9) . .
Ag28 Ag35 C21 C22 -135.8(11) . .
Ag18 Ag35 C21 C22 -125.6(9) . .
Ag34 Ag35 C21 C22 137.2(11) . .
C31 Ag35 C21 Ag34 -129(2) . .
Ag24 Ag35 C21 Ag34 -19.7(7) . .
Ag28 Ag35 C21 Ag34 87.1(5) . .
Ag18 Ag35 C21 Ag34 97.3(5) . .
C31 Ag35 C21 Ag28 143(2) . .
Ag24 Ag35 C21 Ag28 -106.8(3) . .
Ag18 Ag35 C21 Ag28 10.2(9) . .
Ag34 Ag35 C21 Ag28 -87.1(5) . .
C71 Ag34 C21 C22 55.2(18) . .
Ag23 Ag34 C21 C22 -137.9(15) . .
Ag28 Ag34 C21 C22 152.7(18) . .
Ag32 Ag34 C21 C22 -35(3) . .
Ag35 Ag34 C21 C22 -121.0(17) . .
Ag25 Ag34 C21 C22 111.8(15) . .
C71 Ag34 C21 Ag35 176.2(4) . .
Ag23 Ag34 C21 Ag35 -16.9(5) . .
Ag28 Ag34 C21 Ag35 -86.3(4) . .
Ag32 Ag34 C21 Ag35 86(2) . .
Ag25 Ag34 C21 Ag35 -127.2(3) . .
C71 Ag34 C21 Ag28 -97.5(6) . .
Ag23 Ag34 C21 Ag28 69.4(4) . .
Ag32 Ag34 C21 Ag28 171.8(19) . .
Ag35 Ag34 C21 Ag28 86.3(4) . .
Ag25 Ag34 C21 Ag28 -40.9(6) . .
C81 Ag28 C21 C22 -78.2(19) . .
C82 Ag28 C21 C22 -67.4(18) . .
Ag35 Ag28 C21 C22 113.5(18) . .
Ag34 Ag28 C21 C22 -151.4(19) . .
Ag1 Ag28 C21 C22 58(3) . .
C81 Ag28 C21 Ag35 168.3(6) . .
C82 Ag28 C21 Ag35 179.1(4) . .
Ag34 Ag28 C21 Ag35 95.1(5) . .
Ag1 Ag28 C21 Ag35 -55.9(16) . .
C81 Ag28 C21 Ag34 73.2(9) . .
C82 Ag28 C21 Ag34 84.1(5) . .
Ag35 Ag28 C21 Ag34 -95.1(5) . .
Ag1 Ag28 C21 Ag34 -151.0(11) . .
Ag35 C21 C22 C23 42(22) . .
Ag34 C21 C22 C23 157(21) . .
Ag28 C21 C22 C23 -62(22) . .
C21 C22 C23 C25 62(23) . .
C21 C22 C23 C26 -105(21) . .
C21 C22 C23 C24 156(21) . .
C21 Ag35 C31 C32 -42(3) . .
Ag24 Ag35 C31 C32 -162.4(17) . .
Ag28 Ag35 C31 C32 92.3(15) . .
Ag18 Ag35 C31 C32 100.6(15) . .
Ag34 Ag35 C31 C32 -159.4(12) . .
C21 Ag35 C31 Ag18 -143(2) . .
Ag24 Ag35 C31 Ag18 97.0(5) . .
Ag28 Ag35 C31 Ag18 -8.3(9) . .
Ag34 Ag35 C31 Ag18 99.9(5) . .
C21 Ag35 C31 Ag24 120(2) . .
Ag28 Ag35 C31 Ag24 -105.3(5) . .
Ag18 Ag35 C31 Ag24 -97.0(5) . .
Ag34 Ag35 C31 Ag24 2.9(7) . .
C151 Ag18 C31 C32 9(2) . .
Ag17 Ag18 C31 C32 102.9(11) . .
Ag35 Ag18 C31 C32 -134.1(14) . .
Ag19 Ag18 C31 C32 -101.2(12) . .
Ag24 Ag18 C31 C32 142.2(14) . .
C151 Ag18 C31 Ag35 143.2(15) . .
C32 Ag18 C31 Ag35 134.1(14) . .
Ag17 Ag18 C31 Ag35 -123.0(4) . .
Ag19 Ag18 C31 Ag35 32.9(9) . .
Ag24 Ag18 C31 Ag35 -83.6(6) . .
C151 Ag18 C31 Ag24 -133.1(15) . .
C32 Ag18 C31 Ag24 -142.2(14) . .
Ag17 Ag18 C31 Ag24 -39.3(8) . .
Ag35 Ag18 C31 Ag24 83.6(6) . .
Ag19 Ag18 C31 Ag24 116.6(5) . .
C41 Ag24 C31 C32 -17.8(18) . .
C11 Ag24 C31 C32 139.5(16) . .
Ag35 Ag24 C31 C32 159.8(19) . .
Ag29 Ag24 C31 C32 -24(2) . .
Ag23 Ag24 C31 C32 -168.5(16) . .
Ag15 Ag24 C31 C32 -61.3(17) . .
Ag18 Ag24 C31 C32 -107.2(19) . .
C41 Ag24 C31 Ag35 -177.6(4) . .
C11 Ag24 C31 Ag35 -20.3(6) . .
Ag29 Ag24 C31 Ag35 175.8(5) . .
Ag23 Ag24 C31 Ag35 31.7(4) . .
Ag15 Ag24 C31 Ag35 138.9(3) . .
Ag18 Ag24 C31 Ag35 92.9(5) . .
C41 Ag24 C31 Ag18 89.5(6) . .
C11 Ag24 C31 Ag18 -113.2(5) . .
Ag35 Ag24 C31 Ag18 -92.9(5) . .
Ag29 Ag24 C31 Ag18 82.9(9) . .
Ag23 Ag24 C31 Ag18 -61.2(6) . .
Ag15 Ag24 C31 Ag18 46.0(5) . .
Ag35 C31 C32 C33 85(20) . .
Ag18 C31 C32 C33 -175(100) . .
Ag24 C31 C32 C33 -67(20) . .
Ag35 C31 C32 Ag18 -100.1(14) . .
Ag24 C31 C32 Ag18 108.0(17) . .
C151 Ag18 C32 C31 -176.2(10) . .
Ag17 Ag18 C32 C31 -105.4(11) . .
Ag35 Ag18 C32 C31 32.4(10) . .
Ag19 Ag18 C32 C31 115.3(11) . .
Ag24 Ag18 C32 C31 -26.5(10) . .
C151 Ag18 C32 C33 3(2) . .
C31 Ag18 C32 C33 179(100) . .
Ag17 Ag18 C32 C33 74(2) . .
Ag35 Ag18 C32 C33 -148(2) . .
Ag19 Ag18 C32 C33 -65(2) . .
Ag24 Ag18 C32 C33 153(2) . .
C31 C32 C33 C36 129(19) . .
Ag18 C32 C33 C36 -46(3) . .
C31 C32 C33 C34 4(21) . .
Ag18 C32 C33 C34 -171(2) . .
C31 C32 C33 C35 -114(19) . .
Ag18 C32 C33 C35 71(3) . .
C141 Ag15 C41 C42 6(3) . .
Ag17 Ag15 C41 C42 -130.3(16) . .
Ag24 Ag15 C41 C42 -156(2) . .
Ag7 Ag15 C41 C42 68.2(19) . .
Ag29 Ag15 C41 C42 121(2) . .
C141 Ag15 C41 Ag29 -115.0(11) . .
Ag17 Ag15 C41 Ag29 108.4(8) . .
Ag24 Ag15 C41 Ag29 82.7(5) . .
Ag7 Ag15 C41 Ag29 -53.1(6) . .
C141 Ag15 C41 Ag24 162.3(10) . .
Ag17 Ag15 C41 Ag24 25.7(11) . .
Ag7 Ag15 C41 Ag24 -135.9(2) . .
Ag29 Ag15 C41 Ag24 -82.7(5) . .
C51 Ag29 C41 C42 21.9(17) . .
O33 Ag29 C41 C42 -140.3(10) . .
Ag27 Ag29 C41 C42 107.5(10) . .
Ag24 Ag29 C41 C42 130.6(12) . .
Ag26 Ag29 C41 C42 -106.5(12) . .
Ag15 Ag29 C41 C42 -143.7(13) . .
C51 Ag29 C41 Ag15 165.6(7) . .
O33 Ag29 C41 Ag15 3.4(5) . .
Ag27 Ag29 C41 Ag15 -108.8(4) . .
Ag24 Ag29 C41 Ag15 -85.8(5) . .
Ag26 Ag29 C41 Ag15 37.2(14) . .
C51 Ag29 C41 Ag24 -108.6(10) . .
O33 Ag29 C41 Ag24 89.1(3) . .
Ag27 Ag29 C41 Ag24 -23.1(6) . .
Ag26 Ag29 C41 Ag24 123.0(9) . .
Ag15 Ag29 C41 Ag24 85.8(5) . .
C31 Ag24 C41 C42 81.5(16) . .
C11 Ag24 C41 C42 -76.7(16) . .
Ag35 Ag24 C41 C42 76.9(18) . .
Ag29 Ag24 C41 C42 -101.8(16) . .
Ag23 Ag24 C41 C42 -127.9(15) . .
Ag15 Ag24 C41 C42 158.7(18) . .
Ag18 Ag24 C41 C42 124.5(15) . .
C31 Ag24 C41 Ag15 -77.1(5) . .
C11 Ag24 C41 Ag15 124.6(4) . .
Ag35 Ag24 C41 Ag15 -81.7(9) . .
Ag29 Ag24 C41 Ag15 99.5(5) . .
Ag23 Ag24 C41 Ag15 73.4(5) . .
Ag18 Ag24 C41 Ag15 -34.1(4) . .
C31 Ag24 C41 Ag29 -176.7(4) . .
C11 Ag24 C41 Ag29 25.1(6) . .
Ag35 Ag24 C41 Ag29 178.7(5) . .
Ag23 Ag24 C41 Ag29 -26.1(5) . .
Ag15 Ag24 C41 Ag29 -99.5(5) . .
Ag18 Ag24 C41 Ag29 -133.7(2) . .
Ag15 C41 C42 C43 79(25) . .
Ag29 C41 C42 C43 -161(24) . .
Ag24 C41 C42 C43 -68(25) . .
C41 C42 C43 C44 -122(24) . .
C41 C42 C43 C45 112(24) . .
C41 C42 C43 C46 -4(25) . .
C41 Ag29 C51 C52 -31(2) . .
O33 Ag29 C51 C52 129.8(15) . .
Ag27 Ag29 C51 C52 -145.5(17) . .
Ag24 Ag29 C51 C52 -112.6(15) . .
Ag26 Ag29 C51 C52 125.3(17) . .
Ag15 Ag29 C51 C52 103.4(19) . .
C41 Ag29 C51 Ag26 -156.8(8) . .
O33 Ag29 C51 Ag26 4.4(5) . .
Ag27 Ag29 C51 Ag26 89.1(5) . .
Ag24 Ag29 C51 Ag26 122.1(3) . .
Ag15 Ag29 C51 Ag26 -22(2) . .
C41 Ag29 C51 Ag27 114.1(9) . .
O33 Ag29 C51 Ag27 -84.7(4) . .
Ag24 Ag29 C51 Ag27 32.9(6) . .
Ag26 Ag29 C51 Ag27 -89.1(5) . .
Ag15 Ag29 C51 Ag27 -111.1(15) . .
C121 Ag26 C51 C52 -10(3) . .
Ag29 Ag26 C51 C52 -142.2(15) . .
Ag8 Ag26 C51 C52 120.5(12) . .
Ag27 Ag26 C51 C52 132.9(14) . .
Ag4 Ag26 C51 C52 -97.6(13) . .
C121 Ag26 C51 Ag29 132.6(17) . .
Ag8 Ag26 C51 Ag29 -97.3(5) . .
Ag27 Ag26 C51 Ag29 -85.0(5) . .
Ag4 Ag26 C51 Ag29 44.6(7) . .
C121 Ag26 C51 Ag27 -142.5(17) . .
Ag29 Ag26 C51 Ag27 85.0(5) . .
Ag8 Ag26 C51 Ag27 -12.4(8) . .
Ag4 Ag26 C51 Ag27 129.5(3) . .
C61 Ag27 C51 C52 -36.6(17) . .
C11 Ag27 C51 C52 117.8(14) . .
Ag29 Ag27 C51 C52 149.7(17) . .
Ag23 Ag27 C51 C52 166.8(13) . .
Ag26 Ag27 C51 C52 -119.5(17) . .
Ag32 Ag27 C51 C52 -51(3) . .
Ag22 Ag27 C51 C52 -83.5(15) . .
C61 Ag27 C51 Ag29 173.7(4) . .
C11 Ag27 C51 Ag29 -31.9(5) . .
Ag23 Ag27 C51 Ag29 17.1(5) . .
Ag26 Ag27 C51 Ag29 90.8(4) . .
Ag32 Ag27 C51 Ag29 159.4(13) . .
Ag22 Ag27 C51 Ag29 126.8(3) . .
C61 Ag27 C51 Ag26 82.9(6) . .
C11 Ag27 C51 Ag26 -122.8(4) . .
Ag29 Ag27 C51 Ag26 -90.8(4) . .
Ag23 Ag27 C51 Ag26 -73.7(5) . .
Ag32 Ag27 C51 Ag26 68.5(17) . .
Ag22 Ag27 C51 Ag26 36.0(4) . .
Ag29 C51 C52 C53 104(51) . .
Ag26 C51 C52 C53 -138(50) . .
Ag27 C51 C52 C53 -29(52) . .
C51 C52 C53 C54 179(100) . .
C51 C52 C53 C55 -51(52) . .
C51 C52 C53 C56 67(51) . .
C111 Ag22 C61 C62 -7(3) . .
Ag8 Ag22 C61 C62 -139.7(14) . .
Ag27 Ag22 C61 C62 -152(2) . .
Ag32 Ag22 C61 C62 119.2(19) . .
Ag16 Ag22 C61 C62 78.5(18) . .
C111 Ag22 C61 Ag32 -126.6(19) . .
Ag8 Ag22 C61 Ag32 101.1(6) . .
Ag27 Ag22 C61 Ag32 88.8(5) . .
Ag16 Ag22 C61 Ag32 -40.7(7) . .
C111 Ag22 C61 Ag27 144.6(18) . .
Ag8 Ag22 C61 Ag27 12.3(9) . .
Ag32 Ag22 C61 Ag27 -88.8(5) . .
Ag16 Ag22 C61 Ag27 -129.6(4) . .
C71 Ag32 C61 C62 15(2) . .
Ag25 Ag32 C61 C62 -113.6(12) . .
Ag27 Ag32 C61 C62 132.3(15) . .
Ag34 Ag32 C61 C62 100.4(12) . .
Ag22 Ag32 C61 C62 -136.7(15) . .
Ag23 Ag32 C61 C62 147.1(12) . .
C71 Ag32 C61 Ag22 151.5(11) . .
Ag25 Ag32 C61 Ag22 23.1(11) . .
Ag27 Ag32 C61 Ag22 -91.0(5) . .
Ag34 Ag32 C61 Ag22 -122.9(4) . .
Ag23 Ag32 C61 Ag22 -76.2(4) . .
C71 Ag32 C61 Ag27 -117.5(12) . .
Ag25 Ag32 C61 Ag27 114.2(7) . .
Ag34 Ag32 C61 Ag27 -31.9(7) . .
Ag22 Ag32 C61 Ag27 91.0(5) . .
Ag23 Ag32 C61 Ag27 14.8(4) . .
C51 Ag27 C61 C62 68.7(18) . .
C11 Ag27 C61 C62 -86.0(16) . .
Ag29 Ag27 C61 C62 94(2) . .
Ag23 Ag27 C61 C62 -132.3(15) . .
Ag26 Ag27 C61 C62 116.3(16) . .
Ag32 Ag27 C61 C62 -114.9(18) . .
Ag22 Ag27 C61 C62 153.0(19) . .
C51 Ag27 C61 Ag22 -84.3(6) . .
C11 Ag27 C61 Ag22 120.9(5) . .
Ag29 Ag27 C61 Ag22 -59(2) . .
Ag23 Ag27 C61 Ag22 74.7(5) . .
Ag26 Ag27 C61 Ag22 -36.7(5) . .
Ag32 Ag27 C61 Ag22 92.1(5) . .
C51 Ag27 C61 Ag32 -176.4(4) . .
C11 Ag27 C61 Ag32 28.9(6) . .
Ag29 Ag27 C61 Ag32 -150.9(15) . .
Ag23 Ag27 C61 Ag32 -17.4(5) . .
Ag26 Ag27 C61 Ag32 -128.8(3) . .
Ag22 Ag27 C61 Ag32 -92.1(5) . .
Ag22 C61 C62 C63 10(39) . .
Ag32 C61 C62 C63 122(37) . .
Ag27 C61 C62 C63 -132(37) . .
C61 C62 C63 C65 37(38) . .
C61 C62 C63 C66 -83(38) . .
C61 C62 C63 C64 162(37) . .
C61 Ag32 C71 C72 -22(2) . .
Ag25 Ag32 C71 C72 128.6(17) . .
Ag27 Ag32 C71 C72 -113.7(14) . .
Ag34 Ag32 C71 C72 -132.8(16) . .
Ag22 Ag32 C71 C72 106.4(14) . .
Ag23 Ag32 C71 C72 -154.4(14) . .
C61 Ag32 C71 Ag25 -150.3(11) . .
Ag27 Ag32 C71 Ag25 117.7(4) . .
Ag34 Ag32 C71 Ag25 98.5(5) . .
Ag22 Ag32 C71 Ag25 -22.2(11) . .
Ag23 Ag32 C71 Ag25 77.0(4) . .
C61 Ag32 C71 Ag34 111.2(13) . .
Ag25 Ag32 C71 Ag34 -98.5(5) . .
Ag27 Ag32 C71 Ag34 19.2(7) . .
Ag22 Ag32 C71 Ag34 -120.8(7) . .
Ag23 Ag32 C71 Ag34 -21.5(3) . .
C91 Ag25 C71 C72 39(2) . .
F51B Ag25 C71 C72 -70.8(16) . .
Ag10 Ag25 C71 C72 120.1(12) . .
Ag32 Ag25 C71 C72 -132.7(15) . .
Ag11 Ag25 C71 C72 -90.7(15) . .
Ag34 Ag25 C71 C72 136.3(16) . .
C91 Ag25 C71 Ag32 172.0(11) . .
F51B Ag25 C71 Ag32 61.8(9) . .
Ag10 Ag25 C71 Ag32 -107.2(4) . .
Ag11 Ag25 C71 Ag32 41.9(9) . .
Ag34 Ag25 C71 Ag32 -91.0(6) . .
C91 Ag25 C71 Ag34 -97.0(14) . .
F51B Ag25 C71 Ag34 152.9(10) . .
Ag10 Ag25 C71 Ag34 -16.2(7) . .
Ag32 Ag25 C71 Ag34 91.0(6) . .
Ag11 Ag25 C71 Ag34 133.0(4) . .
C21 Ag34 C71 C72 -32.3(15) . .
Ag23 Ag34 C71 C72 160.0(12) . .
Ag28 Ag34 C71 C72 -93.2(12) . .
Ag32 Ag34 C71 C72 134.7(14) . .
Ag35 Ag34 C71 C72 40(9) . .
Ag25 Ag34 C71 C72 -134.7(16) . .
C21 Ag34 C71 Ag32 -167.0(5) . .
Ag23 Ag34 C71 Ag32 25.2(4) . .
Ag28 Ag34 C71 Ag32 132.1(3) . .
Ag35 Ag34 C71 Ag32 -95(8) . .
Ag25 Ag34 C71 Ag32 90.6(6) . .
C21 Ag34 C71 Ag25 102.4(7) . .
Ag23 Ag34 C71 Ag25 -65.3(5) . .
Ag28 Ag34 C71 Ag25 41.5(7) . .
Ag32 Ag34 C71 Ag25 -90.6(6) . .
Ag35 Ag34 C71 Ag25 174(49) . .
Ag32 C71 C72 C73 -127(27) . .
Ag25 C71 C72 C73 -11(28) . .
Ag34 C71 C72 C73 114(27) . .
C71 C72 C73 C75 131(27) . .
C71 C72 C73 C76 -106(28) . .
C71 C72 C73 C74 5(29) . .
C161 Ag1 C81 C82 7(3) . .
Ag19 Ag1 C81 C82 108.3(17) . .
Ag28 Ag1 C81 C82 91.0(18) . .
C161 Ag1 C81 Ag28 -83.9(19) . .
Ag19 Ag1 C81 Ag28 17.3(7) . .
C161 Ag1 C81 Ag10 177.9(16) . .
Ag19 Ag1 C81 Ag10 -80.9(6) . .
Ag28 Ag1 C81 Ag10 -98.2(6) . .
C21 Ag28 C81 C82 19.7(14) . .
Ag35 Ag28 C81 C82 168.1(8) . .
Ag34 Ag28 C81 C82 71.6(9) . .
Ag1 Ag28 C81 C82 -146.0(11) . .
C21 Ag28 C81 Ag1 165.8(7) . .
C82 Ag28 C81 Ag1 146.0(11) . .
Ag35 Ag28 C81 Ag1 -45.8(13) . .
Ag34 Ag28 C81 Ag1 -142.4(2) . .
C21 Ag28 C81 Ag10 -86.1(9) . .
C82 Ag28 C81 Ag10 -105.9(10) . .
Ag35 Ag28 C81 Ag10 62.3(12) . .
Ag34 Ag28 C81 Ag10 -34.3(5) . .
Ag1 Ag28 C81 Ag10 108.1(5) . .
C91 Ag10 C81 C82 24.9(11) . .
Ag25 Ag10 C81 C82 -32.4(10) . .
Ag9 Ag10 C81 C82 77.0(9) . .
C91 Ag10 C81 Ag1 -149.8(4) . .
Ag25 Ag10 C81 Ag1 153.0(3) . .
Ag9 Ag10 C81 Ag1 -97.7(4) . .
C91 Ag10 C81 Ag28 116.0(5) . .
Ag25 Ag10 C81 Ag28 58.7(5) . .
Ag9 Ag10 C81 Ag28 168.1(3) . .
Ag1 C81 C82 C83 73(12) . .
Ag28 C81 C82 C83 165(11) . .
Ag10 C81 C82 C83 -98(11) . .
Ag1 C81 C82 Ag28 -91.9(17) . .
Ag10 C81 C82 Ag28 97.3(6) . .
C21 Ag28 C82 C81 -168.1(9) . .
Ag35 Ag28 C82 C81 -165.4(10) . .
Ag34 Ag28 C82 C81 -119.7(8) . .
Ag1 Ag28 C82 C81 24.1(8) . .
C21 Ag28 C82 C83 14.2(13) . .
C81 Ag28 C82 C83 -177.7(16) . .
Ag35 Ag28 C82 C83 17(2) . .
Ag34 Ag28 C82 C83 62.6(11) . .
Ag1 Ag28 C82 C83 -153.6(12) . .
C81 C82 C83 C84 -53(12) . .
Ag28 C82 C83 C84 110.5(12) . .
C81 C82 C83 C85 -176(11) . .
Ag28 C82 C83 C85 -12.3(18) . .
C81 C82 C83 C86 64(12) . .
Ag28 C82 C83 C86 -131.9(11) . .
C71 Ag25 C91 C92 -64(2) . .
F51B Ag25 C91 C92 45.3(14) . .
Ag10 Ag25 C91 C92 -159.6(13) . .
Ag32 Ag25 C91 C92 102.7(12) . .
Ag11 Ag25 C91 C92 81.0(12) . .
Ag34 Ag25 C91 C92 -139.0(10) . .
C71 Ag25 C91 Ag10 95.5(14) . .
F51B Ag25 C91 Ag10 -155.0(8) . .
Ag32 Ag25 C91 Ag10 -97.7(7) . .
Ag11 Ag25 C91 Ag10 -119.4(4) . .
Ag34 Ag25 C91 Ag10 20.6(5) . .
C71 Ag25 C91 Ag9 84.3(19) . .
F51B Ag25 C91 Ag9 -166.3(14) . .
Ag10 Ag25 C91 Ag9 -11.3(10) . .
Ag32 Ag25 C91 Ag9 -108.9(12) . .
Ag11 Ag25 C91 Ag9 -130.6(14) . .
Ag34 Ag25 C91 Ag9 9.3(15) . .
C71 Ag25 C91 Ag11 -145.1(13) . .
F51B Ag25 C91 Ag11 -35.7(8) . .
Ag10 Ag25 C91 Ag11 119.4(4) . .
Ag32 Ag25 C91 Ag11 21.7(9) . .
Ag34 Ag25 C91 Ag11 140.0(2) . .
C81 Ag10 C91 C92 46(2) . .
Ag25 Ag10 C91 C92 143(2) . .
Ag9 Ag10 C91 C92 -31.7(19) . .
C81 Ag10 C91 Ag25 -97.3(4) . .
Ag9 Ag10 C91 Ag25 -174.9(4) . .
C81 Ag10 C91 Ag9 77.6(4) . .
Ag25 Ag10 C91 Ag9 174.9(4) . .
C81 Ag10 C91 Ag11 -178.5(4) . .
Ag25 Ag10 C91 Ag11 -81.2(5) . .
Ag9 Ag10 C91 Ag11 103.9(5) . .
C171 Ag9 C91 C92 40(3) . .
O9 Ag9 C91 C92 -144.0(8) . .
Ag10 Ag9 C91 C92 165.0(10) . .
Ag30 Ag9 C91 C92 -55.6(10) . .
C171 Ag9 C91 Ag25 -114(2) . .
C92 Ag9 C91 Ag25 -153.7(18) . .
O9 Ag9 C91 Ag25 62.3(12) . .
Ag10 Ag9 C91 Ag25 11.4(10) . .
Ag30 Ag9 C91 Ag25 150.7(9) . .
C171 Ag9 C91 Ag10 -125(2) . .
C92 Ag9 C91 Ag10 -165.0(10) . .
O9 Ag9 C91 Ag10 50.9(3) . .
Ag30 Ag9 C91 Ag10 139.4(2) . .
C171 Ag9 C91 Ag11 119(2) . .
C92 Ag9 C91 Ag11 79.5(9) . .
O9 Ag9 C91 Ag11 -64.5(5) . .
Ag10 Ag9 C91 Ag11 -115.5(5) . .
Ag30 Ag9 C91 Ag11 23.9(7) . .
C101 Ag11 C91 C92 4(2) . .
Ag16 Ag11 C91 C92 -150.4(6) . .
Ag25 Ag11 C91 C92 -124.4(9) . .
C101 Ag11 C91 Ag25 128.3(16) . .
C92 Ag11 C91 Ag25 124.4(9) . .
Ag16 Ag11 C91 Ag25 -26.0(6) . .
C101 Ag11 C91 Ag10 -156.2(14) . .
C92 Ag11 C91 Ag10 -160.1(11) . .
Ag16 Ag11 C91 Ag10 49.4(7) . .
Ag25 Ag11 C91 Ag10 75.5(5) . .
C101 Ag11 C91 Ag9 -72.4(17) . .
C92 Ag11 C91 Ag9 -76.3(8) . .
Ag16 Ag11 C91 Ag9 133.2(3) . .
Ag25 Ag11 C91 Ag9 159.3(7) . .
Ag25 C91 C92 C95 25(19) . .
Ag10 C91 C92 C95 -110(18) . .
Ag9 C91 C92 C95 -141(19) . .
Ag11 C91 C92 C95 108(19) . .
Ag25 C91 C92 Ag9 166.3(10) . .
Ag10 C91 C92 Ag9 31.3(18) . .
Ag11 C91 C92 Ag9 -110.4(3) . .
Ag25 C91 C92 Ag11 -83.3(9) . .
Ag10 C91 C92 Ag11 142(2) . .
Ag9 C91 C92 Ag11 110.4(3) . .
C171 Ag9 C92 C91 -166.7(9) . .
O9 Ag9 C92 C91 44.3(10) . .
Ag10 Ag9 C92 C91 -11.9(8) . .
Ag30 Ag9 C92 C91 142.0(7) . .
C171 Ag9 C92 C95 10.2(14) . .
C91 Ag9 C92 C95 177.0(16) . .
O9 Ag9 C92 C95 -138.7(9) . .
Ag10 Ag9 C92 C95 165.1(10) . .
Ag30 Ag9 C92 C95 -41.1(11) . .
C171 Ag9 C92 Ag11 131.0(7) . .
C91 Ag9 C92 Ag11 -62.3(8) . .
O9 Ag9 C92 Ag11 -18.0(6) . .
Ag10 Ag9 C92 Ag11 -74.2(4) . .
Ag30 Ag9 C92 Ag11 79.7(4) . .
C101 Ag11 C92 C91 -178.6(7) . .
Ag16 Ag11 C92 C91 86.9(13) . .
Ag25 Ag11 C92 C91 39.7(7) . .
C101 Ag11 C92 C95 6.0(11) . .
C91 Ag11 C92 C95 -175.4(14) . .
Ag16 Ag11 C92 C95 -88.5(15) . .
Ag25 Ag11 C92 C95 -135.7(9) . .
C101 Ag11 C92 Ag9 -114.1(6) . .
C91 Ag11 C92 Ag9 64.6(7) . .
Ag16 Ag11 C92 Ag9 151.4(8) . .
Ag25 Ag11 C92 Ag9 104.2(5) . .
C91 C92 C95 C96 -39(19) . .
Ag9 C92 C95 C96 -178.8(10) . .
Ag11 C92 C95 C96 68.0(14) . .
C91 C92 C95 C94 86(19) . .
Ag9 C92 C95 C94 -53.7(15) . .
Ag11 C92 C95 C94 -166.9(10) . .
C91 C92 C95 C93 -157(18) . .
Ag9 C92 C95 C93 62.6(14) . .
Ag11 C92 C95 C93 -50.6(14) . .
C111 Ag16 C101 C102 20(3) . .
C112 Ag16 C101 C102 13.0(18) . .
Ag11 Ag16 C101 C102 -155.3(18) . .
Ag22 Ag16 C101 C102 -107.2(16) . .
C111 Ag16 C101 Ag11 175.2(14) . .
C112 Ag16 C101 Ag11 168.3(4) . .
Ag22 Ag16 C101 Ag11 48.1(8) . .
C111 Ag16 C101 Ag6 -78.1(17) . .
C112 Ag16 C101 Ag6 -85.0(7) . .
Ag11 Ag16 C101 Ag6 106.7(6) . .
Ag22 Ag16 C101 Ag6 154.8(3) . .
C91 Ag11 C101 C102 -2(3) . .
C92 Ag11 C101 C102 0.7(16) . .
Ag16 Ag11 C101 C102 158.7(15) . .
Ag25 Ag11 C101 C102 112.2(13) . .
C91 Ag11 C101 Ag16 -160.8(14) . .
C92 Ag11 C101 Ag16 -158.0(4) . .
Ag25 Ag11 C101 Ag16 -46.5(7) . .
C91 Ag11 C101 Ag6 91.1(16) . .
C92 Ag11 C101 Ag6 93.9(6) . .
Ag16 Ag11 C101 Ag6 -108.1(6) . .
Ag25 Ag11 C101 Ag6 -154.6(2) . .
C191 Ag6 C101 C102 23(3) . .
Ag33 Ag6 C101 C102 82.9(10) . .
C191 Ag6 C101 Ag16 161(2) . .
C102 Ag6 C101 Ag16 138.1(13) . .
Ag33 Ag6 C101 Ag16 -139.0(4) . .
C191 Ag6 C101 Ag11 -106(2) . .
C102 Ag6 C101 Ag11 -129.1(12) . .
Ag33 Ag6 C101 Ag11 -46.2(6) . .
Ag16 C101 C102 C103 35(10) . .
Ag11 C101 C102 C103 -112(9) . .
Ag6 C101 C102 C103 143(9) . .
Ag16 C101 C102 Ag6 -108.0(14) . .
Ag11 C101 C102 Ag6 104.9(11) . .
C191 Ag6 C102 C101 -172.7(10) . .
Ag33 Ag6 C102 C101 -116.3(9) . .
C191 Ag6 C102 C103 13.7(16) . .
C101 Ag6 C102 C103 -173.6(18) . .
Ag33 Ag6 C102 C103 70.0(13) . .
C101 C102 C103 C104 -81(9) . .
Ag6 C102 C103 C104 59(2) . .
C101 C102 C103 C105 48(10) . .
Ag6 C102 C103 C105 -171.2(14) . .
C101 C102 C103 C106 158(9) . .
Ag6 C102 C103 C106 -61.5(19) . .
C61 Ag22 C111 C112 15(3) . .
Ag8 Ag22 C111 C112 160(2) . .
Ag27 Ag22 C111 C112 146.2(14) . .
Ag32 Ag22 C111 C112 -94.3(17) . .
Ag16 Ag22 C111 C112 -89.0(19) . .
C61 Ag22 C111 Ag8 -144.4(19) . .
Ag27 Ag22 C111 Ag8 -13.4(9) . .
Ag32 Ag22 C111 Ag8 106.2(6) . .
Ag16 Ag22 C111 Ag8 111.4(6) . .
C61 Ag22 C111 Ag16 104.2(19) . .
Ag8 Ag22 C111 Ag16 -111.4(6) . .
Ag27 Ag22 C111 Ag16 -124.8(5) . .
Ag32 Ag22 C111 Ag16 -5.3(9) . .
C121 Ag8 C111 C112 -72.5(17) . .
Ag22 Ag8 C111 C112 -159.0(19) . .
Ag26 Ag8 C111 C112 -120.3(15) . .
C121 Ag8 C111 Ag22 86.5(6) . .
Ag26 Ag8 C111 Ag22 38.7(5) . .
C121 Ag8 C111 Ag16 -177.0(5) . .
Ag22 Ag8 C111 Ag16 96.4(7) . .
Ag26 Ag8 C111 Ag16 135.2(4) . .
C101 Ag16 C111 C112 -10(2) . .
Ag11 Ag16 C111 C112 163.1(6) . .
Ag22 Ag16 C111 C112 134.5(11) . .
C101 Ag16 C111 Ag22 -144.6(14) . .
C112 Ag16 C111 Ag22 -134.5(11) . .
Ag11 Ag16 C111 Ag22 28.6(9) . .
C101 Ag16 C111 Ag8 127.8(15) . .
C112 Ag16 C111 Ag8 137.8(12) . .
Ag11 Ag16 C111 Ag8 -59.0(9) . .
Ag22 Ag16 C111 Ag8 -87.6(8) . .
Ag22 C111 C112 C113 -86(31) . .
Ag8 C111 C112 C113 63(31) . .
Ag16 C111 C112 C113 179(100) . .
Ag22 C111 C112 Ag16 94.9(15) . .
Ag8 C111 C112 Ag16 -115.4(14) . .
C101 Ag16 C112 C111 176.1(8) . .
Ag11 Ag16 C112 C111 -89(3) . .
Ag22 Ag16 C112 C111 -30.3(8) . .
C101 Ag16 C112 C113 -3.8(12) . .
C111 Ag16 C112 C113 -179.9(15) . .
Ag11 Ag16 C112 C113 91(3) . .
Ag22 Ag16 C112 C113 149.8(10) . .
C111 C112 C113 C116 -112(31) . .
Ag16 C112 C113 C116 66.6(15) . .
C111 C112 C113 C114 12(31) . .
Ag16 C112 C113 C114 -169.6(10) . .
C111 C112 C113 C115 125(31) . .
Ag16 C112 C113 C115 -56.4(14) . .
C51 Ag26 C121 C122 20(5) . .
Ag29 Ag26 C121 C122 137(3) . .
Ag8 Ag26 C121 C122 -122(4) . .
Ag27 Ag26 C121 C122 -110(3) . .
Ag4 Ag26 C121 C122 123(4) . .
C51 Ag26 C121 Ag4 -103.7(18) . .
Ag29 Ag26 C121 Ag4 13.6(9) . .
Ag8 Ag26 C121 Ag4 114.8(5) . .
Ag27 Ag26 C121 Ag4 126.3(4) . .
C51 Ag26 C121 Ag8 141.5(17) . .
Ag29 Ag26 C121 Ag8 -101.3(6) . .
Ag27 Ag26 C121 Ag8 11.4(7) . .
Ag4 Ag26 C121 Ag8 -114.8(5) . .
C131 Ag4 C121 C122 -113(2) . .
C132 Ag4 C121 C122 -99.5(11) . .
Ag26 Ag4 C121 C122 -161.2(13) . .
C131 Ag4 C121 Ag26 49(2) . .
C132 Ag4 C121 Ag26 61.7(8) . .
C122 Ag4 C121 Ag26 161.2(13) . .
C131 Ag4 C121 Ag8 138.6(17) . .
C132 Ag4 C121 Ag8 151.7(5) . .
C122 Ag4 C121 Ag8 -108.7(12) . .
Ag26 Ag4 C121 Ag8 90.0(7) . .
C111 Ag8 C121 C122 72.6(11) . .
Ag22 Ag8 C121 C122 123.5(9) . .
Ag26 Ag8 C121 C122 160.6(12) . .
C111 Ag8 C121 Ag26 -88.0(6) . .
Ag22 Ag8 C121 Ag26 -37.1(4) . .
C111 Ag8 C121 Ag4 178.8(5) . .
Ag22 Ag8 C121 Ag4 -130.3(4) . .
Ag26 Ag8 C121 Ag4 -93.2(7) . .
Ag26 C121 C122 C123 17(21) . .
Ag4 C121 C122 C123 140(18) . .
Ag8 C121 C122 C123 -102(18) . .
Ag26 C121 C122 Ag4 -123(4) . .
Ag8 C121 C122 Ag4 118.2(7) . .
C131 Ag4 C122 C121 147.6(11) . .
C132 Ag4 C122 C121 109.0(11) . .
Ag26 Ag4 C122 C121 13.3(9) . .
C121 Ag4 C122 C123 -175.6(18) . .
C131 Ag4 C122 C123 -27.9(17) . .
C132 Ag4 C122 C123 -66.6(13) . .
Ag26 Ag4 C122 C123 -162.2(12) . .
C121 C122 C123 C126 -114(18) . .
Ag4 C122 C123 C126 23.4(17) . .
C121 C122 C123 C124 7(19) . .
Ag4 C122 C123 C124 144.0(13) . .
C121 C122 C123 C125 126(18) . .
Ag4 C122 C123 C125 -96.7(16) . .
C201 Ag5 C131 C132 -7(4) 3_565 .
C202 Ag5 C131 C132 -21(3) 3_565 .
Ag7 Ag5 C131 C132 -152(3) . .
C201 Ag5 C131 Ag7 146(2) 3_565 .
C202 Ag5 C131 Ag7 131.2(5) 3_565 .
C201 Ag5 C131 Ag4 -104(2) 3_565 .
C202 Ag5 C131 Ag4 -118.7(6) 3_565 .
Ag7 Ag5 C131 Ag4 110.1(5) . .
C141 Ag7 C131 C132 19(3) . .
C142 Ag7 C131 C132 61.2(13) . .
Ag5 Ag7 C131 C132 164.6(13) . .
Ag15 Ag7 C131 C132 -38.8(13) . .
C141 Ag7 C131 Ag5 -145.4(18) . .
C142 Ag7 C131 Ag5 -103.4(7) . .
Ag15 Ag7 C131 Ag5 156.61(13) . .
C141 Ag7 C131 Ag4 114.5(19) . .
C142 Ag7 C131 Ag4 156.5(5) . .
Ag5 Ag7 C131 Ag4 -100.1(6) . .
Ag15 Ag7 C131 Ag4 56.5(7) . .
C121 Ag4 C131 C132 18(2) . .
C122 Ag4 C131 C132 -64.9(14) . .
Ag26 Ag4 C131 C132 57.7(10) . .
C121 Ag4 C131 Ag5 167.9(17) . .
C132 Ag4 C131 Ag5 149.5(11) . .
C122 Ag4 C131 Ag5 84.7(10) . .
Ag26 Ag4 C131 Ag5 -152.8(2) . .
C121 Ag4 C131 Ag7 -99.2(19) . .
C132 Ag4 C131 Ag7 -117.5(11) . .
C122 Ag4 C131 Ag7 177.6(7) . .
Ag26 Ag4 C131 Ag7 -59.9(6) . .
Ag5 C131 C132 C133 60(12) . .
Ag7 C131 C132 C133 -88(11) . .
Ag4 C131 C132 C133 162(11) . .
Ag5 C131 C132 Ag4 -101(2) . .
Ag7 C131 C132 Ag4 110.1(8) . .
C121 Ag4 C132 C131 -173.6(8) . .
C122 Ag4 C132 C131 147.9(9) . .
Ag26 Ag4 C132 C131 -135.4(8) . .
C121 Ag4 C132 C133 9.5(15) . .
C131 Ag4 C132 C133 -177.0(17) . .
C122 Ag4 C132 C133 -29.1(14) . .
Ag26 Ag4 C132 C133 47.6(12) . .
C131 C132 C133 C136 121(11) . .
Ag4 C132 C133 C136 -78.2(19) . .
C131 C132 C133 C135 -118(11) . .
Ag4 C132 C133 C135 42.7(18) . .
C131 C132 C133 C134 -3(12) . .
Ag4 C132 C133 C134 157.4(15) . .
C41 Ag15 C141 C142 2(2) . .
Ag17 Ag15 C141 C142 157.8(17) . .
Ag24 Ag15 C141 C142 149.2(12) . .
Ag7 Ag15 C141 C142 -80.4(15) . .
Ag29 Ag15 C141 C142 -81.0(15) . .
C41 Ag15 C141 Ag17 -155.8(10) . .
Ag24 Ag15 C141 Ag17 -8.6(10) . .
Ag7 Ag15 C141 Ag17 121.8(5) . .
Ag29 Ag15 C141 Ag17 121.1(4) . .
C41 Ag15 C141 Ag7 82.5(12) . .
Ag17 Ag15 C141 Ag7 -121.8(5) . .
Ag24 Ag15 C141 Ag7 -130.3(6) . .
Ag29 Ag15 C141 Ag7 -0.6(8) . .
C151 Ag17 C141 C142 -64(2) . .
Ag18 Ag17 C141 C142 -116.4(19) . .
Ag15 Ag17 C141 C142 -149(2) . .
C151 Ag17 C141 Ag15 84.7(7) . .
Ag18 Ag17 C141 Ag15 32.6(4) . .
C151 Ag17 C141 Ag7 173.6(5) . .
Ag18 Ag17 C141 Ag7 121.4(5) . .
Ag15 Ag17 C141 Ag7 88.8(6) . .
C131 Ag7 C141 C142 56(2) . .
Ag5 Ag7 C141 C142 -79.9(11) . .
Ag15 Ag7 C141 C142 125.3(11) . .
C131 Ag7 C141 Ag15 -69(2) . .
C142 Ag7 C141 Ag15 -125.3(11) . .
Ag5 Ag7 C141 Ag15 154.8(2) . .
C131 Ag7 C141 Ag17 -154.6(17) . .
C142 Ag7 C141 Ag17 149.1(13) . .
Ag5 Ag7 C141 Ag17 69.2(8) . .
Ag15 Ag7 C141 Ag17 -85.6(6) . .
Ag15 C141 C142 C143 -53(16) . .
Ag17 C141 C142 C143 88(15) . .
Ag7 C141 C142 C143 -139(15) . .
Ag15 C141 C142 Ag7 85.6(11) . .
Ag17 C141 C142 Ag7 -133.3(18) . .
C131 Ag7 C142 C141 -163.1(9) . .
Ag5 Ag7 C142 C141 130.3(8) . .
Ag15 Ag7 C142 C141 -38.1(8) . .
C131 Ag7 C142 C143 12.2(14) . .
C141 Ag7 C142 C143 175.3(17) . .
Ag5 Ag7 C142 C143 -54.4(12) . .
Ag15 Ag7 C142 C143 137.2(11) . .
C141 C142 C143 C145 -169(15) . .
Ag7 C142 C143 C145 53.8(18) . .
C141 C142 C143 C146 -48(16) . .
Ag7 C142 C143 C146 174.3(12) . .
C141 C142 C143 C144 70(16) . .
Ag7 C142 C143 C144 -67.7(18) . .
C31 Ag18 C151 C152 -43(3) . .
C32 Ag18 C151 C152 -37.2(18) . .
Ag17 Ag18 C151 C152 -153.0(17) . .
Ag35 Ag18 C151 C152 83.0(16) . .
Ag19 Ag18 C151 C152 84.9(15) . .
Ag24 Ag18 C151 C152 -156.9(11) . .
C31 Ag18 C151 Ag17 109.8(16) . .
C32 Ag18 C151 Ag17 115.8(7) . .
Ag35 Ag18 C151 Ag17 -124.0(5) . .
Ag19 Ag18 C151 Ag17 -122.1(6) . .
Ag24 Ag18 C151 Ag17 -3.9(9) . .
C31 Ag18 C151 Ag19 -128.1(16) . .
C32 Ag18 C151 Ag19 -122.1(7) . .
Ag17 Ag18 C151 Ag19 122.1(6) . .
Ag35 Ag18 C151 Ag19 -1.9(9) . .
Ag24 Ag18 C151 Ag19 118.2(5) . .
C141 Ag17 C151 C152 72.6(16) . .
Ag18 Ag17 C151 C152 151.0(17) . .
Ag15 Ag17 C151 C152 127.6(13) . .
C141 Ag17 C151 Ag18 -78.5(7) . .
Ag15 Ag17 C151 Ag18 -23.4(5) . .
C141 Ag17 C151 Ag19 -170.7(5) . .
Ag18 Ag17 C151 Ag19 -92.3(6) . .
Ag15 Ag17 C151 Ag19 -115.7(4) . .
C161 Ag19 C151 C152 26(2) . .
Ag1 Ag19 C151 C152 -168.0(5) . .
Ag18 Ag19 C151 C152 -132.0(10) . .
Ag2 Ag19 C151 C152 71.1(8) . .
C161 Ag19 C151 Ag18 157.9(14) . .
C152 Ag19 C151 Ag18 132.0(10) . .
Ag1 Ag19 C151 Ag18 -36.0(9) . .
Ag2 Ag19 C151 Ag18 -156.88(17) . .
C161 Ag19 C151 Ag17 -115.4(16) . .
C152 Ag19 C151 Ag17 -141.3(11) . .
Ag1 Ag19 C151 Ag17 50.7(9) . .
Ag18 Ag19 C151 Ag17 86.7(6) . .
Ag2 Ag19 C151 Ag17 -70.2(6) . .
Ag18 C151 C152 C153 91(10) . .
Ag17 C151 C152 C153 -48(10) . .
Ag19 C151 C152 C153 -179(100) . .
Ag18 C151 C152 Ag19 -90.1(13) . .
Ag17 C151 C152 Ag19 130.5(13) . .
C161 Ag19 C152 C151 -169.9(8) . .
Ag1 Ag19 C152 C151 98(3) . .
Ag18 Ag19 C152 C151 32.8(7) . .
Ag2 Ag19 C152 C151 -124.4(7) . .
C161 Ag19 C152 C153 9.9(12) . .
C151 Ag19 C152 C153 179.8(14) . .
Ag1 Ag19 C152 C153 -82(3) . .
Ag18 Ag19 C152 C153 -147.4(10) . .
Ag2 Ag19 C152 C153 55.4(9) . .
C151 C152 C153 C154 121(10) . .
Ag19 C152 C153 C154 -57.4(15) . .
C151 C152 C153 C155 0(10) . .
Ag19 C152 C153 C155 -179.0(10) . .
C151 C152 C153 C156 -119(10) . .
Ag19 C152 C153 C156 61.9(13) . .
C81 Ag1 C161 C162 -48(3) . .
Ag19 Ag1 C161 C162 -163.7(17) . .
Ag28 Ag1 C161 C162 -118.9(13) . .
C81 Ag1 C161 Ag19 115.6(18) . .
Ag28 Ag1 C161 Ag19 44.8(6) . .
C81 Ag1 C161 Ag2 -147.6(16) . .
Ag19 Ag1 C161 Ag2 96.8(7) . .
Ag28 Ag1 C161 Ag2 141.6(3) . .
C151 Ag19 C161 C162 -26(3) . .
C152 Ag19 C161 C162 -8.6(18) . .
Ag1 Ag19 C161 C162 163.1(17) . .
Ag18 Ag19 C161 C162 119.8(12) . .
Ag2 Ag19 C161 C162 -83.1(14) . .
C151 Ag19 C161 Ag1 170.5(14) . .
C152 Ag19 C161 Ag1 -171.7(4) . .
Ag18 Ag19 C161 Ag1 -43.3(10) . .
Ag2 Ag19 C161 Ag1 113.8(6) . .
C151 Ag19 C161 Ag2 56.8(18) . .
C152 Ag19 C161 Ag2 74.5(7) . .
Ag1 Ag19 C161 Ag2 -113.8(6) . .
Ag18 Ag19 C161 Ag2 -157.1(4) . .
C221 Ag2 C161 C162 -19(2) . .
Ag14 Ag2 C161 C162 -77.2(9) . .
Ag19 Ag2 C161 C162 134.9(11) . .
C221 Ag2 C161 Ag1 114.8(16) . .
C162 Ag2 C161 Ag1 133.4(13) . .
Ag14 Ag2 C161 Ag1 56.2(7) . .
Ag19 Ag2 C161 Ag1 -91.6(7) . .
C221 Ag2 C161 Ag19 -153.6(15) . .
C162 Ag2 C161 Ag19 -134.9(11) . .
Ag14 Ag2 C161 Ag19 147.8(2) . .
Ag1 C161 C162 C163 52(11) . .
Ag19 C161 C162 C163 -105(10) . .
Ag2 C161 C162 C163 166(11) . .
Ag1 C161 C162 Ag2 -113.7(13) . .
Ag19 C161 C162 Ag2 89.8(12) . .
C221 Ag2 C162 C161 172.9(9) . .
Ag14 Ag2 C162 C161 120.3(8) . .
Ag19 Ag2 C162 C161 -30.4(8) . .
C221 Ag2 C162 C163 -4.8(14) . .
C161 Ag2 C162 C163 -177.6(17) . .
Ag14 Ag2 C162 C163 -57.3(12) . .
Ag19 Ag2 C162 C163 151.9(12) . .
C161 C162 C163 C164 15(11) . .
Ag2 C162 C163 C164 180.0(11) . .
C161 C162 C163 C166 -108(10) . .
Ag2 C162 C163 C166 56.8(14) . .
C161 C162 C163 C165 134(10) . .
Ag2 C162 C163 C165 -61.5(15) . .
C181 Ag30 C171 C172 -53(4) . .
Ag9 Ag30 C171 C172 -168(3) . .
Ag31 Ag30 C171 C172 89(3) . .
Ag21 Ag30 C171 C172 73(3) . .
C181 Ag30 C171 Ag9 115(3) . .
Ag31 Ag30 C171 Ag9 -102.6(3) . .
Ag21 Ag30 C171 Ag9 -119.0(5) . .
C181 Ag30 C171 Ag21 -126(3) . .
Ag9 Ag30 C171 Ag21 119.0(5) . .
Ag31 Ag30 C171 Ag21 16.4(5) . .
C91 Ag9 C171 C172 66(3) . .
C92 Ag9 C171 C172 94.3(13) . .
O9 Ag9 C171 C172 -110.8(10) . .
Ag10 Ag9 C171 C172 -49.3(12) . .
Ag30 Ag9 C171 C172 175.3(13) . .
C91 Ag9 C171 Ag30 -110(2) . .
C92 Ag9 C171 Ag30 -81.0(7) . .
O9 Ag9 C171 Ag30 73.8(4) . .
Ag10 Ag9 C171 Ag30 135.4(3) . .
C91 Ag9 C171 Ag21 160.0(16) . .
C92 Ag9 C171 Ag21 -171.3(5) . .
O9 Ag9 C171 Ag21 -16.4(7) . .
Ag10 Ag9 C171 Ag21 45.1(10) . .
Ag30 Ag9 C171 Ag21 -90.3(7) . .
C211 Ag21 C171 C172 -47(2) . .
Ag12 Ag21 C171 C172 -167.0(7) . .
Ag30 Ag21 C171 C172 -158.9(11) . .
C211 Ag21 C171 Ag30 112.1(15) . .
C172 Ag21 C171 Ag30 158.9(11) . .
Ag12 Ag21 C171 Ag30 -8.1(7) . .
C211 Ag21 C171 Ag9 -159.7(12) . .
C172 Ag21 C171 Ag9 -112.9(13) . .
Ag12 Ag21 C171 Ag9 80.1(9) . .
Ag30 Ag21 C171 Ag9 88.2(8) . .
Ag30 C171 C172 C173 82(20) . .
Ag9 C171 C172 C173 -85(20) . .
Ag21 C171 C172 C173 157(20) . .
Ag30 C171 C172 Ag21 -74(3) . .
Ag9 C171 C172 Ag21 118.4(8) . .
C211 Ag21 C172 C171 160.4(9) . .
Ag12 Ag21 C172 C171 39.0(18) . .
Ag30 Ag21 C172 C171 14.7(8) . .
C211 Ag21 C172 C173 -17.9(13) . .
C171 Ag21 C172 C173 -178.3(15) . .
Ag12 Ag21 C172 C173 -139.4(11) . .
Ag30 Ag21 C172 C173 -163.6(10) . .
C171 C172 C173 C174 138(20) . .
Ag21 C172 C173 C174 -65.7(12) . .
C171 C172 C173 C176 -101(20) . .
Ag21 C172 C173 C176 55.2(13) . .
C171 C172 C173 C175 17(20) . .
Ag21 C172 C173 C175 172.8(9) . .
C171 Ag30 C181 C182 -11(5) . .
Ag9 Ag30 C181 C182 93(2) . .
Ag31 Ag30 C181 C182 -157(3) . .
Ag21 Ag30 C181 C182 -126(2) . .
C171 Ag30 C181 Ag33 -146(2) . .
Ag9 Ag30 C181 Ag33 -41.7(14) . .
Ag31 Ag30 C181 Ag33 67.8(8) . .
Ag21 Ag30 C181 Ag33 99.1(8) . .
C191 Ag33 C181 C182 28(4) . .
C192 Ag33 C181 C182 44.1(19) . .
Ag6 Ag33 C181 C182 -97.7(14) . .
Ag31 Ag33 C181 C182 139.7(15) . .
Ag13 Ag33 C181 C182 127.2(13) . .
C191 Ag33 C181 Ag30 -178(2) . .
C182 Ag33 C181 Ag30 153(2) . .
C192 Ag33 C181 Ag30 -162.4(5) . .
Ag6 Ag33 C181 Ag30 55.8(15) . .
Ag31 Ag33 C181 Ag30 -66.8(8) . .
Ag13 Ag33 C181 Ag30 -79.4(10) . .
Ag30 C181 C182 C183 27(18) . .
Ag33 C181 C182 C183 166(16) . .
Ag30 C181 C182 Ag33 -139(3) . .
C191 Ag33 C182 C181 -170.6(12) . .
C192 Ag33 C182 C181 -150.5(13) . .
Ag6 Ag33 C182 C181 117.6(13) . .
Ag31 Ag33 C182 C181 -35.1(14) . .
Ag13 Ag33 C182 C181 -90.4(16) . .
C181 Ag33 C182 C183 -178(3) . .
C191 Ag33 C182 C183 12(2) . .
C192 Ag33 C182 C183 31.8(19) . .
Ag6 Ag33 C182 C183 -60(2) . .
Ag31 Ag33 C182 C183 147.3(18) . .
Ag13 Ag33 C182 C183 91.9(18) . .
C181 C182 C183 C184 -132(16) . .
Ag33 C182 C183 C184 32(3) . .
C181 C182 C183 C185 -10(17) . .
Ag33 C182 C183 C185 154.2(15) . .
C181 C182 C183 C186 105(16) . .
Ag33 C182 C183 C186 -90(2) . .
C101 Ag6 C191 C192 -42(5) . .
C102 Ag6 C191 C192 -25(4) . .
Ag33 Ag6 C191 C192 -112(4) . .
C101 Ag6 C191 Ag33 70(3) . .
C102 Ag6 C191 Ag33 86.8(8) . .
C101 Ag6 C191 Ag13 163(2) . .
C102 Ag6 C191 Ag13 179.3(5) . .
Ag33 Ag6 C191 Ag13 92.5(7) . .
C181 Ag33 C191 C192 22(3) . .
C182 Ag33 C191 C192 42.8(12) . .
Ag6 Ag33 C191 C192 159.6(12) . .
Ag31 Ag33 C191 C192 -82.0(10) . .
Ag13 Ag33 C191 C192 -89.8(9) . .
C181 Ag33 C191 Ag6 -137(3) . .
C182 Ag33 C191 Ag6 -116.8(7) . .
C192 Ag33 C191 Ag6 -159.6(12) . .
Ag31 Ag33 C191 Ag6 118.4(3) . .
Ag13 Ag33 C191 Ag6 110.6(6) . .
C181 Ag33 C191 Ag13 112(3) . .
C182 Ag33 C191 Ag13 132.6(6) . .
C192 Ag33 C191 Ag13 89.8(9) . .
Ag6 Ag33 C191 Ag13 -110.6(6) . .
Ag31 Ag33 C191 Ag13 7.8(5) . .
O18 Ag13 C191 C192 -45.5(14) 3_565 .
O12 Ag13 C191 C192 -136.8(10) . .
O16 Ag13 C191 C192 69.8(12) 3_565 .
Ag33 Ag13 C191 C192 99.7(12) . .
O18 Ag13 C191 Ag6 125.7(5) 3_565 .
O12 Ag13 C191 Ag6 34.4(7) . .
O16 Ag13 C191 Ag6 -119.0(6) 3_565 .
C192 Ag13 C191 Ag6 171.2(16) . .
Ag33 Ag13 C191 Ag6 -89.1(7) . .
O18 Ag13 C191 Ag33 -145.2(4) 3_565 .
O12 Ag13 C191 Ag33 123.4(4) . .
O16 Ag13 C191 Ag33 -29.9(6) 3_565 .
C192 Ag13 C191 Ag33 -99.7(12) . .
Ag6 C191 C192 C193 -10(22) . .
Ag33 C191 C192 C193 -120(19) . .
Ag13 C191 C192 C193 147(19) . .
Ag6 C191 C192 Ag13 -157(4) . .
Ag33 C191 C192 Ag13 92.9(6) . .
Ag6 C191 C192 Ag33 110(4) . .
Ag13 C191 C192 Ag33 -92.9(6) . .
O18 Ag13 C192 C191 150.8(10) 3_565 .
O12 Ag13 C192 C191 54.5(12) . .
O16 Ag13 C192 C191 -123.0(11) 3_565 .
Ag33 Ag13 C192 C191 -56.3(11) . .
C191 Ag13 C192 C193 -176.9(19) . .
O18 Ag13 C192 C193 -26.0(13) 3_565 .
O12 Ag13 C192 C193 -122.3(11) . .
O16 Ag13 C192 C193 60.1(12) 3_565 .
Ag33 Ag13 C192 C193 126.8(12) . .
C191 Ag13 C192 Ag33 56.3(11) . .
O18 Ag13 C192 Ag33 -152.9(2) 3_565 .
O12 Ag13 C192 Ag33 110.9(3) . .
O16 Ag13 C192 Ag33 -66.7(4) 3_565 .
C181 Ag33 C192 C191 -172.2(12) . .
C182 Ag33 C192 C191 -150.3(9) . .
Ag6 Ag33 C192 C191 -15.2(9) . .
Ag31 Ag33 C192 C191 111.9(9) . .
Ag13 Ag33 C192 C191 66.0(9) . .
C181 Ag33 C192 C193 2.3(16) . .
C191 Ag33 C192 C193 174.5(17) . .
C182 Ag33 C192 C193 24.2(12) . .
Ag6 Ag33 C192 C193 159.3(11) . .
Ag31 Ag33 C192 C193 -73.7(11) . .
Ag13 Ag33 C192 C193 -119.5(12) . .
C181 Ag33 C192 Ag13 121.8(10) . .
C191 Ag33 C192 Ag13 -66.0(9) . .
C182 Ag33 C192 Ag13 143.7(4) . .
Ag6 Ag33 C192 Ag13 -81.1(3) . .
Ag31 Ag33 C192 Ag13 45.9(4) . .
C191 C192 C193 C195 -82(19) . .
Ag13 C192 C193 C195 64.0(17) . .
Ag33 C192 C193 C195 161.8(12) . .
C191 C192 C193 C194 37(19) . .
Ag13 C192 C193 C194 -177.0(10) . .
Ag33 C192 C193 C194 -79.2(14) . .
C191 C192 C193 C196 153(18) . .
Ag13 C192 C193 C196 -60.7(17) . .
Ag33 C192 C193 C196 37.1(18) . .
O22 Ag31 C201 C202 -125.7(15) . .
O16 Ag31 C201 C202 129.5(15) 3_565 .
Ag12 Ag31 C201 C202 -141.1(18) . .
Ag30 Ag31 C201 C202 -44.1(16) . .
Ag33 Ag31 C201 C202 16.2(19) . .
Ag3 Ag31 C201 C202 -173.1(15) . .
O22 Ag31 C201 Ag12 15.5(10) . .
O16 Ag31 C201 Ag12 -89.4(4) 3_565 .
Ag30 Ag31 C201 Ag12 97.0(3) . .
Ag33 Ag31 C201 Ag12 157.29(18) . .
Ag3 Ag31 C201 Ag12 -32.0(4) . .
O22 Ag31 C201 Ag5 124.0(7) . 3_565
O16 Ag31 C201 Ag5 19.1(8) 3_565 3_565
Ag12 Ag31 C201 Ag5 108.5(7) . 3_565
Ag30 Ag31 C201 Ag5 -154.5(6) . 3_565
Ag33 Ag31 C201 Ag5 -94.2(7) . 3_565
Ag3 Ag31 C201 Ag5 76.5(7) . 3_565
C211 Ag12 C201 C202 21.3(12) . .
O14 Ag12 C201 C202 -129.6(11) 3_565 .
O20 Ag12 C201 C202 133.9(10) . .
Ag21 Ag12 C201 C202 65.4(11) . .
Ag31 Ag12 C201 C202 148.7(13) . .
Ag14 Ag12 C201 C202 21.8(16) . .
Ag3 Ag12 C201 C202 177.3(11) . .
C211 Ag12 C201 Ag31 -127.4(4) . .
O14 Ag12 C201 Ag31 81.7(4) 3_565 .
O20 Ag12 C201 Ag31 -14.8(6) . .
Ag21 Ag12 C201 Ag31 -83.3(3) . .
Ag14 Ag12 C201 Ag31 -126.9(5) . .
Ag3 Ag12 C201 Ag31 28.7(3) . .
C211 Ag12 C201 Ag5 113.1(5) . 3_565
O14 Ag12 C201 Ag5 -37.8(7) 3_565 3_565
O20 Ag12 C201 Ag5 -134.3(4) . 3_565
Ag21 Ag12 C201 Ag5 157.2(5) . 3_565
Ag31 Ag12 C201 Ag5 -119.5(7) . 3_565
Ag14 Ag12 C201 Ag5 113.6(6) . 3_565
Ag3 Ag12 C201 Ag5 -90.8(5) . 3_565
Ag31 C201 C202 C203 59(8) . .
Ag12 C201 C202 C203 -70(7) . .
Ag5 C201 C202 C203 -176(7) 3_565 .
Ag31 C201 C202 Ag5 -124.4(15) . 3_565
Ag12 C201 C202 Ag5 106.6(9) . 3_565
C201 C202 C203 C204 139(6) . .
Ag5 C202 C203 C204 -36.8(17) 3_565 .
C201 C202 C203 C206 -97(7) . .
Ag5 C202 C203 C206 87.3(13) 3_565 .
C201 C202 C203 C205 19(7) . .
Ag5 C202 C203 C205 -156.7(10) 3_565 .
C171 Ag21 C211 C212 21(3) . .
C172 Ag21 C211 C212 -10(2) . .
Ag12 Ag21 C211 C212 155(2) . .
Ag30 Ag21 C211 C212 110.2(19) . .
C171 Ag21 C211 Ag14 142.6(14) . .
C172 Ag21 C211 Ag14 111.4(6) . .
Ag12 Ag21 C211 Ag14 -83.3(5) . .
Ag30 Ag21 C211 Ag14 -128.1(4) . .
C171 Ag21 C211 Ag12 -134.1(15) . .
C172 Ag21 C211 Ag12 -165.3(5) . .
Ag30 Ag21 C211 Ag12 -44.8(7) . .
C221 Ag14 C211 C212 -41(2) . .
Ag2 Ag14 C211 C212 106.3(9) . .
Ag20 Ag14 C211 C212 -117.1(9) . .
Ag12 Ag14 C211 C212 -132.8(10) . .
C221 Ag14 C211 Ag21 169.4(16) . .
C212 Ag14 C211 Ag21 -149.4(12) . .
Ag2 Ag14 C211 Ag21 -43.1(9) . .
Ag20 Ag14 C211 Ag21 93.5(5) . .
Ag12 Ag14 C211 Ag21 77.9(5) . .
C221 Ag14 C211 Ag12 92(2) . .
C212 Ag14 C211 Ag12 132.8(10) . .
Ag2 Ag14 C211 Ag12 -121.0(4) . .
Ag20 Ag14 C211 Ag12 15.6(5) . .
C201 Ag12 C211 C212 -87.5(16) . .
O14 Ag12 C211 C212 63.6(16) 3_565 .
O20 Ag12 C211 C212 140.5(15) . .
Ag21 Ag12 C211 C212 -159.8(18) . .
Ag31 Ag12 C211 C212 -136.6(14) . .
Ag14 Ag12 C211 C212 92.8(16) . .
Ag3 Ag12 C211 C212 132.0(14) . .
C201 Ag12 C211 Ag21 72.4(5) . .
O14 Ag12 C211 Ag21 -136.6(3) 3_565 .
O20 Ag12 C211 Ag21 -59.7(4) . .
Ag31 Ag12 C211 Ag21 23.2(5) . .
Ag14 Ag12 C211 Ag21 -107.3(5) . .
Ag3 Ag12 C211 Ag21 -68.2(6) . .
C201 Ag12 C211 Ag14 179.7(4) . .
O14 Ag12 C211 Ag14 -29.3(5) 3_565 .
O20 Ag12 C211 Ag14 47.6(3) . .
Ag21 Ag12 C211 Ag14 107.3(5) . .
Ag31 Ag12 C211 Ag14 130.6(3) . .
Ag3 Ag12 C211 Ag14 39.1(6) . .
Ag21 C211 C212 C213 -82(38) . .
Ag14 C211 C212 C213 152(38) . .
Ag12 C211 C212 C213 63(38) . .
Ag21 C211 C212 Ag14 125(2) . .
Ag12 C211 C212 Ag14 -89.5(13) . .
C221 Ag14 C212 C211 165.2(9) . .
Ag2 Ag14 C212 C211 -113.1(9) . .
Ag20 Ag14 C212 C211 87.8(9) . .
Ag12 Ag14 C212 C211 36.2(8) . .
C221 Ag14 C212 C213 -13.5(15) . .
C211 Ag14 C212 C213 -178.7(18) . .
Ag2 Ag14 C212 C213 68.1(13) . .
Ag20 Ag14 C212 C213 -90.9(13) . .
Ag12 Ag14 C212 C213 -142.5(12) . .
C211 C212 C213 C216 114(38) . .
Ag14 C212 C213 C216 -93.9(17) . .
C211 C212 C213 C215 -4(39) . .
Ag14 C212 C213 C215 147.3(12) . .
C211 C212 C213 C214 -123(38) . .
Ag14 C212 C213 C214 29.2(18) . .
C211 Ag14 C221 C222 5(3) . .
C212 Ag14 C221 C222 -24(2) . .
Ag2 Ag14 C221 C222 -151(2) . .
Ag20 Ag14 C221 C222 92(2) . .
Ag12 Ag14 C221 C222 84(2) . .
C211 Ag14 C221 Ag2 155.3(18) . .
C212 Ag14 C221 Ag2 126.4(6) . .
Ag20 Ag14 C221 Ag2 -117.1(5) . .
Ag12 Ag14 C221 Ag2 -125.4(3) . .
C211 Ag14 C221 Ag20 -88(2) . .
C212 Ag14 C221 Ag20 -116.5(6) . .
Ag2 Ag14 C221 Ag20 117.1(5) . .
Ag12 Ag14 C221 Ag20 -8.2(5) . .
C161 Ag2 C221 C222 89(2) . .
C162 Ag2 C221 C222 75.7(15) . .
Ag14 Ag2 C221 C222 159.9(15) . .
Ag19 Ag2 C221 C222 -51.3(17) . .
C161 Ag2 C221 Ag14 -71.2(17) . .
C162 Ag2 C221 Ag14 -84.2(6) . .
Ag19 Ag2 C221 Ag14 148.8(4) . .
C161 Ag2 C221 Ag20 -153.0(13) . .
C162 Ag2 C221 Ag20 -166.1(5) . .
Ag14 Ag2 C221 Ag20 -81.9(6) . .
Ag19 Ag2 C221 Ag20 66.9(10) . .
O12 Ag20 C221 C222 10.1(11) 3_565 .
O14 Ag20 C221 C222 -119.3(9) 3_565 .
Ag14 Ag20 C221 C222 -144.5(10) . .
O12 Ag20 C221 Ag14 154.5(3) 3_565 .
O14 Ag20 C221 Ag14 25.2(5) 3_565 .
C222 Ag20 C221 Ag14 144.5(10) . .
O12 Ag20 C221 Ag2 -122.8(5) 3_565 .
O14 Ag20 C221 Ag2 107.9(5) 3_565 .
C222 Ag20 C221 Ag2 -132.8(13) . .
Ag14 Ag20 C221 Ag2 82.7(6) . .
Ag14 C221 C222 C223 146(69) . .
Ag2 C221 C222 C223 3(71) . .
Ag20 C221 C222 C223 -125(70) . .
Ag14 C221 C222 Ag20 -88.8(18) . .
Ag2 C221 C222 Ag20 127.6(12) . .
O12 Ag20 C222 C221 -172.7(8) 3_565 .
O14 Ag20 C222 C221 85.7(9) 3_565 .
Ag14 Ag20 C222 C221 26.5(8) . .
C221 Ag20 C222 C223 178.6(17) . .
O12 Ag20 C222 C223 5.9(12) 3_565 .
O14 Ag20 C222 C223 -95.7(12) 3_565 .
Ag14 Ag20 C222 C223 -154.9(12) . .
C221 C222 C223 C224 -137(70) . .
Ag20 C222 C223 C224 99.3(18) . .
C221 C222 C223 C226 99(70) . .
Ag20 C222 C223 C226 -25.0(19) . .
C221 C222 C223 C225 -19(71) . .
Ag20 C222 C223 C225 -143.2(12) . .
F14B B1 F11A F12A -104(28) . .
F11B B1 F11A F12A 152(6) . .
F13B B1 F11A F12A -65(5) . .
F14A B1 F11A F12A 130(6) . .
F13A B1 F11A F12A -106(5) . .
F12B B1 F11A F12A 41(5) . .
F14B B1 F12A F11A 172(4) . .
F11B B1 F12A F11A -27(6) . .
F13B B1 F12A F11A 64(4) . .
F14A B1 F12A F11A -74(6) . .
F13A B1 F12A F11A 90(4) . .
F12B B1 F12A F11A -111(6) . .
F53A B5 F51B Ag25 -179(100) . .
F53B B5 F51B Ag25 157(7) . .
F52A B5 F51B Ag25 -63(8) . .
F54B B5 F51B Ag25 33(9) . .
F51A B5 F51B Ag25 128(10) . .
F54A B5 F51B Ag25 40(8) . .
F52B B5 F51B Ag25 -83(7) . .
C71 Ag25 F51B B5 -12(7) . .
C91 Ag25 F51B B5 -174(7) . .
Ag10 Ag25 F51B B5 154(6) . .
Ag32 Ag25 F51B B5 29(7) . .
Ag11 Ag25 F51B B5 155(8) . .
Ag34 Ag25 F51B B5 10(8) . .
C302 N1 C301 C303 0(4) . .
C300 N1 C301 C303 172(3) . .
C303 N2 C302 N1 8(3) . .
C304 N2 C302 N1 -179(2) . .
C301 N1 C302 N2 -5(3) . .
C300 N1 C302 N2 -177(2) . .
N1 C301 C303 N2 4(4) . .
C302 N2 C303 C301 -7(3) . .
C304 N2 C303 C301 180(2) . .
C302 N2 C304 C315 110(4) . .
C303 N2 C304 C315 -78(5) . .
C302 N2 C304 C305 91(4) . .
C303 N2 C304 C305 -96(4) . .
C315 C304 C305 C306 6(5) . .
N2 C304 C305 C306 165(5) . .
C304 C305 C306 C307 172(4) . .
N2 C304 C315 C316 -39(6) . .
C305 C304 C315 C316 -9(6) . .
C304 C315 C316 C307 -175(4) . .
C305 C306 C307 C316 -5(5) . .
C315 C316 C307 C306 2(4) . .
